data_1575895
loop_
_publ_author_name
'Qiu, Shuhai'
'Zhang, Li'
'Qu, Da-Hui'
'Wang, Zhaohui'

_publ_section_title
;
 Supercycloalkanes: dihydropyrazine-embedded macrocycles with flexible
 conformations resembling cycloalkanes
;
_journal_issue 43
_journal_name_full 'Chemical Science'
_journal_page_first 20464
_journal_page_last 20472
_journal_paper_doi 10.1039/D5SC06636K
_journal_volume 16
_journal_year 2025
_chemical_formula_moiety 'C240 H224 N8'
_chemical_formula_sum 'C248 H232 Cl24 N8'
_chemical_formula_weight 4175.20
_chemical_name_systematic DPP-Q-1
_space_group_crystal_system triclinic
_space_group_IT_number 2
_space_group_name_Hall '-P 1'
_space_group_name_H-M_alt 'P -1'
_atom_sites_solution_hydrogens geom
_atom_sites_solution_primary dual
_audit_creation_date 2023-03-09
_audit_creation_method
;
Olex2 1.5
(compiled 2022.04.07 svn.rca3783a0 for OlexSys, GUI svn.r6498)
;
_audit_update_record
;
2025-01-18 deposited with the CCDC.	2025-09-26 downloaded from the CCDC.
;
_cell_angle_alpha 101.552(6)
_cell_angle_beta 96.617(5)
_cell_angle_gamma 113.548(5)
_cell_formula_units_Z 2
_cell_length_a 20.8178(18)
_cell_length_b 22.433(2)
_cell_length_c 32.586(3)
_cell_measurement_reflns_used 9475
_cell_measurement_temperature 213.00
_cell_measurement_theta_max 53.734
_cell_measurement_theta_min 2.426
_cell_volume 13341(2)
_computing_cell_refinement 'SAINT v8.37A (Bruker, 2015)'
_computing_data_reduction 'SAINT v8.37A (Bruker, 2015)'
_computing_molecular_graphics 'Olex2 1.5 (Dolomanov et al., 2009)'
_computing_publication_material 'Olex2 1.5 (Dolomanov et al., 2009)'
_computing_structure_refinement 'SHELXL 2018/3 (Sheldrick, 2015)'
_computing_structure_solution 'SHELXT 2018/2 (Sheldrick, 2018)'
_diffrn_ambient_temperature 213.00
_diffrn_measured_fraction_theta_full 0.993
_diffrn_measured_fraction_theta_max 0.993
_diffrn_measurement_device_type 'Bruker D8 Venture'
_diffrn_measurement_method '\f and \w scans'
_diffrn_radiation_type GaK\a
_diffrn_radiation_wavelength 1.34139
_diffrn_reflns_av_R_equivalents 0.1610
_diffrn_reflns_av_unetI/netI 0.1667
_diffrn_reflns_Laue_measured_fraction_full 0.993
_diffrn_reflns_Laue_measured_fraction_max 0.993
_diffrn_reflns_limit_h_max 23
_diffrn_reflns_limit_h_min -23
_diffrn_reflns_limit_k_max 25
_diffrn_reflns_limit_k_min -25
_diffrn_reflns_limit_l_max 37
_diffrn_reflns_limit_l_min -37
_diffrn_reflns_number 178373
_diffrn_reflns_point_group_measured_fraction_full 0.993
_diffrn_reflns_point_group_measured_fraction_max 0.993
_diffrn_reflns_theta_full 50.435
_diffrn_reflns_theta_max 50.435
_diffrn_reflns_theta_min 2.467
_diffrn_source_current 2.86
_diffrn_source_power 0.1995708
_diffrn_source_voltage 69.78
_diffrn_standards_number 0
_exptl_absorpt_coefficient_mu 1.725
_exptl_absorpt_correction_T_max 0.7508
_exptl_absorpt_correction_T_min 0.4391
_exptl_absorpt_correction_type multi-scan
_exptl_absorpt_process_details
;
SADABS-2016/2 (Bruker,2016/2) was used for absorption correction.
wR2(int) was 0.1600 before and 0.1092 after correction.
The Ratio of minimum to maximum transmission is 0.5848.
The \l/2 correction factor is Not present.
;
_exptl_crystal_colour yellow
_exptl_crystal_colour_primary yellow
_exptl_crystal_density_diffrn 1.039
_exptl_crystal_description block
_exptl_crystal_F_000 4368
_exptl_crystal_size_max 0.07
_exptl_crystal_size_mid 0.07
_exptl_crystal_size_min 0.05
_refine_diff_density_max 0.333
_refine_diff_density_min -0.382
_refine_diff_density_rms 0.060
_refine_ls_extinction_method none
_refine_ls_goodness_of_fit_ref 0.864
_refine_ls_hydrogen_treatment constr
_refine_ls_matrix_type fullcycle
_refine_ls_number_parameters 2534
_refine_ls_number_reflns 42119
_refine_ls_number_restraints 2605
_refine_ls_restrained_S_all 0.874
_refine_ls_R_factor_all 0.2707
_refine_ls_R_factor_gt 0.1672
_refine_ls_shift/su_max 0.001
_refine_ls_shift/su_mean 0.000
_refine_ls_structure_factor_coef Fsqd
_refine_ls_weighting_details 'w=1/[\s^2^(Fo^2^)+(0.0200P)^2^+50.0000P] where P=(Fo^2^+2Fc^2^)/3'
_refine_ls_weighting_scheme calc
_refine_ls_wR_factor_gt 0.3591
_refine_ls_wR_factor_ref 0.4284
_reflns_Friedel_coverage 0.000
_reflns_number_gt 12695
_reflns_number_total 42119
_reflns_threshold_expression 'I > 2\s(I)'
_cod_data_source_file d5sc06636k2.cif
_cod_data_source_block mj23073_0m
_cod_depositor_comments 'Adding full bibliography for 1575895--1575899.cif.'
_cod_database_code 1575895
_shelx_shelxl_version_number 2018/3
_shelx_space_group_comment
;
The symmetry employed for this shelxl refinement is uniquely defined
by the following loop, which should always be used as a source of
symmetry information in preference to the above space-group names.
They are only intended as comments.
;
_shelx_estimated_absorpt_t_max 0.919
_shelx_estimated_absorpt_t_min 0.889
_olex2_refinement_description
;
1. Fixed Uiso
 At 1.2 times of:
  All C(H) groups
 At 1.5 times of:
  All C(H,H,H) groups
2. Restrained distances
 C3-C4 = C4-C5 = C10-C11 = C11-C12
 1.4 with sigma of 0.02
 C3-C16 = C5-C6 = C9-C10 = C12-C13
 1.41 with sigma of 0.02
 C6-C17 = C6-C7 = C8-C9 = C9-C18 = C13-C14 = C13-C18 = C15-C16 = C16-C17
 1.44 with sigma of 0.02
 C7-C8 = C14-C15
 1.38 with sigma of 0.02
 C17-C18
 1.43 with sigma of 0.02
 C4-C06N = C11-C06K
 1.53 with sigma of 0.01
 C209-C06N = C132-C06N = C168-C06K = C72-C06K = C82-C06K = C06N-C05Z
 1.53 with sigma of 0.01
 C209-C132
 2.44 with sigma of 0.01
 C1A-C1B = C1B-C1C = C1H-C1I = C1I-C1J
 1.4 with sigma of 0.02
 C066-C05C = C07I-C066 = C079-C066 = C07J-C066
 1.53 with sigma of 0.01
 C1A-C1N = C1C-C1D = C1G-C1H = C1J-C1K
 1.41 with sigma of 0.02
 C1D-C1O = C1D-C1E = C1F-C1G = C1G-C1P = C1K-C1L = C1K-C1P = C1M-C1N = C1N-C1O
 1.44 with sigma of 0.02
 C1E-C1F = C1L-C1M
 1.38 with sigma of 0.02
 C144-C073 = C04R-C04N = C46-C04R = C111-C04R = C35-C04R = C144-C07O = C56-
 C144 = C88-C144 = C06U-C04H = C072-C04H = C06W-C04H = C04H-C022
 1.53 with sigma of 0.01
 C1O-C1P
 1.43 with sigma of 0.02
 C02V-C02Y = C02V-C036 = C02V-C04Q
 1.53 with sigma of 0.01
 C06M-C062 = C32-C062 = C19-C062
 1.53 with sigma of 0.01
 C07C-C062
 1.53 with sigma of 0.01
 C144-C07O = C56-C144 = C88-C144 = C144-C073
 1.53 with sigma of 0.01
 C1S-C1T = C1T-C1U
 1.54 with sigma of 0.02
 C1T-C1V = C1T-C1W
 1.55 with sigma of 0.02
 C35-C04R = C111-C04R = C46-C04R
 1.53 with sigma of 0.01
 H16B-H12
 2.1 with sigma of 0.01
 C32A-C19A
 2.44 with sigma of 0.01
 H16A-H12
 2.1 with sigma of 0.01
 H02P-H06I
 2.1 with sigma of 0.01
 C07L-C07E
 2.44 with sigma of 0.01
 H85C-H90A
 2.1 with sigma of 0.01
 C01O-C00C
 1.39 with sigma of 0.01
 H043-H1UB
 2.1 with sigma of 0.01
 H1UA-H1VC
 2.1 with sigma of 0.01
 C3-C17 = C5-C17 = C6-C8 = C7-C9 = C12-C18 = C13-C15 = C14-C16
 2.46 with sigma of 0.04
 C3-C5 = C10-C12
 2.44 with sigma of 0.04
 C6-C16 = C6-C18 = C9-C13 = C9-C17 = C13-C17 = C16-C18
 2.49 with sigma of 0.04
 C3-C15 = C5-C7 = C8-C10 = C12-C14
 2.5 with sigma of 0.04
 C4-C6 = C9-C11 = C11-C13
 2.45 with sigma of 0.04
 C8-C18 = C15-C17
 2.48 with sigma of 0.04
 C1B-C1D = C1G-C1I = C1I-C1K
 2.45 with sigma of 0.04
 C1A-C1M = C1C-C1E = C1F-C1H = C1J-C1L
 2.5 with sigma of 0.04
 C1F-C1P = C1M-C1O
 2.48 with sigma of 0.04
 C1A-C1O = C1C-C1O = C1D-C1F = C1E-C1G = C1J-C1P = C1K-C1M = C1L-C1N
 2.46 with sigma of 0.04
 C1D-C1N = C1D-C1P = C1G-C1K = C1G-C1O = C1K-C1O = C1N-C1P
 2.49 with sigma of 0.04
 C1A-C1C = C1H-C1J
 2.44 with sigma of 0.04
 C1S-C1V = C1S-C1W
 2.52 with sigma of 0.04
 C1S-C1U
 2.56 with sigma of 0.04
 C82-C168 \\sim C168-C72
 with sigma of 0.01
 C3-C4 \\sim C4-C5 \\sim C5-C6 \\sim C6-C7 \\sim C7-C8 \\sim C8-C9 \\sim C9-C10
\\sim C10-C11 \\sim C11-C12 ~
 C12-C13 \\sim C13-C14 \\sim C14-C15 \\sim C15-C16 \\sim C16-C3 \\sim C16-C17
\\sim C17-C6 \\sim C17-C18 ~
 C18-C9 \\sim C18-C13
 with sigma of 0.02
 C3-C5 \\sim C3-C17 \\sim C6-C4 \\sim C6-C16 \\sim C5-C17 \\sim C4-C16 \\sim
C7-C9 \\sim C7-C17 \\sim C18-C8 ~
 C8-C6 \\sim C6-C18 \\sim C9-C17 \\sim C9-C11 \\sim C9-C13 \\sim C11-C13 \\sim
C10-C12 \\sim C10-C18 \\sim C12-
 C18 \\sim C14-C16 \\sim C14-C18 \\sim C16-C18 \\sim C15-C17 \\sim C13-C17
\\sim C13-C15
 with sigma of 0.04
 C209-C132 \\sim C132-C05Z
 with sigma of 0.01
 C132-C05Z \\sim C05Z-C209
 with sigma of 0.01
 C72-C82 \\sim C82-C168
 with sigma of 0.01
 C072-C06W \\sim C06W-C06U
 with sigma of 0.01
 C07I-C079 \\sim C079-C07J
 with sigma of 0.01
 C07J-C07I \\sim C07I-C079
 with sigma of 0.01
 C1A-C1B \\sim C1B-C1C \\sim C1C-C1D \\sim C1D-C1E \\sim C1E-C1F \\sim C1F-C1G
\\sim C1G-C1H \\sim C1H-C1I
 \\sim C1I-C1J \\sim C1J-C1K \\sim C1K-C1L \\sim C1L-C1M \\sim C1M-C1N \\sim
C1N-C1A \\sim C1N-C1O \\sim C1O-
 C1D \\sim C1O-C1P \\sim C1P-C1G \\sim C1P-C1K
 with sigma of 0.02
 C1A-C1C \\sim C1A-C1O \\sim C1D-C1B \\sim C1D-C1N \\sim C1C-C1O \\sim C1B-C1N
\\sim C1E-C1G \\sim C1E-C1O
 \\sim C1P-C1F \\sim C1F-C1D \\sim C1D-C1P \\sim C1G-C1O \\sim C1G-C1I \\sim
C1G-C1K \\sim C1I-C1K \\sim C1H-
 C1J \\sim C1H-C1P \\sim C1J-C1P \\sim C1L-C1N \\sim C1L-C1P \\sim C1N-C1P
\\sim C1M-C1O \\sim C1K-C1O ~
 C1K-C1M
 with sigma of 0.04
 C06U-C072 \\sim C072-C06W
 with sigma of 0.01
 C88-C07O \\sim C07O-C56
 with sigma of 0.01
 C56-C88 \\sim C88-C07O
 with sigma of 0.01
 C04Z-C109 \\sim C04{-C2
 with sigma of 0.04
 C07C-C32 \\sim C21-C32A
 with sigma of 0.04
 C06M-C07C \\sim C06M-C21
 with sigma of 0.04
 C04Z-C104 \\sim C04{-C1Q
 with sigma of 0.04
 C04Z-C1B \\sim C04{-C1B
 with sigma of 0.04
 C06C-C109 \\sim C06D-C2
 with sigma of 0.02
 C073-C144 \\sim C073-C22
 with sigma of 0.02
 C06M-C32 \\sim C06M-C32A
 with sigma of 0.04
 C144-C88 \\sim C22-C88A
 with sigma of 0.02
 C073-C07O \\sim C073-C07P
 with sigma of 0.04
 C073-C88 \\sim C073-C88A
 with sigma of 0.04
 C07O-C88 \\sim C07P-C88A
 with sigma of 0.04
 C06M-C19 \\sim C06M-C19A
 with sigma of 0.04
 C07C-C19 \\sim C21-C19A
 with sigma of 0.04
 C1T-C1U \\sim C1T-C1V \\sim C1T-C1W \\sim C1T-C1S
 with sigma of 0.02
 C19-C32 \\sim C19A-C32A
 with sigma of 0.04
 C1S-C1U \\sim C1S-C1V \\sim C1S-C1W
 with sigma of 0.04
 C06C-C104 \\sim C06D-C1Q
 with sigma of 0.02
 C04Z-C06C \\sim C04{-C06D
 with sigma of 0.02
 C104-C109 \\sim C1Q-C2
 with sigma of 0.04
 C144-C56 \\sim C22-C56A
 with sigma of 0.02
 C104-C1B \\sim C1Q-C1B
 with sigma of 0.04
 C109-C1B \\sim C2-C1B
 with sigma of 0.04
 C073-C56 \\sim C073-C56A
 with sigma of 0.04
 C07O-C56 \\sim C07P-C56A
 with sigma of 0.04
 C05D-C07E \\sim C05D-C1R
 with sigma of 0.02
 C05D-C07F \\sim C05D-C07G
 with sigma of 0.02
 C05D-C07L \\sim C05D-C20
 with sigma of 0.02
 C56-C88 \\sim C56A-C88A
 with sigma of 0.04
 C1U-C1V \\sim C1U-C1W \\sim C1V-C1W
 with sigma of 0.04
 C06C-C1B \\sim C06D-C1B
 with sigma of 0.02
 C062-C06M \\sim C0-C06M
 with sigma of 0.02
 C07O-C144 \\sim C07P-C22
 with sigma of 0.02
 C062-C07C \\sim C0-C21
 with sigma of 0.02
 C062-C19 \\sim C0-C19A
 with sigma of 0.02
 C062-C32 \\sim C0-C32A
 with sigma of 0.02
 C04H-C072 \\sim C04H-C24
 with sigma of 0.02
 C067-C121 \\sim C067-C23
 with sigma of 0.02
 C35-C111 \\sim C111-C46
 with sigma of 0.01
 C067-C07M \\sim C067-C07N
 with sigma of 0.02
 C067-C07D \\sim C067-C1X
 with sigma of 0.02
 C04H-C06W \\sim C04H-C06X
 with sigma of 0.02
 C111-C46 \\sim C46-C35
 with sigma of 0.01
 C04H-C06U \\sim C04H-C06V
 with sigma of 0.02
 C06H-C07H \\sim C06I-C25
 with sigma of 0.04
 C03I-C05K \\sim C03I-C05L
 with sigma of 0.02
 C075-C07H \\sim C1Y-C25
 with sigma of 0.04
 C03I-C06H \\sim C03I-C06I
 with sigma of 0.04
 C05K-C075 \\sim C05L-C1Y
 with sigma of 0.02
 C03I-C07H \\sim C03I-C25
 with sigma of 0.04
 C05K-C06H \\sim C05L-C06I
 with sigma of 0.02
 C05K-C07H \\sim C05L-C25
 with sigma of 0.02
 C03I-C075 \\sim C03I-C1Y
 with sigma of 0.04
 C06H-C075 \\sim C06I-C1Y
 with sigma of 0.04
 C19A-C32A \\sim C32A-C21
 with sigma of 0.01
3. Restrained planarity
 C3, C4, C5, C6, C7, C8, C9, C10, C11, C12, C13, C14, C15, C16, C17, C18
 with sigma of 0.1
 C1A, C1B, C1C, C1D, C1E, C1F, C1G, C1H, C1I, C1J, C1K, C1L, C1M, C1N, C1O, C1P
 with sigma of 0.1
4. Uiso/Uaniso restraints and constraints
C11 \\sim C06K \\sim C72 \\sim C82 \\sim C168 \\sim C12 \\sim C13 \\sim C18
\\sim C9 \\sim C10: within 2A with sigma of 0.01 and sigma for terminal atoms
of 0.02 within 2A
C3 \\sim C4 \\sim C5 \\sim C6 \\sim C7 \\sim C8 \\sim C9 \\sim C10 \\sim C11
\\sim C12 \\sim C13 \\sim C14 \\sim C15 \\sim C16 \\sim C17 \\sim C18: within
2A with sigma of 0.04 and sigma for terminal atoms of 0.08 within 2A
C17 \\sim C16 \\sim C3 \\sim C4 \\sim C5 \\sim C6 \\sim C06N \\sim C05Z \\sim
C209 \\sim C132: within 2A with sigma of 0.01 and sigma for terminal atoms of
0.02 within 2A
C1O \\sim C1D \\sim C1C \\sim C1B \\sim C1A \\sim C1N \\sim C06C \\sim C04Z
\\sim C109 \\sim C104: within 2A with sigma of 0.01 and sigma for terminal
atoms of 0.02 within 2A
C1A \\sim C1B \\sim C1C \\sim C1D \\sim C1E \\sim C1F \\sim C1G \\sim C1H \\sim
C1I \\sim C1J \\sim C1K \\sim C1L \\sim C1M \\sim C1N \\sim C1O \\sim C1P:
within 2A with sigma of 0.04 and sigma for terminal atoms of 0.08 within 2A
C1P \\sim C1G \\sim C1H \\sim C1I \\sim C1J \\sim C1K \\sim C05E \\sim C27
\\sim C85 \\sim C90: within 2A with sigma of 0.01 and sigma for terminal atoms
of 0.02 within 2A
C039 \\sim C01V \\sim C04M \\sim C05C \\sim C056 \\sim C03S \\sim C066 \\sim
C07I \\sim C079 \\sim C07J: within 2A with sigma of 0.01 and sigma for terminal
atoms of 0.02 within 2A
C05T \\sim C06B \\sim C073 \\sim C078 \\sim C05Q \\sim C144 \\sim C56 \\sim C88
\\sim C07O \\sim C05V: within 2A with sigma of 0.01 and sigma for terminal
atoms of 0.02 within 2A
C04N \\sim C03V \\sim C04Y \\sim C04P \\sim C04D \\sim C035 \\sim C04R \\sim
C35 \\sim C111 \\sim C46: within 2A with sigma of 0.01 and sigma for terminal
atoms of 0.02 within 2A
C1B \\sim C06D \\sim C06C \\sim C04{ \\sim C04Z \\sim C109 \\sim C2 \\sim C104
\\sim C1Q: within 2A with sigma of 0.01 and sigma for terminal atoms of 0.02
within 2A
C1S \\sim C1T \\sim C1U \\sim C1V \\sim C1W: within 2A with sigma of 0.04 and
sigma for terminal atoms of 0.08 within 2A
C06M \\sim C32A \\sim C062 \\sim C19 \\sim C07C \\sim C21 \\sim C19A \\sim C0
\\sim C32: within 2A with sigma of 0.01 and sigma for terminal atoms of 0.02
within 2A
C05D \\sim C20 \\sim C07L \\sim C07G \\sim C07F \\sim C1R \\sim C07E: within 2A
with sigma of 0.01 and sigma for terminal atoms of 0.02 within 2A
C144 \\sim C22 \\sim C07O \\sim C07P \\sim C56 \\sim C56A \\sim C88A \\sim C88:
within 2A with sigma of 0.01 and sigma for terminal atoms of 0.02 within 2A
C02X \\sim C05A \\sim C043 \\sim C01R \\sim C029 \\sim C1W \\sim C1T \\sim C1U
\\sim C1S \\sim C1V: within 2A with sigma of 0.01 and sigma for terminal atoms
of 0.02 within 2A
C067 \\sim C121 \\sim C23 \\sim C07M \\sim C07N \\sim C07D \\sim C1X: within 2A
with sigma of 0.01 and sigma for terminal atoms of 0.02 within 2A
C04H \\sim C06V \\sim C06U \\sim C06X \\sim C06W \\sim C072 \\sim C24: within
2A with sigma of 0.01 and sigma for terminal atoms of 0.02 within 2A
C05L \\sim C05K \\sim C1Y \\sim C075 \\sim C03I \\sim C07H \\sim C25 \\sim C06H
\\sim C06I: within 2A with sigma of 0.01 and sigma for terminal atoms of 0.02
within 2A
5. Rigid body (RIGU) restrains
 C3, C4, C5, C6, C7, C8, C9, C10, C11, C12, C13, C14, C15, C16, C17, C18
 with sigma for 1-2 distances of 0.004 and sigma for 1-3 distances of 0.004
 C1A, C1B, C1C, C1D, C1E, C1F, C1G, C1H, C1I, C1J, C1K, C1L, C1M, C1N, C1O, C1P
 with sigma for 1-2 distances of 0.004 and sigma for 1-3 distances of 0.004
 C1S, C1T, C1U, C1V, C1W
 with sigma for 1-2 distances of 0.004 and sigma for 1-3 distances of 0.004
6. Others
 Sof(C06D)=Sof(C04{)=Sof(H04K)=Sof(H04N)=Sof(H04P)=Sof(C2)=Sof(H2A)=Sof(H2B)=
 Sof(H2C)=Sof(C1Q)=Sof(H1QA)=Sof(H1QB)=Sof(H1QC)=1-FVAR(1)
 Sof(C04Z)=Sof(H04H)=Sof(H04I)=Sof(H04J)=Sof(C06C)=Sof(C104)=Sof(H10A)=
 Sof(H10B)=Sof(H10C)=Sof(C109)=Sof(H10D)=Sof(H10E)=Sof(H10F)=FVAR(1)
 Sof(C07G)=Sof(H4)=Sof(HJ)=Sof(HK)=Sof(C20)=Sof(H20D)=Sof(H20E)=Sof(H20F)=
 Sof(C1R)=Sof(H1RA)=Sof(H1RB)=Sof(H1RC)=1-FVAR(2)
 Sof(C07E)=Sof(H07P)=Sof(H07Q)=Sof(H07R)=Sof(C07F)=Sof(H07S)=Sof(H07T)=
 Sof(H07U)=Sof(C07L)=Sof(H07)=Sof(HD)=Sof(HE)=FVAR(2)
 Sof(C32A)=Sof(H32D)=Sof(H32E)=Sof(H32F)=Sof(C21)=Sof(H21A)=Sof(H21B)=
 Sof(H21C)=Sof(C19A)=Sof(H19D)=Sof(H19E)=Sof(H19F)=Sof(C0)=1-FVAR(3)
 Sof(C062)=Sof(C07C)=Sof(H07J)=Sof(H07K)=Sof(H07L)=Sof(C19)=Sof(H19A)=
 Sof(H19B)=Sof(H19C)=Sof(C32)=Sof(H32A)=Sof(H32B)=Sof(H32C)=FVAR(3)
 Sof(C88A)=Sof(H88D)=Sof(H88E)=Sof(H88F)=Sof(C22)=Sof(C07P)=Sof(H6)=Sof(HL)=
 Sof(HM)=Sof(C56A)=Sof(H56D)=Sof(H56E)=Sof(H56F)=1-FVAR(4)
 Sof(C07O)=Sof(H3)=Sof(HH)=Sof(HI)=Sof(C144)=Sof(C56)=Sof(H56A)=Sof(H56B)=
 Sof(H56C)=Sof(C88)=Sof(H88A)=Sof(H88B)=Sof(H88C)=FVAR(4)
 Sof(C23)=Sof(H23A)=Sof(H23B)=Sof(H23C)=Sof(C07N)=Sof(H7)=Sof(HN)=Sof(HO)=
 Sof(C1X)=Sof(H1XA)=Sof(H1XB)=Sof(H1XC)=1-FVAR(5)
 Sof(C07D)=Sof(H07M)=Sof(H07N)=Sof(H07O)=Sof(C07M)=Sof(H2)=Sof(HF)=Sof(HG)=
 Sof(C121)=Sof(H12A)=Sof(H12B)=Sof(H12C)=FVAR(5)
 Sof(C06V)=Sof(H06X)=Sof(H06Y)=Sof(HP)=Sof(C24)=Sof(H24A)=Sof(H24B)=Sof(H24C)=
 Sof(C06X)=Sof(H06Z)=Sof(HQ)=Sof(HR)=1-FVAR(6)
 Sof(C06U)=Sof(H06O)=Sof(H06P)=Sof(H06Q)=Sof(C06W)=Sof(H06R)=Sof(H06S)=
 Sof(H06T)=Sof(C072)=Sof(H07A)=Sof(H07B)=Sof(H07C)=FVAR(6)
 Sof(C05L)=Sof(C25)=Sof(H25A)=Sof(H25B)=Sof(H25C)=Sof(C06I)=Sof(H06)=Sof(HS)=
 Sof(HT)=Sof(C1Y)=Sof(H1YA)=Sof(H1YB)=Sof(H1YC)=1-FVAR(7)
 Sof(C05K)=Sof(C06H)=Sof(H06E)=Sof(H06F)=Sof(H06H)=Sof(C075)=Sof(H07D)=
 Sof(H07E)=Sof(H07F)=Sof(C07H)=Sof(H07V)=Sof(H07W)=Sof(H07X)=FVAR(7)
7.a Aromatic/amide H refined with riding coordinates:
 C00I(H00I), C00O(H00O), C010(H010), C013(H013), C014(H014), C017(H017),
 C018(H018), C01A(H01A), C01E(H01E), C01K(H01K), C01L(H01L), C01N(H01N),
 C01O(H01O), C01P(H01P), C01W(H01W), C020(H020), C024(H024), C025(H025),
 C026(H026), C02B(H02B), C02D(H02D), C02H(H02H), C02I(H02I), C02K(H02K),
 C02M(H02M), C02N(H02N), C02O(H02O), C02P(H02P), C02Q(H02Q), C02R(H02R),
 C02T(H02T), C02U(H02U), C02Y(H02Y), C1(H1), C033(H033), C034(H034), C036(H036),
  C037(H037), C038(H038), C03E(H03E), C03N(H03N), C03P(H03P), C03T(H03T),
 C03U(H03U), C03V(H03V), C03Z(H03Z), C041(H041), C043(H043), C044(H044),
 C045(H045), C049(H049), C04A(H04A), C04B(H04B), C04E(H04E), C04F(H04F),
 C04L(H04L), C04M(H04M), C04O(H04O), C04X(H04X), C04Y(H04Y), C054(H054),
 C056(H056), C05A(H05A), C05I(H05I), C069(H069), C06B(H06D), C06G(H06G),
 C078(H078), C3(H3A), C5(H5), C10(H10), C12(H12), C14(H14), C15(H15), C1A(H1A),
 C1C(H1C), C1H(H1H), C1J(H1J), C1L(H1L), C1M(H1M)
7.b Idealised Me refined as rotating group:
 C04V(H04C,H04D,H04G), C04Z(H04H,H04I,H04J), C05F(H05B,H05C,H05D), C05G(H05E,
 H05F,H05G), C05U(H05H,H05J,H05K), C05X(H05L,H05M,H05N), C05Z(H05O,H05P,H05Q),
 C061(H06A,H06B,H06C), C06H(H06E,H06F,H06H), C06R(H06I,H06J,H06K), C06S(H06L,
 H06M,H06N), C06U(H06O,H06P,H06Q), C06W(H06R,H06S,H06T), C06Y(H06U,H06V,H06W),
 C072(H07A,H07B,H07C), C075(H07D,H07E,H07F), C079(H07G,H07H,H07I), C07C(H07J,
 H07K,H07L), C07D(H07M,H07N,H07O), C07E(H07P,H07Q,H07R), C07F(H07S,H07T,H07U),
 C07H(H07V,H07W,H07X), C07I(H07Y,H,HA), C07J(H07Z,HB,HC), C07L(H07,HD,HE),
 C07M(H2,HF,HG), C07O(H3,HH,HI), C35(H35A,H35B,H35C), C46(H46A,H46B,H46C),
 C72(H72A,H72B,H72C), C82(H82A,H82B,H82C), C104(H10A,H10B,H10C), C109(H10D,H10E,
 H10F), C111(H11A,H11B,H11C), C121(H12A,H12B,H12C), C168(H16A,H16B,H16C),
 C19(H19A,H19B,H19C), C27(H27A,H27B,H27C), C32(H32A,H32B,H32C), C85(H85A,H85B,
 H85C), C90(H90A,H90B,H90C), C56(H56A,H56B,H56C), C88(H88A,H88B,H88C),
 C132(H13A,H13B,H13C), C209(H20A,H20B,H20C), C04{(H04K,H04N,H04P), C2(H2A,H2B,
 H2C), C1Q(H1QA,H1QB,H1QC), C07G(H4,HJ,HK), C20(H20D,H20E,H20F), C1R(H1RA,H1RB,
 H1RC), C32A(H32D,H32E,H32F), C21(H21A,H21B,H21C), C19A(H19D,H19E,H19F),
 C88A(H88D,H88E,H88F), C07P(H6,HL,HM), C56A(H56D,H56E,H56F), C1S(H1SA,H1SB,
 H1SC), C1U(H1UA,H1UB,H1UC), C1V(H1VA,H1VB,H1VC), C23(H23A,H23B,H23C), C07N(H7,
 HN,HO), C1X(H1XA,H1XB,H1XC), C06V(H06X,H06Y,HP), C24(H24A,H24B,H24C),
 C06X(H06Z,HQ,HR), C25(H25A,H25B,H25C), C06I(H06,HS,HT), C1Y(H1YA,H1YB,H1YC)
;
_smtbx_masks_special_details
;
A solvent mask was calculated and 1610 electrons were 
found in a volume of 7402\%A^3^ in 1 void per unit cell. 
This is consistent with the presence of 
8[CHCl3] per Formula Unit 
which account for 928 electrons 
per unit cell.
;
_smtbx_masks_void_probe_radius 1.0
_smtbx_masks_void_truncation_radius 2.4
_olex2_submission_special_instructions 'No special instructions were received'

loop_
_space_group_symop_operation_xyz
'x, y, z'
'-x, -y, -z'

loop_
_atom_site_label
_atom_site_type_symbol
_atom_site_fract_x
_atom_site_fract_y
_atom_site_fract_z
_atom_site_U_iso_or_equiv
_atom_site_adp_type
_atom_site_occupancy
_atom_site_site_symmetry_order
_atom_site_calc_flag
_atom_site_refinement_flags_posn
_atom_site_refinement_flags_adp
_atom_site_refinement_flags_occupancy
_atom_site_disorder_assembly
_atom_site_disorder_group
N002 N 0.889160 0.745030 0.265100 0.115(2) Uani 1 1 d . . . . .
N003 N 0.946520 0.663150 0.232970 0.117(2) Uani 1 1 d . . . . .
N004 N 0.402440 0.638170 0.431870 0.108(2) Uani 1 1 d . . . . .
N006 N 0.781080 0.206160 0.280980 0.126(2) Uani 1 1 d . . . . .
N008 N 0.245920 0.359930 0.126810 0.145(3) Uani 1 1 d . . . . .
N009 N 0.545320 0.714230 0.451810 0.123(2) Uani 1 1 d . . . . .
C00A C 0.804990 0.270520 0.277330 0.127(3) Uani 1 1 d . . . . .
C00C C 0.360530 0.840490 0.434040 0.120(3) Uani 1 1 d D . . . .
N00D N 0.304160 0.283020 0.101110 0.141(3) Uani 1 1 d . . . . .
C00F C 0.380550 0.595080 0.388310 0.122(3) Uani 1 1 d . . . . .
C00G C 0.872280 0.719210 0.219770 0.114(3) Uani 1 1 d . . . . .
C00H C 0.682520 0.702580 0.366620 0.122(3) Uani 1 1 d . . . . .
C00I C 0.302680 0.699650 0.428220 0.121(3) Uani 1 1 d . . . . .
H00I H 0.283273 0.653375 0.426748 0.146 Uiso 1 1 calc R U . . .
C00K C 0.336960 0.516170 0.304320 0.131(4) Uani 1 1 d . . . . .
C00L C 0.259380 0.735250 0.426090 0.116(3) Uani 1 1 d . . . . .
C00M C 0.730810 0.705060 0.339410 0.125(3) Uani 1 1 d . . . . .
C00N C 0.765410 0.197190 0.353450 0.133(3) Uani 1 1 d . . . . .
C00O C 0.339860 0.487810 0.340170 0.135(3) Uani 1 1 d . . . . .
H00O H 0.325880 0.441143 0.334988 0.162 Uiso 1 1 calc R U . . .
C00P C 0.919390 0.599800 0.241800 0.123(3) Uani 1 1 d . . . . .
C00Q C 0.355430 0.341820 0.048010 0.113(3) Uani 1 1 d . . . . .
C00R C 0.321640 0.337690 0.082920 0.113(3) Uani 1 1 d . . . . .
C00S C 0.516720 0.233690 0.200440 0.139(3) Uani 1 1 d . . . . .
C00T C 0.347850 0.495480 0.027100 0.139(4) Uani 1 1 d . . . . .
C00U C 0.289110 0.376410 0.096480 0.122(3) Uani 1 1 d . . . . .
C00V C 0.448170 0.624900 0.465270 0.130(3) Uani 1 1 d . . . . .
C00W C 0.337820 0.442290 0.043700 0.123(3) Uani 1 1 d . . . . .
C00X C 0.830820 0.722060 0.288980 0.112(3) Uani 1 1 d . . . . .
C00Y C 0.723550 0.175600 0.383050 0.129(3) Uani 1 1 d . . . . .
C00Z C 0.850480 0.402480 0.267190 0.127(3) Uani 1 1 d . . . . .
C010 C 0.361180 0.525160 0.378990 0.117(3) Uani 1 1 d . . . . .
H010 H 0.363941 0.505530 0.401659 0.141 Uiso 1 1 calc R U . . .
C011 C 0.750990 0.186570 0.424590 0.135(4) Uani 1 1 d . . . . .
C013 C 0.354080 0.584240 0.311890 0.144(4) Uani 1 1 d . . . . .
H013 H 0.350353 0.603779 0.289293 0.173 Uiso 1 1 calc R U . . .
C014 C 0.677370 0.676040 0.401790 0.127(3) Uani 1 1 d . . . . .
H014 H 0.708551 0.656257 0.407126 0.153 Uiso 1 1 calc R U . . .
N015 N 0.640180 0.143310 0.250380 0.136(3) Uani 1 1 d . . . . .
C016 C 0.408140 0.809860 0.437460 0.114(3) Uani 1 1 d . . . . .
C017 C 0.633530 0.674980 0.429210 0.128(3) Uani 1 1 d . . . . .
H017 H 0.633332 0.654833 0.451893 0.153 Uiso 1 1 calc R U . . .
C018 C 0.760960 0.699320 0.270520 0.129(3) Uani 1 1 d . . . . .
H018 H 0.745846 0.690775 0.240753 0.155 Uiso 1 1 calc R U . . .
C01A C 0.836150 0.346160 0.230970 0.130(3) Uani 1 1 d . . . . .
H01A H 0.842865 0.352308 0.203814 0.156 Uiso 1 1 calc R U . . .
C01B C 0.902410 0.675930 0.203140 0.111(3) Uani 1 1 d . . . . .
C01D C 0.521070 0.666220 0.474970 0.116(3) Uani 1 1 d . . . . .
C01E C 0.631580 0.726980 0.361270 0.130(3) Uani 1 1 d . . . . .
H01E H 0.626645 0.741807 0.336585 0.156 Uiso 1 1 calc R U . . .
C01H C 0.561820 0.660780 0.513910 0.129(4) Uani 1 1 d . . . . .
C01I C 0.428810 0.707400 0.436180 0.116(3) Uani 1 1 d . . . . .
C01J C 0.408140 0.573850 0.486210 0.125(3) Uani 1 1 d . . . . .
C01K C 0.714400 0.689460 0.295860 0.124(3) Uani 1 1 d . . . . .
H01K H 0.665488 0.669858 0.282467 0.148 Uiso 1 1 calc R U . . .
C01L C 0.337510 0.534930 0.476910 0.134(4) Uani 1 1 d . . . . .
H01L H 0.305986 0.538777 0.455623 0.161 Uiso 1 1 calc R U . . .
C01M C 0.455850 0.564270 0.520820 0.133(4) Uani 1 1 d . . . . .
C01N C 0.815690 0.325800 0.308940 0.129(3) Uani 1 1 d . . . . .
H01N H 0.805972 0.319483 0.335616 0.155 Uiso 1 1 calc R U . . .
C01O C 0.400430 0.914200 0.440430 0.147(4) Uani 1 1 d D . . . .
H01O H 0.370332 0.935997 0.438513 0.177 Uiso 1 1 calc R U . . .
C01P C 0.839250 0.388650 0.304250 0.143(4) Uani 1 1 d . . . . .
H01P H 0.848184 0.424400 0.328203 0.171 Uiso 1 1 calc R U . . .
C01Q C 0.366260 0.397040 0.031460 0.124(3) Uani 1 1 d . . . . .
C01R C 0.513980 0.921260 0.451260 0.130(3) Uani 1 1 d . U . . .
C01S C 0.586040 0.707280 0.421450 0.116(3) Uani 1 1 d . . . . .
C01T C 0.314050 0.477710 0.257050 0.146(4) Uani 1 1 d . . . . .
C01U C 0.379260 0.740460 0.432850 0.122(3) Uani 1 1 d . . . . .
C01V C 0.896310 0.652670 0.157940 0.130(3) Uani 1 1 d . U . . .
C01W C 0.519000 0.228580 0.239360 0.155(4) Uani 1 1 d . . . . .
H01W H 0.488719 0.240240 0.255163 0.186 Uiso 1 1 calc R U . . .
C01X C 0.736780 0.189760 0.310420 0.133(3) Uani 1 1 d . . . . .
C01Y C 0.180250 0.691170 0.420200 0.151(4) Uani 1 1 d . . . . .
C01Z C 0.502560 0.750200 0.446100 0.112(3) Uani 1 1 d . . . . .
C020 C 0.412140 0.458940 -0.019720 0.149(4) Uani 1 1 d . . . . .
H020 H 0.436475 0.464089 -0.042282 0.179 Uiso 1 1 calc R U . . .
C021 C 0.296480 0.431880 0.076860 0.136(4) Uani 1 1 d . . . . .
C022 C 0.423410 0.308360 -0.001810 0.132(4) Uani 1 1 d D . . . .
C023 C 0.830830 0.741260 0.190930 0.114(3) Uani 1 1 d . . . . .
C024 C 0.949890 0.593960 0.280110 0.122(3) Uani 1 1 d . . . . .
H024 H 0.985054 0.632095 0.301035 0.147 Uiso 1 1 calc R U . . .
C025 C 0.800110 0.719940 0.354920 0.124(3) Uani 1 1 d . . . . .
H025 H 0.814354 0.723544 0.384099 0.148 Uiso 1 1 calc R U . . .
C026 C 0.812650 0.284300 0.238060 0.139(4) Uani 1 1 d . . . . .
H026 H 0.800408 0.247322 0.214228 0.167 Uiso 1 1 calc R U . . .
C027 C 0.312560 0.486790 0.501400 0.156(4) Uani 1 1 d . . . . .
C029 C 0.488540 0.852320 0.445980 0.121(3) Uani 1 1 d . U . . .
C02A C 0.872940 0.470690 0.256960 0.129(3) Uani 1 1 d . . . . .
C02B C 0.289180 0.801560 0.425030 0.134(4) Uani 1 1 d . . . . .
H02B H 0.258266 0.820725 0.417654 0.161 Uiso 1 1 calc R U . . .
C02C C 0.360680 0.278880 0.133050 0.148(4) Uani 1 1 d . . . . .
C02D C 0.328480 0.462760 0.182090 0.161(4) Uani 1 1 d . . . . .
H02D H 0.354007 0.479827 0.161845 0.193 Uiso 1 1 calc R U . . .
C02F C 0.407280 0.405740 -0.000930 0.138(3) Uani 1 1 d . . . . .
C02G C 0.754440 0.154930 0.241670 0.126(3) Uani 1 1 d . . . . .
C02H C 0.851260 0.730160 0.330050 0.111(3) Uani 1 1 d . . . . .
H02H H 0.899438 0.742600 0.342365 0.133 Uiso 1 1 calc R U . . .
C02I C 0.840840 0.219680 0.370090 0.153(4) Uani 1 1 d . . . . .
H02I H 0.872236 0.230739 0.351373 0.183 Uiso 1 1 calc R U . . .
C02J C 0.464470 0.251310 0.178630 0.146(4) Uani 1 1 d . . . . .
C02K C 0.588900 0.731280 0.388090 0.122(3) Uani 1 1 d . . . . .
H02K H 0.559394 0.752685 0.382678 0.146 Uiso 1 1 calc R U . . .
C02L C 0.779140 0.734900 0.121290 0.136(3) Uani 1 1 d . . . . .
C02M C 0.561270 0.213930 0.178450 0.158(4) Uani 1 1 d . . . . .
H02M H 0.563735 0.219905 0.150838 0.190 Uiso 1 1 calc R U . . .
C02N C 0.430790 0.315620 0.130750 0.149(4) Uani 1 1 d . . . . .
H02N H 0.445489 0.349568 0.116354 0.179 Uiso 1 1 calc R U . . .
C02O C 0.480530 0.525530 0.579420 0.150(4) Uani 1 1 d . . . . .
H02O H 0.461788 0.494808 0.595607 0.180 Uiso 1 1 calc R U . . .
C02P C 0.358250 0.482250 0.533220 0.146(4) Uani 1 1 d . . . . .
H02P H 0.338511 0.449588 0.547990 0.175 Uiso 1 1 calc DR U . . .
C02Q C 0.427920 0.359890 -0.018220 0.158(5) Uani 1 1 d . . . . .
H02Q H 0.446545 0.363396 -0.043033 0.190 Uiso 1 1 calc R U . . .
C02R C 0.864390 0.543540 0.213660 0.126(3) Uani 1 1 d . . . . .
H02R H 0.839617 0.547979 0.189315 0.151 Uiso 1 1 calc R U . . .
C02S C 0.431950 0.522870 0.545060 0.172(5) Uani 1 1 d . . . . .
C02T C 0.845070 0.480870 0.220590 0.125(3) Uani 1 1 d . . . . .
H02T H 0.810794 0.443035 0.199072 0.150 Uiso 1 1 calc R U . . .
C02U C 0.377620 0.623320 0.355540 0.133(3) Uani 1 1 d . . . . .
H02U H 0.391523 0.670073 0.361771 0.159 Uiso 1 1 calc R U . . .
C02V C 0.682540 0.717760 0.564760 0.174(5) Uani 1 1 d D . . . .
C02W C 0.526210 0.609460 0.534320 0.176(6) Uani 1 1 d . . . . .
C02X C 0.530890 0.817840 0.450950 0.113(2) Uani 1 1 d . U . . .
C02Y C 0.644130 0.664050 0.586300 0.214(8) Uani 1 1 d D . . . .
H02Y H 0.669187 0.666040 0.612833 0.257 Uiso 1 1 calc R U . . .
C02Z C 0.665260 0.156960 0.294880 0.130(3) Uani 1 1 d . . . . .
C030 C 0.574310 0.611200 0.570460 0.136(4) Uani 1 1 d . . . . .
C1 C 0.385180 0.298890 0.030640 0.138(4) Uani 1 1 d . . . . .
H1 H 0.378982 0.261623 0.041500 0.165 Uiso 1 1 calc R U . . .
C033 C 0.345670 0.500510 0.226530 0.146(4) Uani 1 1 d . . . . .
H033 H 0.382258 0.544888 0.234533 0.176 Uiso 1 1 calc R U . . .
C034 C 0.691500 0.164980 0.451990 0.179(5) Uani 1 1 d . . . . .
H034 H 0.703374 0.173954 0.482000 0.215 Uiso 1 1 calc R U . . .
C035 C 0.801730 0.132350 0.220060 0.138(3) Uani 1 1 d . U . . .
C036 C 0.630350 0.715310 0.526940 0.152(4) Uani 1 1 d D . . . .
H036 H 0.643705 0.749485 0.512668 0.183 Uiso 1 1 calc R U . . .
C037 C 0.618790 0.131080 0.428340 0.234(10) Uani 1 1 d . . . . .
H037 H 0.583952 0.113579 0.444115 0.280 Uiso 1 1 calc R U . . .
C038 C 0.479760 0.294450 0.153970 0.186(6) Uani 1 1 d . . . . .
H038 H 0.527685 0.313616 0.151112 0.223 Uiso 1 1 calc R U . . .
C039 C 0.849370 0.670790 0.129510 0.134(3) Uani 1 1 d . U . . .
C03C C 0.818950 0.717080 0.147390 0.114(3) Uani 1 1 d . . . . .
C03D C 0.870820 0.226180 0.413540 0.147(4) Uani 1 1 d . . . . .
C03E C 0.928390 0.534500 0.286040 0.161(4) Uani 1 1 d . . . . .
H03E H 0.950672 0.531607 0.311867 0.193 Uiso 1 1 calc R U . . .
C03I C 0.772750 0.813710 0.179410 0.165(3) Uani 1 1 d D U . . .
C03J C 0.236030 0.447630 0.489040 0.242(8) Uani 1 1 d . . . . .
C03M C 0.683700 0.124610 0.225140 0.131(3) Uani 1 1 d . . . . .
C03N C 0.383060 0.503890 -0.006750 0.143(4) Uani 1 1 d . . . . .
H03N H 0.386945 0.538241 -0.020137 0.171 Uiso 1 1 calc R U . . .
C03P C 0.319260 0.542610 0.042960 0.159(4) Uani 1 1 d . . . . .
H03P H 0.326970 0.578879 0.030815 0.191 Uiso 1 1 calc R U . . .
C03Q C 0.270650 0.398670 0.171720 0.142(4) Uani 1 1 d . . . . .
C03S C 0.832400 0.640780 0.083870 0.141(3) Uani 1 1 d . U . . .
C03T C 0.754670 0.780260 0.137800 0.162(5) Uani 1 1 d . . . . .
H03T H 0.723415 0.788619 0.119049 0.195 Uiso 1 1 calc R U . . .
C03U C 0.465000 0.953220 0.447760 0.145(4) Uani 1 1 d . . . . .
H03U H 0.481448 0.999809 0.450854 0.174 Uiso 1 1 calc R U . . .
C03V C 0.873670 0.158880 0.237360 0.147(3) Uani 1 1 d . U . . .
H03V H 0.893124 0.191056 0.264239 0.176 Uiso 1 1 calc R U . . .
C03W C 0.600720 0.183420 0.234250 0.140(4) Uani 1 1 d . . . . .
C03Z C 0.390820 0.224960 0.181900 0.155(4) Uani 1 1 d . . . . .
H03Z H 0.375839 0.198573 0.201075 0.186 Uiso 1 1 calc R U . . .
C041 C 0.235000 0.367680 0.199780 0.135(3) Uani 1 1 d . . . . .
H041 H 0.199344 0.322851 0.191285 0.162 Uiso 1 1 calc R U . . .
C043 C 0.590150 0.957720 0.459090 0.135(3) Uani 1 1 d . U . . .
H043 H 0.609545 1.004441 0.462012 0.162 Uiso 1 1 calc DR U . . .
C044 C 0.762950 0.707470 0.077000 0.163(4) Uani 1 1 d . . . . .
H044 H 0.736642 0.721670 0.059053 0.196 Uiso 1 1 calc R U . . .
C045 C 0.809460 0.790720 0.208240 0.118(3) Uani 1 1 d . . . . .
H045 H 0.818830 0.808665 0.238102 0.142 Uiso 1 1 calc R U . . .
C048 C 0.644340 0.144990 0.367470 0.132(3) Uani 1 1 d . . . . .
C049 C 0.820220 0.208610 0.437360 0.158(4) Uani 1 1 d . . . . .
H049 H 0.836964 0.212800 0.466324 0.189 Uiso 1 1 calc R U . . .
C04A C 0.341310 0.237530 0.157440 0.125(3) Uani 1 1 d . . . . .
H04A H 0.292577 0.215956 0.158280 0.151 Uiso 1 1 calc R U . . .
C04B C 0.602050 0.185790 0.195860 0.156(4) Uani 1 1 d . . . . .
H04B H 0.629339 0.169274 0.180081 0.187 Uiso 1 1 calc R U . . .
C04C C 0.281130 0.536760 0.075150 0.155(5) Uani 1 1 d . . . . .
C04D C 0.774560 0.083700 0.182280 0.144(3) Uani 1 1 d . U . . .
C04E C 0.255720 0.407880 0.242110 0.149(4) Uani 1 1 d . . . . .
H04E H 0.231193 0.389549 0.262356 0.178 Uiso 1 1 calc R U . . .
C04F C 0.547790 0.565030 0.591480 0.153(4) Uani 1 1 d . . . . .
H04F H 0.577025 0.561458 0.614195 0.183 Uiso 1 1 calc R U . . .
C04H C 0.450700 0.255120 -0.019550 0.179(5) Uani 1 1 d D U . . .
C04L C 0.784860 0.660170 0.059340 0.145(4) Uani 1 1 d . . . . .
H04L H 0.768271 0.639064 0.029737 0.173 Uiso 1 1 calc R U . . .
C04M C 0.921720 0.614590 0.140360 0.144(3) Uani 1 1 d . U . . .
H04M H 0.953513 0.605693 0.158323 0.173 Uiso 1 1 calc R U . . .
C04N C 0.918710 0.138370 0.215230 0.154(3) Uani 1 1 d D U . . .
C04O C 0.565620 0.206040 0.258520 0.134(3) Uani 1 1 d . . . . .
H04O H 0.571233 0.207259 0.287760 0.161 Uiso 1 1 calc R U . . .
C04P C 0.817420 0.062800 0.159770 0.157(3) Uani 1 1 d . U . . .
C04Q C 0.754850 0.778550 0.583190 0.158(5) Uani 1 1 d D . . . .
C04R C 0.997750 0.163320 0.233240 0.182(4) Uani 1 1 d D U . . .
C04U C 0.595590 0.121720 0.389410 0.198(7) Uani 1 1 d . . . . .
C04V C 0.141070 0.739620 0.427300 0.226(7) Uani 1 1 d . . . . .
H04C H 0.158021 0.767804 0.456654 0.340 Uiso 1 1 calc R U . . .
H04D H 0.089618 0.712493 0.421783 0.340 Uiso 1 1 calc R U . . .
H04G H 0.151777 0.767986 0.407775 0.340 Uiso 1 1 calc R U . . .
C04X C 0.269170 0.483700 0.088610 0.140(4) Uani 1 1 d . . . . .
H04X H 0.239297 0.476871 0.108434 0.168 Uiso 1 1 calc R U . . .
C04Y C 0.887000 0.087350 0.174070 0.161(3) Uani 1 1 d . U . . .
H04Y H 0.915402 0.072514 0.158288 0.193 Uiso 1 1 calc R U . . .
C04Z C 1.170370 0.616690 0.253580 0.204(7) Uani 0.510(11) 1 d D U P A 1
H04H H 1.200119 0.593732 0.246600 0.307 Uiso 0.510(11) 1 calc R U P A 1
H04I H 1.122922 0.591268 0.235014 0.307 Uiso 0.510(11) 1 calc R U P A 1
H04J H 1.166521 0.620181 0.283267 0.307 Uiso 0.510(11) 1 calc R U P A 1
C052 C 0.617090 0.130800 0.325970 0.144(4) Uani 1 1 d . . . . .
C054 C 0.776000 0.009340 0.116370 0.207(7) Uani 1 1 d . . . . .
H054 H 0.803427 0.001161 0.096881 0.249 Uiso 1 1 calc R U . . .
C056 C 0.862870 0.601440 0.068890 0.164(4) Uani 1 1 d . U . . .
H056 H 0.854975 0.584481 0.039027 0.196 Uiso 1 1 calc R U . . .
C05A C 0.606460 0.861300 0.461250 0.128(3) Uani 1 1 d . U . . .
H05A H 0.637352 0.841654 0.467645 0.154 Uiso 1 1 calc R U . . .
C05C C 0.906710 0.583970 0.095970 0.175(3) Uani 1 1 d D U . . .
C05D C 0.260120 0.593240 0.088130 0.199(5) Uani 1 1 d D U . . .
C05E C 0.971010 0.978670 0.372320 0.215(5) Uani 1 1 d . U . . .
C05F C 0.194210 0.488220 0.494260 0.228(7) Uani 1 1 d . . . . .
H05B H 0.213118 0.525106 0.481181 0.342 Uiso 1 1 calc R U . . .
H05C H 0.198105 0.506302 0.524561 0.342 Uiso 1 1 calc R U . . .
H05D H 0.144190 0.459668 0.480435 0.342 Uiso 1 1 calc R U . . .
C05G C 0.793040 0.791550 0.550130 0.225(7) Uani 1 1 d . . . . .
H05E H 0.767206 0.803828 0.529164 0.338 Uiso 1 1 calc R U . . .
H05F H 0.797568 0.751347 0.536265 0.338 Uiso 1 1 calc R U . . .
H05G H 0.840439 0.828356 0.562373 0.338 Uiso 1 1 calc R U . . .
C05I C 0.710700 -0.023280 0.105120 0.206(7) Uani 1 1 d . . . . .
H05I H 0.689770 -0.061964 0.081635 0.248 Uiso 1 1 calc R U . . .
C05K C 0.766910 0.877460 0.197970 0.178(4) Uani 0.528(11) 1 d D U P B 1
C05Q C 0.670680 -0.002270 0.127100 0.188(4) Uani 1 1 d . U . . .
C05T C 0.652820 0.067100 0.186420 0.171(3) Uani 1 1 d . U . . .
C05U C 0.740450 0.837940 0.602900 0.226(7) Uani 1 1 d . . . . .
H05H H 0.785602 0.876652 0.617311 0.339 Uiso 1 1 calc R U . . .
H05J H 0.710624 0.826235 0.623489 0.339 Uiso 1 1 calc R U . . .
H05K H 0.715910 0.848934 0.580511 0.339 Uiso 1 1 calc R U . . .
C05V C 0.694110 0.047140 0.166700 0.167(3) Uani 1 1 d . U . . .
C05X C 0.164590 0.652210 0.454760 0.193(6) Uani 1 1 d . . . . .
H05L H 0.155121 0.605614 0.442511 0.289 Uiso 1 1 calc R U . . .
H05M H 0.123004 0.653629 0.464809 0.289 Uiso 1 1 calc R U . . .
H05N H 0.205818 0.672939 0.478647 0.289 Uiso 1 1 calc R U . . .
C05Z C 0.028740 0.408790 0.134080 0.320(9) Uani 1 1 d D U . . .
H05O H -0.007632 0.422123 0.123639 0.480 Uiso 1 1 calc R U . . .
H05P H 0.058372 0.408167 0.113253 0.480 Uiso 1 1 calc R U . . .
H05Q H 0.058489 0.440786 0.161121 0.480 Uiso 1 1 calc R U . . .
C061 C 0.214920 0.408500 0.436970 0.262(9) Uani 1 1 d . . . . .
H06A H 0.174640 0.364530 0.431340 0.393 Uiso 1 1 calc R U . . .
H06B H 0.255832 0.402906 0.428593 0.393 Uiso 1 1 calc R U . . .
H06C H 0.201976 0.435241 0.420608 0.393 Uiso 1 1 calc R U . . .
C062 C 0.411010 0.037750 0.309020 0.227(6) Uani 0.490(12) 1 d D U P C 1
C066 C 0.948800 0.547540 0.076280 0.231(5) Uani 1 1 d D U . . .
C067 C 0.948160 0.249460 0.427880 0.202(5) Uani 1 1 d D U . . .
C069 C 0.516940 0.082660 0.369000 0.239(9) Uani 1 1 d . . . . .
H069 H 0.484373 0.065270 0.386067 0.287 Uiso 1 1 calc R U . . .
C06B C 0.573290 0.028970 0.173190 0.209(4) Uani 1 1 d . U . . .
H06D H 0.544062 0.039130 0.190626 0.251 Uiso 1 1 calc R U . . .
C06C C 1.201850 0.682270 0.247530 0.200(5) Uani 0.510(11) 1 d D U P A 1
C06G C 0.540380 0.093070 0.304560 0.179(5) Uani 1 1 d . . . . .
H06G H 0.527392 0.084572 0.274640 0.215 Uiso 1 1 calc R U . . .
C06H C 0.723840 0.864320 0.239250 0.170(5) Uani 0.528(11) 1 d D U P B 1
H06E H 0.704120 0.816753 0.238231 0.255 Uiso 0.528(11) 1 calc R U P B 1
H06F H 0.685301 0.878140 0.236556 0.255 Uiso 0.528(11) 1 calc R U P B 1
H06H H 0.757674 0.890616 0.266372 0.255 Uiso 0.528(11) 1 calc R U P B 1
C06K C 0.207380 0.014740 0.049290 0.270(6) Uani 1 1 d D U . . .
C06M C 0.490890 0.071490 0.325170 0.226(5) Uani 1 1 d D U . . .
C06N C -0.007400 0.338570 0.140720 0.260(5) Uani 1 1 d D U . . .
C06R C 0.211280 0.389330 0.516320 0.249(8) Uani 1 1 d . . . . .
H06I H 0.228191 0.411263 0.546856 0.373 Uiso 1 1 calc DR U . . .
H06J H 0.231946 0.358018 0.508276 0.373 Uiso 1 1 calc R U . . .
H06K H 0.159353 0.364907 0.509645 0.373 Uiso 1 1 calc R U . . .
C06S C 0.147880 0.644190 0.372800 0.321(13) Uani 1 1 d . . . . .
H06L H 0.140899 0.670310 0.353789 0.482 Uiso 1 1 calc R U . . .
H06M H 0.102133 0.607404 0.371657 0.482 Uiso 1 1 calc R U . . .
H06N H 0.180714 0.625983 0.363824 0.482 Uiso 1 1 calc R U . . .
C06U C 0.446260 0.203240 0.005770 0.191(7) Uani 0.606(10) 1 d D U P D 1
H06O H 0.403411 0.161534 -0.007572 0.286 Uiso 0.606(10) 1 calc R U P D 1
H06P H 0.444264 0.220906 0.035066 0.286 Uiso 0.606(10) 1 calc R U P D 1
H06Q H 0.488302 0.194521 0.005803 0.286 Uiso 0.606(10) 1 calc R U P D 1
C06W C 0.409460 0.214490 -0.064960 0.190(7) Uani 0.606(10) 1 d D U P D 1
H06R H 0.440542 0.226970 -0.084834 0.285 Uiso 0.606(10) 1 calc R U P D 1
H06S H 0.368434 0.223796 -0.071887 0.285 Uiso 0.606(10) 1 calc R U P D 1
H06T H 0.393023 0.166713 -0.067208 0.285 Uiso 0.606(10) 1 calc R U P D 1
C06Y C 0.792420 0.768870 0.620960 0.302(10) Uani 1 1 d . . . . .
H06U H 0.786194 0.722525 0.614904 0.453 Uiso 1 1 calc R U . . .
H06V H 0.772503 0.778572 0.645564 0.453 Uiso 1 1 calc R U . . .
H06W H 0.843162 0.799175 0.627143 0.453 Uiso 1 1 calc R U . . .
C072 C 0.528680 0.291860 -0.021070 0.197(7) Uani 0.606(10) 1 d D U P D 1
H07A H 0.549305 0.336777 -0.001470 0.295 Uiso 0.606(10) 1 calc R U P D 1
H07B H 0.532208 0.295324 -0.050001 0.295 Uiso 0.606(10) 1 calc R U P D 1
H07C H 0.554589 0.267066 -0.012715 0.295 Uiso 0.606(10) 1 calc R U P D 1
C073 C 0.541700 -0.023290 0.133700 0.227(4) Uani 1 1 d D U . . .
C075 C 0.834390 0.941760 0.227660 0.180(6) Uani 0.528(11) 1 d D U P B 1
H07D H 0.875117 0.931138 0.231639 0.270 Uiso 0.528(11) 1 calc R U P B 1
H07E H 0.823733 0.955031 0.255307 0.270 Uiso 0.528(11) 1 calc R U P B 1
H07F H 0.845728 0.978568 0.214252 0.270 Uiso 0.528(11) 1 calc R U P B 1
C078 C 0.594780 -0.034830 0.112640 0.216(4) Uani 1 1 d . U . . .
H078 H 0.576900 -0.067918 0.086140 0.260 Uiso 1 1 calc R U . . .
C079 C 0.999610 0.538670 0.109220 0.291(8) Uani 1 1 d D U . . .
H07G H 1.043661 0.580094 0.119699 0.437 Uiso 1 1 calc R U . . .
H07H H 1.010454 0.502016 0.096032 0.437 Uiso 1 1 calc R U . . .
H07I H 0.977195 0.528230 0.132985 0.437 Uiso 1 1 calc R U . . .
C07C C 0.369570 0.069930 0.333770 0.240(8) Uani 0.490(12) 1 d D U P C 1
H07J H 0.344751 0.041473 0.351089 0.360 Uiso 0.490(12) 1 calc R U P C 1
H07K H 0.334871 0.074601 0.313665 0.360 Uiso 0.490(12) 1 calc R U P C 1
H07L H 0.402813 0.114119 0.352249 0.360 Uiso 0.490(12) 1 calc R U P C 1
C07D C 0.996390 0.276340 0.398750 0.202(8) Uani 0.656(11) 1 d D U P E 1
H07M H 0.980797 0.242818 0.371271 0.303 Uiso 0.656(11) 1 calc R U P E 1
H07N H 1.045279 0.286404 0.411505 0.303 Uiso 0.656(11) 1 calc R U P E 1
H07O H 0.994367 0.317228 0.394585 0.303 Uiso 0.656(11) 1 calc R U P E 1
C07E C 0.315330 0.651150 0.114790 0.209(8) Uani 0.476(11) 1 d D U P F 1
H07P H 0.297387 0.684149 0.124419 0.313 Uiso 0.476(11) 1 calc R U P F 1
H07Q H 0.352584 0.669399 0.099351 0.313 Uiso 0.476(11) 1 calc R U P F 1
H07R H 0.334993 0.640782 0.139420 0.313 Uiso 0.476(11) 1 calc R U P F 1
C07F C 0.194790 0.557790 0.113090 0.192(8) Uani 0.476(11) 1 d D U P F 1
H07S H 0.158043 0.516113 0.093621 0.288 Uiso 0.476(11) 1 calc R U P F 1
H07T H 0.173874 0.588561 0.122113 0.288 Uiso 0.476(11) 1 calc R U P F 1
H07U H 0.214538 0.548122 0.138022 0.288 Uiso 0.476(11) 1 calc R U P F 1
C07H C 0.709560 0.889680 0.175470 0.191(7) Uani 0.528(11) 1 d D U P B 1
H07V H 0.718662 0.895599 0.147684 0.286 Uiso 0.528(11) 1 calc R U P B 1
H07W H 0.708714 0.930099 0.192378 0.286 Uiso 0.528(11) 1 calc R U P B 1
H07X H 0.663612 0.851374 0.171560 0.286 Uiso 0.528(11) 1 calc R U P B 1
C07I C 0.887460 0.478130 0.055790 0.296(8) Uani 1 1 d D U . . .
H07Y H 0.858288 0.464490 0.076393 0.444 Uiso 1 1 calc R U . . .
H H 0.906654 0.445869 0.046917 0.444 Uiso 1 1 calc R U . . .
HA H 0.858198 0.479629 0.030953 0.444 Uiso 1 1 calc R U . . .
C07J C 0.988490 0.569490 0.041880 0.288(8) Uani 1 1 d D U . . .
H07Z H 0.958782 0.541532 0.013842 0.432 Uiso 1 1 calc R U . . .
HB H 1.032877 0.564637 0.045838 0.432 Uiso 1 1 calc R U . . .
HC H 0.999245 0.616368 0.043915 0.432 Uiso 1 1 calc R U . . .
C07L C 0.212860 0.601170 0.055040 0.222(9) Uani 0.476(11) 1 d D U P F 1
H07 H 0.196277 0.633679 0.068007 0.332 Uiso 0.476(11) 1 calc R U P F 1
HD H 0.171948 0.558011 0.041495 0.332 Uiso 0.476(11) 1 calc R U P F 1
HE H 0.238977 0.617086 0.033648 0.332 Uiso 0.476(11) 1 calc R U P F 1
C07M C 0.973700 0.285300 0.476040 0.205(8) Uani 0.656(11) 1 d D U P E 1
H2 H 0.941667 0.304508 0.485067 0.308 Uiso 0.656(11) 1 calc R U P E 1
HF H 1.021954 0.321028 0.481597 0.308 Uiso 0.656(11) 1 calc R U P E 1
HG H 0.973630 0.253029 0.491913 0.308 Uiso 0.656(11) 1 calc R U P E 1
C07O C 0.407610 -0.043900 0.130670 0.258(8) Uani 0.572(10) 1 d D U P G 1
H3 H 0.417309 -0.053059 0.157997 0.388 Uiso 0.572(10) 1 calc R U P G 1
HH H 0.361685 -0.078823 0.113640 0.388 Uiso 0.572(10) 1 calc R U P G 1
HI H 0.406281 -0.000348 0.135574 0.388 Uiso 0.572(10) 1 calc R U P G 1
C35 C 1.044630 0.236870 0.236520 0.261(7) Uani 1 1 d D U . . .
H35A H 1.024609 0.250009 0.213440 0.392 Uiso 1 1 calc R U . . .
H35B H 1.092733 0.242694 0.234311 0.392 Uiso 1 1 calc R U . . .
H35C H 1.046500 0.264900 0.263905 0.392 Uiso 1 1 calc R U . . .
C46 C 1.014150 0.155670 0.277740 0.262(7) Uani 1 1 d D U . . .
H46A H 1.035688 0.199758 0.298366 0.393 Uiso 1 1 calc R U . . .
H46B H 1.047248 0.135181 0.278716 0.393 Uiso 1 1 calc R U . . .
H46C H 0.970047 0.127158 0.284718 0.393 Uiso 1 1 calc R U . . .
C72 C 0.245550 0.042330 0.014190 0.307(8) Uani 1 1 d D U . . .
H72A H 0.296688 0.068070 0.026067 0.461 Uiso 1 1 calc R U . . .
H72B H 0.226379 0.071268 0.004483 0.461 Uiso 1 1 calc R U . . .
H72C H 0.237371 0.004846 -0.009854 0.461 Uiso 1 1 calc R U . . .
C82 C 0.262050 0.011240 0.083920 0.339(10) Uani 1 1 d D U . . .
H82A H 0.290290 -0.008848 0.070173 0.509 Uiso 1 1 calc R U . . .
H82B H 0.236631 -0.016093 0.101611 0.509 Uiso 1 1 calc R U . . .
H82C H 0.293562 0.056463 0.101724 0.509 Uiso 1 1 calc R U . . .
C104 C 1.294480 0.725840 0.284590 0.217(7) Uani 0.510(11) 1 d D U P A 1
H10A H 1.292651 0.709579 0.310062 0.325 Uiso 0.510(11) 1 calc R U P A 1
H10B H 1.309644 0.774252 0.292798 0.325 Uiso 0.510(11) 1 calc R U P A 1
H10C H 1.328391 0.715911 0.269812 0.325 Uiso 0.510(11) 1 calc R U P A 1
C109 C 1.231380 0.720090 0.210570 0.222(8) Uani 0.510(11) 1 d D U P A 1
H10D H 1.261861 0.702124 0.197627 0.332 Uiso 0.510(11) 1 calc R U P A 1
H10E H 1.258735 0.768245 0.223639 0.332 Uiso 0.510(11) 1 calc R U P A 1
H10F H 1.190940 0.712180 0.188672 0.332 Uiso 0.510(11) 1 calc R U P A 1
C111 C 1.032490 0.125350 0.206630 0.270(7) Uani 1 1 d D U . . .
H11A H 1.001932 0.077191 0.199150 0.405 Uiso 1 1 calc R U . . .
H11B H 1.078958 0.134971 0.223235 0.405 Uiso 1 1 calc R U . . .
H11C H 1.038603 0.139818 0.180637 0.405 Uiso 1 1 calc R U . . .
C121 C 0.957960 0.176690 0.430210 0.229(8) Uani 0.656(11) 1 d D U P E 1
H12A H 0.922038 0.150235 0.443951 0.343 Uiso 0.656(11) 1 calc R U P E 1
H12B H 1.005474 0.189032 0.446617 0.343 Uiso 0.656(11) 1 calc R U P E 1
H12C H 0.951834 0.150215 0.401362 0.343 Uiso 0.656(11) 1 calc R U P E 1
C144 C 0.467080 -0.043060 0.106600 0.258(6) Uani 0.572(10) 1 d D U P G 1
C168 C 0.145430 -0.055730 0.028710 0.351(10) Uani 1 1 d D U . . .
H16A H 0.112073 -0.053099 0.006562 0.526 Uiso 1 1 calc DR U . . .
H16B H 0.120690 -0.072154 0.050469 0.526 Uiso 1 1 calc DR U . . .
H16C H 0.164403 -0.086442 0.016102 0.526 Uiso 1 1 calc R U . . .
C19 C 0.372300 -0.038460 0.298840 0.233(8) Uani 0.490(12) 1 d D U P C 1
H19A H 0.394250 -0.058527 0.279111 0.350 Uiso 0.490(12) 1 calc R U P C 1
H19B H 0.322224 -0.053487 0.285785 0.350 Uiso 0.490(12) 1 calc R U P C 1
H19C H 0.375627 -0.052187 0.325102 0.350 Uiso 0.490(12) 1 calc R U P C 1
C27 C 0.890620 0.938910 0.373750 0.258(7) Uani 1 1 d . U . . .
H27A H 0.866282 0.967682 0.372660 0.387 Uiso 1 1 calc R U . . .
H27B H 0.887936 0.925108 0.400116 0.387 Uiso 1 1 calc R U . . .
H27C H 0.867725 0.899252 0.349362 0.387 Uiso 1 1 calc R U . . .
C32 C 0.412310 0.045440 0.263990 0.270(10) Uani 0.490(12) 1 d D U P C 1
H32A H 0.442440 0.092090 0.265360 0.404 Uiso 0.490(12) 1 calc R U P C 1
H32B H 0.363914 0.032635 0.248730 0.404 Uiso 0.490(12) 1 calc R U P C 1
H32C H 0.431409 0.016524 0.249018 0.404 Uiso 0.490(12) 1 calc R U P C 1
C85 C 0.976820 1.020730 0.339860 0.255(7) Uani 1 1 d . U . . .
H85A H 0.929906 1.017848 0.329210 0.383 Uiso 1 1 calc R U . . .
H85B H 0.994307 1.003395 0.316095 0.383 Uiso 1 1 calc R U . . .
H85C H 1.009915 1.067495 0.353786 0.383 Uiso 1 1 calc DR U . . .
C90 C 1.007180 1.024740 0.410780 0.296(8) Uani 1 1 d . U . . .
H90A H 0.990864 1.059982 0.414783 0.444 Uiso 1 1 calc DR U . . .
H90B H 1.058207 1.044472 0.411369 0.444 Uiso 1 1 calc R U . . .
H90C H 0.998281 1.002641 0.433633 0.444 Uiso 1 1 calc R U . . .
C56 C 0.443880 -0.115960 0.080050 0.266(9) Uani 0.572(10) 1 d D U P G 1
H56A H 0.484858 -0.126441 0.082079 0.399 Uiso 0.572(10) 1 calc R U P G 1
H56B H 0.425422 -0.120635 0.050279 0.399 Uiso 0.572(10) 1 calc R U P G 1
H56C H 0.406717 -0.146813 0.091035 0.399 Uiso 0.572(10) 1 calc R U P G 1
C88 C 0.467030 -0.001400 0.074400 0.275(10) Uani 0.572(10) 1 d D U P G 1
H88A H 0.487468 0.046109 0.089667 0.412 Uiso 0.572(10) 1 calc R U P G 1
H88B H 0.418142 -0.015767 0.059293 0.412 Uiso 0.572(10) 1 calc R U P G 1
H88C H 0.495448 -0.008279 0.053941 0.412 Uiso 0.572(10) 1 calc R U P G 1
C132 C -0.086230 0.313000 0.122760 0.325(9) Uani 1 1 d D U . . .
H13A H -0.104045 0.342430 0.138520 0.488 Uiso 1 1 calc R U . . .
H13B H -0.111710 0.267596 0.125434 0.488 Uiso 1 1 calc R U . . .
H13C H -0.093836 0.312463 0.092729 0.488 Uiso 1 1 calc R U . . .
C209 C -0.000100 0.353080 0.189950 0.300(8) Uani 1 1 d D U . . .
H20A H 0.033342 0.337660 0.201942 0.449 Uiso 1 1 calc R U . . .
H20B H -0.046624 0.329420 0.196261 0.449 Uiso 1 1 calc R U . . .
H20C H 0.017555 0.401250 0.202487 0.449 Uiso 1 1 calc R U . . .
C3 C -0.023660 0.214670 0.106870 0.232(4) Uani 1 1 d D U . . .
H3A H -0.073356 0.196496 0.105502 0.278 Uiso 1 1 calc R U . . .
C4 C 0.017030 0.284640 0.121600 0.233(4) Uani 1 1 d D U . . .
C5 C 0.089700 0.305850 0.123270 0.205(4) Uani 1 1 d D U . . .
H5 H 0.118309 0.352758 0.132453 0.246 Uiso 1 1 calc R U . . .
C6 C 0.125350 0.266150 0.113010 0.183(4) Uani 1 1 d D U . . .
C7 C 0.200470 0.290950 0.116040 0.139(3) Uani 1 1 d D U . . .
C8 C 0.231790 0.248330 0.104880 0.135(3) Uani 1 1 d D U . . .
C9 C 0.190750 0.177980 0.088300 0.176(4) Uani 1 1 d D U . . .
C10 C 0.219900 0.132850 0.075440 0.188(4) Uani 1 1 d D U . . .
H10 H 0.268815 0.148780 0.074699 0.226 Uiso 1 1 calc R U . . .
C11 C 0.174460 0.062590 0.063520 0.215(4) Uani 1 1 d D U . . .
C12 C 0.101170 0.039400 0.060190 0.225(5) Uani 1 1 d D U . . .
H12 H 0.071778 -0.007369 0.051957 0.270 Uiso 1 1 calc DR U . . .
C13 C 0.070010 0.083840 0.068770 0.221(4) Uani 1 1 d D U . . .
C14 C -0.004110 0.058780 0.067630 0.253(6) Uani 1 1 d D U . . .
H14 H -0.032663 0.011860 0.058516 0.304 Uiso 1 1 calc R U . . .
C15 C -0.036150 0.100930 0.079470 0.263(7) Uani 1 1 d D U . . .
H15 H -0.085930 0.083141 0.077755 0.316 Uiso 1 1 calc R U . . .
C16 C 0.007090 0.171040 0.094160 0.221(4) Uani 1 1 d D U . . .
C17 C 0.082990 0.195550 0.099150 0.200(4) Uani 1 1 d D U . . .
C18 C 0.114620 0.153530 0.083750 0.197(4) Uani 1 1 d D U . . .
C1A C 1.216880 0.788570 0.308760 0.194(4) Uani 1 1 d D U . . .
H1A H 1.266816 0.803843 0.316839 0.232 Uiso 1 1 calc R U . . .
C1B C 1.175380 0.727120 0.277140 0.173(3) Uani 1 1 d D U . . .
C1C C 1.101690 0.706440 0.262400 0.156(3) Uani 1 1 d D U . . .
H1C H 1.074993 0.666730 0.240066 0.187 Uiso 1 1 calc R U . . .
C1D C 1.067870 0.744110 0.280510 0.149(3) Uani 1 1 d D U . . .
C1E C 0.992490 0.722250 0.267450 0.117(3) Uani 1 1 d D U . . .
C1F C 0.963690 0.766370 0.281500 0.114(3) Uani 1 1 d D U . . .
C1G C 1.002650 0.828650 0.313090 0.137(3) Uani 1 1 d D U . . .
C1H C 0.972270 0.871960 0.327500 0.152(3) Uani 1 1 d D U . . .
H1H H 0.923721 0.859257 0.315950 0.182 Uiso 1 1 calc R U . . .
C1I C 1.012150 0.934540 0.359000 0.186(3) Uani 1 1 d D U . . .
C1J C 1.083950 0.951500 0.376120 0.187(4) Uani 1 1 d D U . . .
H1J H 1.110033 0.989344 0.399797 0.224 Uiso 1 1 calc R U . . .
C1K C 1.116940 0.912660 0.358290 0.175(4) Uani 1 1 d D U . . .
C1L C 1.189470 0.930230 0.376310 0.210(5) Uani 1 1 d D U . . .
H1L H 1.214407 0.967199 0.400639 0.252 Uiso 1 1 calc R U . . .
C1M C 1.223990 0.893230 0.358290 0.189(5) Uani 1 1 d D U . . .
H1M H 1.274319 0.911143 0.365563 0.227 Uiso 1 1 calc R U . . .
C1N C 1.183330 0.828090 0.328760 0.188(4) Uani 1 1 d D U . . .
C1O C 1.108560 0.806660 0.311970 0.159(3) Uani 1 1 d D U . . .
C1P C 1.076960 0.847350 0.329940 0.155(3) Uani 1 1 d D U . . .
C06D C 1.220180 0.695160 0.255950 0.201(5) Uani 0.490(11) 1 d D U P A 2
C04{ C 1.172370 0.626830 0.236750 0.194(7) Uani 0.490(11) 1 d D U P A 2
H04K H 1.129803 0.615371 0.248709 0.291 Uiso 0.490(11) 1 calc R U P A 2
H04N H 1.195545 0.598478 0.242288 0.291 Uiso 0.490(11) 1 calc R U P A 2
H04P H 1.158846 0.619597 0.206034 0.291 Uiso 0.490(11) 1 calc R U P A 2
C2 C 1.287300 0.749650 0.242500 0.233(8) Uani 0.490(11) 1 d D U P A 2
H2A H 1.271419 0.753892 0.214505 0.349 Uiso 0.490(11) 1 calc R U P A 2
H2B H 1.324842 0.734515 0.241418 0.349 Uiso 0.490(11) 1 calc R U P A 2
H2C H 1.305789 0.793137 0.263531 0.349 Uiso 0.490(11) 1 calc R U P A 2
C1Q C 1.271680 0.708890 0.311240 0.226(9) Uani 0.490(11) 1 d D U P A 2
H1QA H 1.321797 0.721279 0.310673 0.339 Uiso 0.490(11) 1 calc R U P A 2
H1QB H 1.252013 0.667605 0.320124 0.339 Uiso 0.490(11) 1 calc R U P A 2
H1QC H 1.267711 0.744846 0.331351 0.339 Uiso 0.490(11) 1 calc R U P A 2
C07G C 0.170010 0.553640 0.070770 0.201(8) Uani 0.524(11) 1 d D U P F 2
H4 H 0.157555 0.551998 0.040817 0.301 Uiso 0.524(11) 1 calc R U P F 2
HJ H 0.148413 0.578139 0.087675 0.301 Uiso 0.524(11) 1 calc R U P F 2
HK H 0.152294 0.508032 0.073845 0.301 Uiso 0.524(11) 1 calc R U P F 2
C20 C 0.267910 0.641740 0.065410 0.194(8) Uani 0.524(11) 1 d D U P F 2
H20D H 0.318396 0.667538 0.066280 0.291 Uiso 0.524(11) 1 calc R U P F 2
H20E H 0.248568 0.671880 0.078412 0.291 Uiso 0.524(11) 1 calc R U P F 2
H20F H 0.242153 0.619342 0.035826 0.291 Uiso 0.524(11) 1 calc R U P F 2
C1R C 0.293610 0.621530 0.128940 0.195(8) Uani 0.524(11) 1 d D U P F 2
H1RA H 0.284359 0.586869 0.144079 0.292 Uiso 0.524(11) 1 calc R U P F 2
H1RB H 0.276181 0.653425 0.141766 0.292 Uiso 0.524(11) 1 calc R U P F 2
H1RC H 0.344832 0.645027 0.130881 0.292 Uiso 0.524(11) 1 calc R U P F 2
C32A C 0.387030 0.023240 0.277230 0.255(8) Uani 0.510(12) 1 d D U P C 2
H32D H 0.422273 0.059780 0.268824 0.382 Uiso 0.510(12) 1 calc R U P C 2
H32E H 0.343110 0.028875 0.276460 0.382 Uiso 0.510(12) 1 calc R U P C 2
H32F H 0.377107 -0.019577 0.257543 0.382 Uiso 0.510(12) 1 calc R U P C 2
C21 C 0.374990 0.049410 0.352350 0.223(7) Uani 0.510(12) 1 d D U P C 2
H21A H 0.402106 0.062763 0.381554 0.334 Uiso 0.510(12) 1 calc R U P C 2
H21B H 0.327798 0.013370 0.349432 0.334 Uiso 0.510(12) 1 calc R U P C 2
H21C H 0.370004 0.087828 0.345727 0.334 Uiso 0.510(12) 1 calc R U P C 2
C19A C 0.396970 -0.047540 0.323370 0.246(9) Uani 0.510(12) 1 d D U P C 2
H19D H 0.394662 -0.075006 0.295657 0.369 Uiso 0.510(12) 1 calc R U P C 2
H19E H 0.350902 -0.066323 0.331266 0.369 Uiso 0.510(12) 1 calc R U P C 2
H19F H 0.433761 -0.047042 0.344794 0.369 Uiso 0.510(12) 1 calc R U P C 2
C0 C 0.415140 0.024210 0.320850 0.225(6) Uani 0.510(12) 1 d D U P C 2
C88A C 0.419360 -0.074710 0.084320 0.275(9) Uani 0.428(10) 1 d D U P G 2
H88D H 0.433511 -0.032089 0.076981 0.413 Uiso 0.428(10) 1 calc R U P G 2
H88E H 0.368074 -0.094780 0.082898 0.413 Uiso 0.428(10) 1 calc R U P G 2
H88F H 0.431020 -0.105050 0.064230 0.413 Uiso 0.428(10) 1 calc R U P G 2
C22 C 0.460700 -0.062070 0.131140 0.268(7) Uani 0.428(10) 1 d D U P G 2
C07P C 0.420560 -0.035140 0.160130 0.270(11) Uani 0.428(10) 1 d D U P G 2
H6 H 0.428886 -0.043288 0.187953 0.406 Uiso 0.428(10) 1 calc R U P G 2
HL H 0.369574 -0.057962 0.147332 0.406 Uiso 0.428(10) 1 calc R U P G 2
HM H 0.437615 0.013008 0.163597 0.406 Uiso 0.428(10) 1 calc R U P G 2
C56A C 0.453210 -0.130740 0.137390 0.281(11) Uani 0.428(10) 1 d D U P G 2
H56D H 0.489572 -0.123317 0.161800 0.421 Uiso 0.428(10) 1 calc R U P G 2
H56E H 0.459392 -0.156702 0.111806 0.421 Uiso 0.428(10) 1 calc R U P G 2
H56F H 0.405957 -0.155380 0.142493 0.421 Uiso 0.428(10) 1 calc R U P G 2
C1S C 0.751380 0.938600 0.439580 0.279(7) Uani 1 1 d D U . . .
H1SA H 0.749690 0.957368 0.415342 0.419 Uiso 1 1 calc R U . . .
H1SB H 0.724693 0.889825 0.429950 0.419 Uiso 1 1 calc R U . . .
H1SC H 0.800908 0.950511 0.452147 0.419 Uiso 1 1 calc R U . . .
C1T C 0.718980 0.966320 0.472210 0.181(4) Uani 1 1 d D U . . .
C1U C 0.741480 1.040340 0.484290 0.237(6) Uani 1 1 d D U . . .
H1UA H 0.727032 1.053184 0.510649 0.356 Uiso 1 1 calc DR U . . .
H1UB H 0.718862 1.052242 0.461559 0.356 Uiso 1 1 calc DR U . . .
H1UC H 0.793241 1.063938 0.488551 0.356 Uiso 1 1 calc R U . . .
C1V C 0.755890 0.959620 0.513490 0.270(7) Uani 1 1 d D U . . .
H1VA H 0.785379 0.936403 0.506444 0.405 Uiso 1 1 calc R U . . .
H1VB H 0.719767 0.934017 0.527455 0.405 Uiso 1 1 calc R U . . .
H1VC H 0.785843 1.004208 0.532650 0.405 Uiso 1 1 calc DR U . . .
C1W C 0.638120 0.928230 0.462720 0.149(3) Uani 1 1 d D U . . .
C23 C 0.944220 0.226730 0.475880 0.213(9) Uani 0.344(11) 1 d D U P E 2
H23A H 0.949750 0.185234 0.472835 0.319 Uiso 0.344(11) 1 calc R U P E 2
H23B H 0.898225 0.219899 0.482941 0.319 Uiso 0.344(11) 1 calc R U P E 2
H23C H 0.982489 0.262388 0.498618 0.319 Uiso 0.344(11) 1 calc R U P E 2
C07N C 0.987940 0.321730 0.457520 0.215(11) Uani 0.344(11) 1 d D U P E 2
H7 H 1.037560 0.331422 0.468041 0.322 Uiso 0.344(11) 1 calc R U P E 2
HN H 0.965131 0.325869 0.481585 0.322 Uiso 0.344(11) 1 calc R U P E 2
HO H 0.986232 0.353504 0.441638 0.322 Uiso 0.344(11) 1 calc R U P E 2
C1X C 0.972110 0.213810 0.393130 0.219(9) Uani 0.344(11) 1 d D U P E 2
H1XA H 0.931903 0.186816 0.368926 0.329 Uiso 0.344(11) 1 calc R U P E 2
H1XB H 0.989701 0.184699 0.404036 0.329 Uiso 0.344(11) 1 calc R U P E 2
H1XC H 1.010192 0.246894 0.383988 0.329 Uiso 0.344(11) 1 calc R U P E 2
C06V C 0.506290 0.268110 0.020020 0.197(8) Uani 0.394(10) 1 d D U P D 2
H06X H 0.483013 0.260611 0.043866 0.295 Uiso 0.394(10) 1 calc R U P D 2
H06Y H 0.542746 0.314410 0.027327 0.295 Uiso 0.394(10) 1 calc R U P D 2
HP H 0.528490 0.237576 0.014050 0.295 Uiso 0.394(10) 1 calc R U P D 2
C24 C 0.478840 0.262930 -0.060200 0.195(8) Uani 0.394(10) 1 d D U P D 2
H24A H 0.514178 0.309126 -0.055612 0.293 Uiso 0.394(10) 1 calc R U P D 2
H24B H 0.439364 0.252124 -0.083674 0.293 Uiso 0.394(10) 1 calc R U P D 2
H24C H 0.500906 0.232516 -0.067211 0.293 Uiso 0.394(10) 1 calc R U P D 2
C06X C 0.387710 0.186830 -0.038800 0.191(8) Uani 0.394(10) 1 d D U P D 2
H06Z H 0.405119 0.153176 -0.047731 0.287 Uiso 0.394(10) 1 calc R U P D 2
HQ H 0.358218 0.188489 -0.063466 0.287 Uiso 0.394(10) 1 calc R U P D 2
HR H 0.359331 0.174957 -0.017568 0.287 Uiso 0.394(10) 1 calc R U P D 2
C05L C 0.744050 0.861390 0.200300 0.174(4) Uani 0.472(11) 1 d D U P B 2
C25 C 0.669640 0.845140 0.180480 0.191(6) Uani 0.472(11) 1 d D U P B 2
H25A H 0.665286 0.840970 0.149965 0.286 Uiso 0.472(11) 1 calc R U P B 2
H25B H 0.657458 0.880915 0.193576 0.286 Uiso 0.472(11) 1 calc R U P B 2
H25C H 0.637218 0.802843 0.184859 0.286 Uiso 0.472(11) 1 calc R U P B 2
C06I C 0.723540 0.845520 0.247330 0.165(6) Uani 0.472(11) 1 d D U P B 2
H06 H 0.672391 0.817651 0.242728 0.248 Uiso 0.472(11) 1 calc R U P B 2
HS H 0.736810 0.887840 0.268605 0.248 Uiso 0.472(11) 1 calc R U P B 2
HT H 0.749748 0.822039 0.257420 0.248 Uiso 0.472(11) 1 calc R U P B 2
C1Y C 0.800440 0.937360 0.223680 0.180(6) Uani 0.472(11) 1 d D U P B 2
H1YA H 0.812589 0.942649 0.254249 0.269 Uiso 0.472(11) 1 calc R U P B 2
H1YB H 0.779571 0.967693 0.218785 0.269 Uiso 0.472(11) 1 calc R U P B 2
H1YC H 0.843493 0.947993 0.212241 0.269 Uiso 0.472(11) 1 calc R U P B 2

loop_
_atom_site_aniso_label
_atom_site_aniso_U_11
_atom_site_aniso_U_22
_atom_site_aniso_U_33
_atom_site_aniso_U_23
_atom_site_aniso_U_13
_atom_site_aniso_U_12
N002 0.111(5) 0.124(6) 0.122(6) 0.023(5) 0.032(5) 0.064(5)
N003 0.097(5) 0.151(7) 0.130(6) 0.051(5) 0.046(4) 0.070(5)
N004 0.114(5) 0.126(6) 0.094(5) 0.018(4) 0.020(4) 0.069(5)
N006 0.119(6) 0.119(6) 0.161(7) 0.046(6) 0.066(5) 0.060(5)
N008 0.083(5) 0.209(9) 0.127(6) 0.019(6) 0.042(5) 0.054(5)
N009 0.094(5) 0.166(7) 0.117(6) 0.017(5) 0.033(4) 0.071(5)
C00A 0.121(7) 0.133(8) 0.141(9) 0.035(7) 0.069(7) 0.057(7)
C00C 0.132(8) 0.149(9) 0.105(7) 0.038(6) 0.034(6) 0.085(7)
N00D 0.118(6) 0.175(8) 0.114(6) -0.011(6) 0.002(5) 0.078(6)
C00F 0.107(6) 0.181(10) 0.093(7) 0.040(7) 0.025(5) 0.076(7)
C00G 0.088(5) 0.145(8) 0.104(6) 0.032(6) 0.025(5) 0.046(5)
C00H 0.119(7) 0.146(8) 0.142(8) 0.043(7) 0.058(6) 0.088(7)
C00I 0.159(8) 0.143(8) 0.077(5) 0.020(5) 0.019(5) 0.087(7)
C00K 0.087(6) 0.179(10) 0.121(8) -0.011(7) 0.017(5) 0.077(7)
C00L 0.072(5) 0.179(9) 0.105(6) 0.026(6) 0.030(5) 0.065(6)
C00M 0.096(6) 0.173(9) 0.117(7) 0.049(7) 0.029(6) 0.062(6)
C00N 0.102(7) 0.138(8) 0.173(10) 0.036(8) 0.062(7) 0.059(6)
C00O 0.129(8) 0.182(10) 0.108(7) 0.023(7) 0.042(6) 0.085(7)
C00P 0.106(7) 0.155(9) 0.146(9) 0.053(8) 0.060(6) 0.079(7)
C00Q 0.106(6) 0.116(7) 0.122(7) 0.024(6) 0.043(5) 0.054(6)
C00R 0.112(7) 0.116(7) 0.102(7) 0.001(5) 0.012(5) 0.056(6)
C00S 0.123(8) 0.159(9) 0.153(9) 0.046(8) 0.038(7) 0.075(7)
C00T 0.121(8) 0.170(11) 0.128(8) 0.029(8) 0.046(6) 0.066(8)
C00U 0.087(6) 0.170(10) 0.106(7) 0.019(6) 0.024(5) 0.059(6)
C00V 0.170(9) 0.133(8) 0.105(7) 0.015(6) 0.038(7) 0.090(8)
C00W 0.108(7) 0.142(9) 0.104(7) 0.000(6) 0.011(5) 0.057(7)
C00X 0.096(6) 0.130(7) 0.091(6) -0.015(5) 0.032(5) 0.048(5)
C00Y 0.121(8) 0.133(8) 0.157(9) 0.043(7) 0.051(7) 0.071(7)
C00Z 0.124(7) 0.118(8) 0.152(9) 0.034(7) 0.014(7) 0.072(6)
C010 0.122(7) 0.134(8) 0.082(6) 0.002(6) 0.013(5) 0.058(6)
C011 0.134(8) 0.114(8) 0.187(11) 0.041(8) 0.076(9) 0.071(7)
C013 0.156(9) 0.197(11) 0.138(9) 0.068(9) 0.057(7) 0.118(9)
C014 0.110(6) 0.105(7) 0.179(10) 0.013(6) 0.045(7) 0.066(6)
N015 0.113(6) 0.130(6) 0.155(7) 0.024(6) 0.031(5) 0.050(5)
C016 0.138(8) 0.129(7) 0.102(6) 0.038(6) 0.056(6) 0.073(7)
C017 0.152(8) 0.139(8) 0.140(8) 0.041(6) 0.075(7) 0.097(7)
C018 0.090(6) 0.192(10) 0.113(7) 0.021(6) 0.033(5) 0.075(6)
C01A 0.097(6) 0.164(10) 0.139(8) 0.038(8) 0.019(6) 0.069(7)
C01B 0.119(7) 0.115(7) 0.122(7) 0.034(6) 0.048(6) 0.067(6)
C01D 0.114(7) 0.133(8) 0.120(7) 0.016(6) 0.050(6) 0.074(6)
C01E 0.117(7) 0.180(10) 0.105(7) 0.055(7) 0.030(6) 0.067(7)
C01H 0.094(6) 0.150(9) 0.115(7) -0.044(6) -0.024(6) 0.073(6)
C01I 0.114(7) 0.158(9) 0.108(6) 0.033(6) 0.038(5) 0.087(7)
C01J 0.153(9) 0.136(8) 0.106(7) 0.033(6) 0.046(7) 0.076(7)
C01K 0.078(5) 0.127(7) 0.159(9) 0.020(7) 0.028(6) 0.046(5)
C01L 0.090(6) 0.165(10) 0.123(8) 0.003(7) 0.018(6) 0.050(7)
C01M 0.105(7) 0.140(9) 0.130(8) -0.011(7) 0.034(6) 0.048(7)
C01N 0.111(7) 0.103(7) 0.193(10) 0.061(7) 0.068(7) 0.046(6)
C01O 0.179(11) 0.136(9) 0.141(9) 0.021(7) 0.027(8) 0.092(9)
C01P 0.179(10) 0.159(10) 0.130(8) 0.034(8) 0.038(8) 0.113(9)
C01Q 0.079(5) 0.150(9) 0.110(7) -0.028(6) 0.000(5) 0.050(6)
C01R 0.130(5) 0.135(6) 0.124(5) 0.030(5) 0.031(5) 0.058(5)
C01S 0.098(6) 0.152(8) 0.097(6) 0.029(6) 0.015(5) 0.056(6)
C01T 0.137(8) 0.219(12) 0.127(8) 0.031(9) 0.036(7) 0.127(9)
C01U 0.099(6) 0.161(9) 0.107(7) 0.010(6) 0.032(5) 0.066(7)
C01V 0.114(5) 0.166(6) 0.130(6) 0.025(5) 0.053(5) 0.082(5)
C01W 0.166(10) 0.213(12) 0.117(8) 0.031(8) 0.053(8) 0.114(9)
C01X 0.094(7) 0.122(8) 0.186(10) 0.025(8) 0.048(7) 0.055(6)
C01Y 0.120(8) 0.181(11) 0.171(10) 0.017(8) 0.030(7) 0.097(8)
C01Z 0.106(6) 0.162(9) 0.097(6) 0.037(6) 0.031(5) 0.082(7)
C020 0.131(8) 0.126(9) 0.147(9) 0.014(7) 0.040(7) 0.021(7)
C021 0.100(6) 0.159(10) 0.113(8) -0.012(7) 0.010(6) 0.047(7)
C022 0.095(6) 0.155(9) 0.119(7) -0.027(6) 0.036(5) 0.054(6)
C023 0.089(6) 0.117(7) 0.147(8) 0.039(6) 0.040(6) 0.049(5)
C024 0.142(8) 0.106(7) 0.132(8) 0.045(6) 0.037(6) 0.059(6)
C025 0.121(7) 0.116(7) 0.117(7) -0.002(6) 0.025(6) 0.050(6)
C026 0.114(7) 0.117(8) 0.195(11) 0.028(8) 0.049(7) 0.061(6)
C027 0.151(10) 0.114(8) 0.173(11) 0.030(8) 0.038(9) 0.029(7)
C029 0.122(5) 0.134(6) 0.110(5) 0.029(5) 0.043(4) 0.056(5)
C02A 0.107(7) 0.155(10) 0.135(9) 0.031(7) 0.038(6) 0.069(7)
C02B 0.100(7) 0.128(8) 0.168(9) 0.012(7) 0.048(7) 0.054(6)
C02C 0.153(10) 0.166(11) 0.150(10) 0.037(8) 0.044(8) 0.094(9)
C02D 0.090(6) 0.212(12) 0.151(10) 0.009(9) 0.025(7) 0.056(7)
C02F 0.137(8) 0.171(11) 0.110(7) 0.034(7) 0.043(6) 0.070(8)
C02G 0.098(6) 0.109(7) 0.149(9) 0.023(6) 0.006(6) 0.034(6)
C02H 0.082(5) 0.117(7) 0.120(7) 0.011(6) 0.020(5) 0.042(5)
C02I 0.087(6) 0.195(11) 0.141(9) 0.020(8) 0.041(6) 0.035(7)
C02J 0.141(9) 0.203(12) 0.111(8) 0.039(8) 0.052(7) 0.088(9)
C02K 0.109(6) 0.165(9) 0.117(7) 0.037(6) 0.040(6) 0.081(6)
C02L 0.130(8) 0.167(10) 0.111(8) 0.052(7) 0.037(7) 0.055(7)
C02M 0.115(8) 0.185(11) 0.187(11) 0.046(8) 0.082(8) 0.067(7)
C02N 0.082(6) 0.171(10) 0.151(9) 0.035(7) -0.012(6) 0.026(6)
C02O 0.230(13) 0.178(11) 0.129(9) 0.085(8) 0.066(9) 0.146(11)
C02P 0.159(10) 0.163(10) 0.131(9) 0.039(8) 0.036(8) 0.084(9)
C02Q 0.210(12) 0.170(11) 0.137(9) 0.023(8) 0.086(8) 0.119(10)
C02R 0.098(6) 0.171(10) 0.117(7) 0.027(7) 0.024(5) 0.072(7)
C02S 0.159(11) 0.149(10) 0.259(16) 0.122(11) 0.087(11) 0.074(9)
C02T 0.117(7) 0.109(7) 0.150(9) 0.025(7) 0.028(6) 0.055(6)
C02U 0.126(7) 0.138(8) 0.140(9) -0.001(7) 0.037(7) 0.078(7)
C02V 0.148(11) 0.223(14) 0.140(10) 0.049(10) 0.025(8) 0.072(10)
C02W 0.297(18) 0.166(11) 0.182(12) 0.084(10) 0.153(13) 0.171(13)
C02X 0.109(5) 0.136(6) 0.118(5) 0.024(5) 0.038(4) 0.078(4)
C02Y 0.167(12) 0.32(2) 0.180(13) -0.023(13) -0.015(10) 0.185(14)
C02Z 0.113(7) 0.143(9) 0.155(9) 0.039(7) 0.047(7) 0.073(7)
C030 0.165(10) 0.191(11) 0.099(7) 0.043(7) 0.011(7) 0.125(9)
C1 0.088(6) 0.140(8) 0.155(9) -0.017(7) 0.023(6) 0.047(6)
C033 0.100(6) 0.238(12) 0.072(6) 0.000(7) 0.020(5) 0.063(7)
C034 0.280(16) 0.153(10) 0.157(10) 0.050(8) 0.101(11) 0.126(12)
C035 0.132(5) 0.166(7) 0.171(7) 0.059(5) 0.070(5) 0.102(5)
C036 0.135(8) 0.200(11) 0.154(10) 0.042(9) 0.049(8) 0.102(8)
C037 0.160(11) 0.216(15) 0.48(3) 0.228(18) 0.219(16) 0.135(11)
C038 0.092(7) 0.244(15) 0.174(12) -0.030(10) 0.012(7) 0.071(9)
C039 0.119(5) 0.162(6) 0.118(6) 0.027(5) 0.055(5) 0.056(5)
C03C 0.109(6) 0.146(8) 0.086(6) 0.026(6) 0.030(5) 0.054(6)
C03D 0.101(7) 0.182(10) 0.159(10) 0.055(9) 0.042(7) 0.056(7)
C03E 0.154(10) 0.238(14) 0.155(10) 0.079(10) 0.048(8) 0.132(11)
C03I 0.140(7) 0.192(8) 0.234(9) 0.100(8) 0.063(7) 0.117(6)
C03J 0.157(13) 0.25(2) 0.36(3) 0.120(18) 0.083(15) 0.109(14)
C03M 0.113(7) 0.122(8) 0.143(8) 0.000(6) 0.024(6) 0.055(6)
C03N 0.121(8) 0.121(8) 0.132(9) 0.012(7) 0.004(6) 0.016(6)
C03P 0.191(11) 0.141(9) 0.158(10) 0.001(8) 0.005(8) 0.110(9)
C03Q 0.105(7) 0.243(13) 0.068(6) -0.004(7) 0.011(5) 0.088(8)
C03S 0.123(6) 0.167(7) 0.122(6) 0.021(5) 0.043(5) 0.054(5)
C03T 0.165(10) 0.238(14) 0.135(9) 0.052(9) 0.055(8) 0.132(10)
C03U 0.095(6) 0.122(8) 0.209(11) 0.007(7) 0.038(7) 0.054(6)
C03V 0.133(5) 0.169(6) 0.178(7) 0.056(5) 0.062(5) 0.094(5)
C03W 0.113(7) 0.167(10) 0.129(9) 0.030(8) 0.019(7) 0.057(7)
C03Z 0.157(10) 0.176(11) 0.159(10) 0.056(8) 0.050(8) 0.090(9)
C041 0.150(9) 0.164(9) 0.097(7) 0.018(6) 0.033(6) 0.080(7)
C043 0.133(5) 0.122(6) 0.149(6) 0.028(5) 0.017(5) 0.062(5)
C044 0.142(9) 0.205(13) 0.144(10) 0.056(9) 0.031(8) 0.072(9)
C045 0.114(6) 0.109(7) 0.144(8) 0.030(6) 0.060(6) 0.054(5)
C048 0.120(8) 0.165(10) 0.149(9) 0.069(8) 0.058(7) 0.080(7)
C049 0.169(10) 0.187(11) 0.105(8) 0.026(7) 0.032(8) 0.071(9)
C04A 0.098(6) 0.137(8) 0.143(9) 0.032(7) 0.025(6) 0.055(6)
C04B 0.148(9) 0.198(11) 0.160(10) 0.018(9) 0.040(8) 0.127(9)
C04C 0.121(8) 0.172(11) 0.157(11) 0.002(9) -0.003(7) 0.079(8)
C04D 0.144(6) 0.167(7) 0.179(7) 0.067(6) 0.060(5) 0.111(5)
C04E 0.163(10) 0.188(11) 0.127(9) 0.047(8) 0.060(8) 0.098(9)
C04F 0.151(10) 0.191(13) 0.135(9) 0.028(8) 0.023(8) 0.102(10)
C04H 0.157(8) 0.199(10) 0.246(12) 0.051(9) 0.105(8) 0.129(8)
C04L 0.105(7) 0.170(10) 0.099(7) 0.006(7) 0.004(5) 0.021(7)
C04M 0.128(5) 0.175(7) 0.148(6) 0.014(5) 0.044(5) 0.095(5)
C04N 0.126(5) 0.187(6) 0.193(7) 0.076(5) 0.062(5) 0.092(5)
C04O 0.119(7) 0.155(9) 0.142(9) 0.031(7) 0.054(6) 0.071(7)
C04P 0.147(6) 0.175(7) 0.195(7) 0.053(6) 0.076(6) 0.102(6)
C04Q 0.134(9) 0.152(10) 0.153(11) 0.006(8) -0.049(8) 0.065(8)
C04R 0.113(6) 0.235(8) 0.224(8) 0.068(7) 0.058(6) 0.094(6)
C04U 0.290(19) 0.255(17) 0.177(12) 0.147(12) 0.121(13) 0.184(16)
C04V 0.097(7) 0.231(14) 0.36(2) 0.058(14) 0.086(10) 0.086(9)
C04X 0.097(6) 0.174(10) 0.150(9) -0.010(7) 0.041(6) 0.079(7)
C04Y 0.141(6) 0.182(7) 0.200(7) 0.060(6) 0.064(6) 0.101(6)
C04Z 0.149(10) 0.237(13) 0.210(12) -0.003(12) 0.056(10) 0.092(10)
C052 0.094(7) 0.133(8) 0.214(12) 0.059(9) 0.057(8) 0.045(6)
C054 0.290(19) 0.152(11) 0.246(16) 0.063(11) 0.144(15) 0.135(13)
C056 0.129(6) 0.199(7) 0.137(6) 0.009(6) 0.037(5) 0.060(5)
C05A 0.121(5) 0.138(6) 0.129(5) 0.026(5) 0.029(5) 0.063(5)
C05C 0.156(6) 0.200(7) 0.170(7) 0.005(6) 0.050(5) 0.095(5)
C05D 0.170(9) 0.157(10) 0.254(14) -0.010(9) 0.018(9) 0.095(9)
C05E 0.236(8) 0.165(8) 0.199(8) -0.011(7) 0.009(8) 0.081(7)
C05F 0.152(10) 0.124(9) 0.39(2) 0.030(11) 0.124(13) 0.048(8)
C05G 0.125(10) 0.33(2) 0.199(14) 0.072(14) 0.044(9) 0.076(11)
C05I 0.146(11) 0.174(13) 0.295(18) 0.026(12) 0.077(12) 0.076(10)
C05K 0.158(8) 0.193(8) 0.241(9) 0.105(8) 0.054(7) 0.109(7)
C05Q 0.142(6) 0.158(7) 0.240(9) -0.004(6) 0.036(7) 0.070(6)
C05T 0.122(6) 0.159(7) 0.223(8) 0.017(6) 0.039(6) 0.069(5)
C05U 0.135(10) 0.251(17) 0.262(17) 0.100(14) 0.001(10) 0.050(11)
C05V 0.129(6) 0.145(7) 0.218(9) 0.012(6) 0.044(6) 0.067(5)
C05X 0.174(11) 0.167(11) 0.146(10) 0.012(8) 0.045(8) -0.005(8)
C05Z 0.242(14) 0.408(19) 0.321(16) 0.045(16) 0.066(13) 0.175(14)
C061 0.144(11) 0.233(17) 0.32(2) 0.029(16) 0.028(13) 0.019(11)
C062 0.150(7) 0.327(12) 0.266(12) 0.180(11) 0.075(9) 0.111(9)
C066 0.186(8) 0.244(8) 0.230(9) -0.029(8) 0.052(7) 0.102(7)
C067 0.114(7) 0.209(12) 0.246(12) 0.023(10) 0.024(7) 0.056(8)
C069 0.127(9) 0.242(16) 0.45(3) 0.215(18) 0.155(14) 0.097(11)
C06B 0.145(6) 0.190(8) 0.241(9) -0.005(7) 0.036(7) 0.054(6)
C06C 0.140(7) 0.257(9) 0.207(8) 0.062(8) 0.042(6) 0.091(7)
C06G 0.111(8) 0.255(14) 0.208(12) 0.118(11) 0.049(8) 0.086(9)
C06H 0.145(9) 0.189(10) 0.250(11) 0.096(10) 0.065(9) 0.122(8)
C06K 0.256(10) 0.251(9) 0.205(9) 0.038(9) 0.008(8) 0.034(8)
C06M 0.153(8) 0.323(13) 0.265(12) 0.178(11) 0.094(9) 0.106(9)
C06N 0.178(7) 0.370(11) 0.247(9) 0.066(10) 0.060(8) 0.139(8)
C06R 0.149(11) 0.242(16) 0.188(13) 0.040(11) -0.027(9) -0.055(10)
C06S 0.200(14) 0.289(19) 0.236(16) -0.129(15) 0.097(12) -0.050(13)
C06U 0.151(11) 0.189(13) 0.279(15) 0.039(12) 0.094(11) 0.120(10)
C06W 0.190(12) 0.193(13) 0.227(15) 0.033(11) 0.125(11) 0.114(11)
C06Y 0.226(17) 0.40(3) 0.27(2) -0.012(19) 0.049(15) 0.178(19)
C072 0.175(12) 0.201(13) 0.268(16) 0.066(12) 0.093(11) 0.120(11)
C073 0.150(6) 0.205(7) 0.259(9) -0.033(6) 0.030(6) 0.060(6)
C075 0.151(11) 0.194(11) 0.252(13) 0.096(10) 0.054(10) 0.112(9)
C078 0.163(7) 0.180(7) 0.262(9) -0.022(7) 0.032(7) 0.074(7)
C079 0.168(11) 0.289(14) 0.336(17) -0.049(14) 0.027(12) 0.090(11)
C07C 0.161(11) 0.328(16) 0.281(16) 0.169(15) 0.058(12) 0.112(12)
C07D 0.110(10) 0.220(16) 0.238(15) 0.036(13) 0.055(10) 0.041(11)
C07E 0.174(13) 0.168(14) 0.269(17) -0.014(13) 0.034(12) 0.096(12)
C07F 0.168(12) 0.156(12) 0.252(17) -0.014(12) 0.025(12) 0.108(11)
C07H 0.173(12) 0.187(12) 0.258(13) 0.101(11) 0.061(11) 0.101(10)
C07I 0.177(11) 0.277(15) 0.321(15) -0.106(13) 0.008(11) 0.087(11)
C07J 0.243(13) 0.294(15) 0.271(15) -0.029(13) 0.104(11) 0.099(12)
C07L 0.195(15) 0.165(14) 0.275(17) -0.006(13) 0.028(13) 0.086(12)
C07M 0.111(9) 0.214(16) 0.250(15) 0.020(13) 0.028(10) 0.053(10)
C07O 0.161(11) 0.250(12) 0.277(15) -0.065(12) -0.011(12) 0.082(10)
C35 0.136(9) 0.293(14) 0.290(14) 0.131(12) -0.036(10) 0.026(10)
C46 0.128(9) 0.342(15) 0.263(14) 0.091(13) 0.058(10) 0.041(10)
C72 0.267(15) 0.280(15) 0.316(17) 0.053(14) 0.038(13) 0.081(13)
C82 0.346(17) 0.336(16) 0.201(14) 0.018(14) -0.017(13) 0.060(15)
C104 0.152(10) 0.264(12) 0.217(13) 0.065(11) 0.030(10) 0.075(10)
C109 0.141(11) 0.276(13) 0.226(13) 0.028(12) 0.047(11) 0.086(11)
C111 0.147(9) 0.336(15) 0.306(15) -0.001(13) 0.000(10) 0.138(10)
C121 0.131(10) 0.235(15) 0.269(15) 0.025(13) 0.020(11) 0.054(11)
C144 0.163(8) 0.233(9) 0.277(11) -0.045(9) -0.004(8) 0.054(8)
C168 0.331(17) 0.273(16) 0.282(16) 0.050(14) -0.009(14) 0.000(14)
C19 0.151(11) 0.329(15) 0.275(15) 0.167(14) 0.061(11) 0.115(11)
C27 0.269(14) 0.214(12) 0.272(14) -0.046(11) 0.059(12) 0.139(11)
C32 0.174(14) 0.359(18) 0.288(18) 0.154(17) 0.077(14) 0.091(14)
C85 0.289(14) 0.215(13) 0.242(14) 0.007(11) 0.026(12) 0.123(11)
C90 0.311(15) 0.240(14) 0.228(14) -0.077(11) -0.022(12) 0.100(12)
C56 0.165(11) 0.233(13) 0.284(14) -0.072(13) -0.016(12) 0.056(11)
C88 0.168(13) 0.272(16) 0.280(17) -0.036(15) -0.042(13) 0.068(13)
C132 0.205(13) 0.402(18) 0.333(16) 0.021(15) 0.063(13) 0.132(13)
C209 0.233(12) 0.385(17) 0.284(16) 0.000(15) -0.002(12) 0.195(12)
C3 0.147(7) 0.355(9) 0.173(7) 0.095(8) 0.050(6) 0.074(7)
C4 0.148(6) 0.351(9) 0.197(7) 0.073(7) 0.064(6) 0.098(7)
C5 0.131(6) 0.319(9) 0.175(7) 0.063(7) 0.058(6) 0.102(6)
C6 0.123(5) 0.298(8) 0.144(6) 0.069(7) 0.055(5) 0.094(6)
C7 0.100(6) 0.239(10) 0.074(5) 0.041(7) 0.031(5) 0.066(6)
C8 0.088(6) 0.198(8) 0.099(6) 0.037(6) 0.024(5) 0.041(5)
C9 0.141(6) 0.203(7) 0.137(6) 0.049(6) 0.029(6) 0.028(5)
C10 0.176(7) 0.202(7) 0.134(6) 0.041(6) 0.019(6) 0.035(6)
C11 0.201(7) 0.216(7) 0.154(6) 0.036(7) 0.017(6) 0.031(6)
C12 0.187(7) 0.215(8) 0.160(7) 0.030(7) 0.002(7) -0.006(6)
C13 0.164(6) 0.222(8) 0.163(7) 0.032(7) 0.007(6) -0.012(6)
C14 0.174(9) 0.284(13) 0.182(12) 0.053(11) 0.012(10) -0.006(9)
C15 0.187(11) 0.343(12) 0.179(12) 0.081(12) 0.074(10) 0.023(9)
C16 0.148(6) 0.330(9) 0.157(7) 0.092(7) 0.046(6) 0.060(6)
C17 0.136(6) 0.307(8) 0.147(7) 0.083(7) 0.054(6) 0.070(6)
C18 0.146(6) 0.213(7) 0.157(7) 0.035(6) 0.017(6) 0.013(5)
C1A 0.128(6) 0.261(8) 0.203(8) 0.090(6) 0.038(5) 0.081(6)
C1B 0.119(5) 0.246(7) 0.189(7) 0.080(5) 0.051(5) 0.100(5)
C1C 0.118(5) 0.230(7) 0.167(6) 0.093(5) 0.051(5) 0.099(5)
C1D 0.103(5) 0.227(7) 0.157(6) 0.091(5) 0.053(4) 0.085(5)
C1E 0.076(4) 0.160(8) 0.116(7) 0.052(6) 0.033(4) 0.043(5)
C1F 0.063(4) 0.132(7) 0.120(6) 0.025(5) 0.016(4) 0.022(4)
C1G 0.111(5) 0.141(6) 0.138(6) 0.043(4) 0.007(5) 0.036(4)
C1H 0.151(6) 0.131(6) 0.143(6) 0.031(5) 0.006(5) 0.042(5)
C1I 0.190(6) 0.149(6) 0.163(6) 0.020(5) 0.003(6) 0.039(5)
C1J 0.170(6) 0.151(7) 0.164(7) 0.042(6) 0.004(6) 0.004(5)
C1K 0.137(6) 0.158(7) 0.165(7) 0.055(5) -0.003(5) 0.003(5)
C1L 0.149(8) 0.189(10) 0.198(12) 0.063(8) -0.021(8) -0.010(7)
C1M 0.091(7) 0.230(11) 0.173(10) 0.079(7) -0.010(6) -0.005(6)
C1N 0.114(5) 0.251(8) 0.186(7) 0.082(6) 0.041(5) 0.053(5)
C1O 0.092(5) 0.228(7) 0.159(7) 0.089(5) 0.024(5) 0.056(5)
C1P 0.107(5) 0.159(6) 0.154(6) 0.050(5) -0.002(5) 0.019(4)
C06D 0.140(7) 0.257(9) 0.205(8) 0.061(8) 0.040(6) 0.086(7)
C04{ 0.143(10) 0.225(13) 0.210(12) 0.014(11) 0.058(10) 0.091(10)
C2 0.159(11) 0.280(13) 0.219(12) 0.038(12) 0.041(10) 0.070(11)
C1Q 0.165(13) 0.270(15) 0.191(15) 0.064(14) 0.031(13) 0.044(13)
C07G 0.175(12) 0.157(13) 0.268(17) 0.006(13) 0.041(13) 0.096(11)
C20 0.169(13) 0.142(13) 0.265(16) -0.016(12) 0.047(12) 0.096(11)
C1R 0.169(12) 0.160(13) 0.257(17) -0.006(12) 0.039(12) 0.105(11)
C32A 0.158(11) 0.349(15) 0.276(15) 0.165(14) 0.093(12) 0.078(12)
C21 0.145(11) 0.315(15) 0.286(16) 0.184(14) 0.060(11) 0.125(11)
C19A 0.154(11) 0.343(16) 0.270(15) 0.152(15) 0.070(12) 0.099(12)
C0 0.148(8) 0.325(13) 0.268(12) 0.178(11) 0.074(9) 0.115(9)
C88A 0.172(11) 0.255(13) 0.282(14) -0.051(12) -0.031(11) 0.056(11)
C22 0.167(9) 0.242(11) 0.280(13) -0.055(11) -0.019(10) 0.052(10)
C07P 0.158(14) 0.267(16) 0.273(19) -0.063(16) -0.023(15) 0.062(14)
C56A 0.181(14) 0.238(17) 0.292(18) -0.028(17) -0.035(15) 0.029(15)
C1S 0.134(9) 0.308(14) 0.294(13) -0.014(12) 0.045(9) 0.040(10)
C1T 0.120(6) 0.176(7) 0.210(8) 0.024(7) 0.011(6) 0.049(6)
C1U 0.137(9) 0.179(9) 0.350(15) 0.052(10) 0.015(10) 0.041(8)
C1V 0.200(11) 0.232(12) 0.280(12) 0.080(11) -0.040(10) 0.016(10)
C1W 0.128(5) 0.147(6) 0.162(6) 0.027(5) 0.020(5) 0.059(5)
C23 0.119(12) 0.216(17) 0.261(16) 0.015(15) 0.043(12) 0.054(12)
C07N 0.121(13) 0.214(18) 0.258(18) 0.002(16) 0.028(14) 0.054(14)
C1X 0.124(12) 0.234(17) 0.253(16) 0.035(14) 0.031(12) 0.048(13)
C06V 0.165(13) 0.198(14) 0.279(16) 0.041(13) 0.090(12) 0.130(11)
C24 0.174(13) 0.199(14) 0.248(16) 0.034(13) 0.097(13) 0.115(12)
C06X 0.180(13) 0.190(14) 0.253(16) 0.030(13) 0.109(12) 0.127(11)
C05L 0.153(8) 0.192(8) 0.240(9) 0.103(8) 0.059(7) 0.111(7)
C25 0.165(11) 0.208(12) 0.245(12) 0.110(11) 0.073(10) 0.097(10)
C06I 0.150(11) 0.169(12) 0.255(14) 0.082(11) 0.084(11) 0.124(9)
C1Y 0.151(11) 0.197(11) 0.246(12) 0.110(10) 0.049(10) 0.104(9)

loop_
_atom_type_symbol
_atom_type_description
_atom_type_scat_dispersion_real
_atom_type_scat_dispersion_imag
_atom_type_scat_source
C C 0.0137 0.0067 'International Tables Vol C Tables 4.2.6.8 and 6.1.1.4'
Cl Cl 0.3281 0.5435 'International Tables Vol C Tables 4.2.6.8 and 6.1.1.4'
H H 0.0000 0.0000 'International Tables Vol C Tables 4.2.6.8 and 6.1.1.4'
N N 0.0241 0.0134 'International Tables Vol C Tables 4.2.6.8 and 6.1.1.4'

loop_
_geom_angle_atom_site_label_1
_geom_angle_atom_site_label_2
_geom_angle_atom_site_label_3
_geom_angle
_geom_angle_site_symmetry_1
_geom_angle_site_symmetry_3
_geom_angle_publ_flag
C00G N002 C00X 118.6 . . ?
C00G N002 C1F 110.1 . . ?
C1F N002 C00X 125.9 . . ?
C00P N003 C01B 118.6 . . ?
C00P N003 C1E 118.7 . . ?
C01B N003 C1E 113.0 . . ?
C00F N004 C00V 118.2 . . ?
C01I N004 C00F 116.1 . . ?
C01I N004 C00V 110.1 . . ?
C00A N006 C01X 116.4 . . ?
C00A N006 C02G 115.3 . . ?
C01X N006 C02G 112.0 . . ?
C00U N008 C03Q 121.5 . . ?
C7 N008 C00U 111.7 . . ?
C7 N008 C03Q 119.6 . . ?
C01D N009 C01Z 115.7 . . ?
C01S N009 C01D 120.5 . . ?
C01S N009 C01Z 118.3 . . ?
N006 C00A C01N 125.5 . . ?
N006 C00A C026 121.2 . . ?
C01N C00A C026 112.9 . . ?
C016 C00C C01O 111.2 . . ?
C02B C00C C016 119.3 . . ?
C02B C00C C01O 129.6 . . ?
C00R N00D C02C 120.8 . . ?
C00R N00D C8 118.5 . . ?
C8 N00D C02C 115.5 . . ?
C010 C00F N004 122.6 . . ?
C02U C00F N004 118.3 . . ?
C02U C00F C010 119.1 . . ?
N002 C00G C023 122.2 . . ?
C01B C00G N002 116.3 . . ?
C01B C00G C023 121.2 . . ?
C014 C00H C00M 127.0 . . ?
C01E C00H C00M 123.2 . . ?
C01E C00H C014 109.7 . . ?
C00L C00I H00I 122.5 . . ?
C00L C00I C01U 115.0 . . ?
C01U C00I H00I 122.5 . . ?
C00O C00K C01T 126.3 . . ?
C013 C00K C00O 119.5 . . ?
C013 C00K C01T 114.2 . . ?
C00I C00L C01Y 113.6 . . ?
C02B C00L C00I 120.5 . . ?
C02B C00L C01Y 125.5 . . ?
C01K C00M C00H 126.1 . . ?
C025 C00M C00H 121.6 . . ?
C025 C00M C01K 112.2 . . ?
C00Y C00N C01X 124.0 . . ?
C00Y C00N C02I 112.6 . . ?
C01X C00N C02I 123.0 . . ?
C00K C00O H00O 119.4 . . ?
C010 C00O C00K 121.2 . . ?
C010 C00O H00O 119.4 . . ?
C024 C00P N003 118.8 . . ?
C02R C00P N003 122.3 . . ?
C02R C00P C024 119.0 . . ?
C01Q C00Q C00R 117.2 . . ?
C01Q C00Q C1 116.6 . . ?
C1 C00Q C00R 125.9 . . ?
C00Q C00R N00D 122.9 . . ?
C00U C00R N00D 111.6 . . ?
C00U C00R C00Q 124.0 . . ?
C01W C00S C02J 122.4 . . ?
C01W C00S C02M 116.4 . . ?
C02M C00S C02J 120.8 . . ?
C00W C00T C03N 120.6 . . ?
C00W C00T C03P 120.4 . . ?
C03N C00T C03P 118.9 . . ?
N008 C00U C021 123.0 . . ?
C00R C00U N008 119.0 . . ?
C00R C00U C021 117.8 . . ?
C01D C00V N004 116.4 . . ?
C01D C00V C01J 128.1 . . ?
C01J C00V N004 115.2 . . ?
C00T C00W C01Q 123.5 . . ?
C00T C00W C021 119.6 . . ?
C01Q C00W C021 116.9 . . ?
C018 C00X N002 122.4 . . ?
C02H C00X N002 116.3 . . ?
C02H C00X C018 121.1 . . ?
C00N C00Y C048 116.7 . . ?
C011 C00Y C00N 123.6 . . ?
C011 C00Y C048 119.4 . . ?
C01A C00Z C02A 114.9 . . ?
C01P C00Z C01A 117.1 . . ?
C01P C00Z C02A 128.0 . . ?
C00F C010 H010 119.3 . . ?
C00O C010 C00F 121.3 . . ?
C00O C010 H010 119.3 . . ?
C00Y C011 C034 113.2 . . ?
C049 C011 C00Y 119.0 . . ?
C049 C011 C034 127.7 . . ?
C00K C013 H013 121.6 . . ?
C00K C013 C02U 116.8 . . ?
C02U C013 H013 121.6 . . ?
C00H C014 H014 115.8 . . ?
C017 C014 C00H 128.4 . . ?
C017 C014 H014 115.8 . . ?
C02Z N015 C03M 113.6 . . ?
C02Z N015 C03W 118.8 . . ?
C03M N015 C03W 118.9 . . ?
C00C C016 C029 120.2 . . ?
C01U C016 C00C 118.6 . . ?
C01U C016 C029 121.3 . . ?
C014 C017 H017 122.1 . . ?
C014 C017 C01S 115.8 . . ?
C01S C017 H017 122.1 . . ?
C00X C018 H018 121.2 . . ?
C01K C018 C00X 117.6 . . ?
C01K C018 H018 121.2 . . ?
C00Z C01A H01A 121.6 . . ?
C026 C01A C00Z 116.9 . . ?
C026 C01A H01A 121.6 . . ?
N003 C01B C01V 120.8 . . ?
C00G C01B N003 117.0 . . ?
C00G C01B C01V 121.7 . . ?
N009 C01D C01H 128.1 . . ?
C00V C01D N009 116.7 . . ?
C00V C01D C01H 114.4 . . ?
C00H C01E H01E 117.2 . . ?
C02K C01E C00H 125.6 . . ?
C02K C01E H01E 117.2 . . ?
C02W C01H C01D 119.6 . . ?
C036 C01H C01D 109.6 . . ?
C036 C01H C02W 130.4 . . ?
N004 C01I C01U 121.2 . . ?
N004 C01I C01Z 122.2 . . ?
C01Z C01I C01U 116.4 . . ?
C00V C01J C01M 113.5 . . ?
C01L C01J C00V 127.5 . . ?
C01L C01J C01M 119.0 . . ?
C00M C01K H01K 117.0 . . ?
C018 C01K C00M 126.0 . . ?
C018 C01K H01K 117.0 . . ?
C01J C01L H01L 122.0 . . ?
C01J C01L C027 116.0 . . ?
C027 C01L H01L 122.0 . . ?
C02S C01M C01J 124.5 . . ?
C02S C01M C02W 115.1 . . ?
C02W C01M C01J 119.1 . . ?
C00A C01N H01N 118.0 . . ?
C01P C01N C00A 124.0 . . ?
C01P C01N H01N 118.0 . . ?
C00C C01O H01O 113.2 . . ?
C03U C01O C00C 133.6 . . ?
C03U C01O H01O 113.2 . . ?
C00Z C01P C01N 122.8 . . ?
C00Z C01P H01P 118.6 . . ?
C01N C01P H01P 118.6 . . ?
C00Q C01Q C02F 117.7 . . ?
C00W C01Q C00Q 123.8 . . ?
C00W C01Q C02F 118.5 . . ?
C029 C01R C03U 121.6 . . ?
C029 C01R C043 115.2 . . ?
C043 C01R C03U 123.2 . . ?
N009 C01S C017 117.9 . . ?
C02K C01S N009 125.1 . . ?
C02K C01S C017 116.9 . . ?
C033 C01T C00K 124.6 . . ?
C033 C01T C04E 114.6 . . ?
C04E C01T C00K 120.7 . . ?
C00I C01U C01I 118.5 . . ?
C016 C01U C00I 122.2 . . ?
C016 C01U C01I 119.2 . . ?
C01B C01V C039 115.9 . . ?
C04M C01V C01B 126.1 . . ?
C04M C01V C039 117.7 . . ?
C00S C01W H01W 119.3 . . ?
C00S C01W C04O 121.5 . . ?
C04O C01W H01W 119.3 . . ?
N006 C01X C00N 121.6 . . ?
C02Z C01X N006 117.7 . . ?
C02Z C01X C00N 119.9 . . ?
C00L C01Y C04V 107.7 . . ?
C00L C01Y C05X 112.1 . . ?
C00L C01Y C06S 110.5 . . ?
C05X C01Y C04V 105.4 . . ?
C05X C01Y C06S 113.5 . . ?
C06S C01Y C04V 107.2 . . ?
C01I C01Z N009 112.0 . . ?
C02X C01Z N009 123.5 . . ?
C02X C01Z C01I 124.5 . . ?
C02F C020 H020 118.0 . . ?
C03N C020 H020 118.0 . . ?
C03N C020 C02F 124.0 . . ?
C00U C021 C04X 127.3 . . ?
C00W C021 C00U 119.4 . . ?
C00W C021 C04X 113.2 . . ?
C02Q C022 C1 116.6 . . ?
C02Q C022 C04H 124.6 . . ?
C1 C022 C04H 118.5 . . ?
C03C C023 C00G 119.8 . . ?
C03C C023 C045 120.1 . . ?
C045 C023 C00G 119.9 . . ?
C00P C024 H024 121.1 . . ?
C03E C024 C00P 117.8 . . ?
C03E C024 H024 121.1 . . ?
C00M C025 H025 118.3 . . ?
C00M C025 C02H 123.4 . . ?
C02H C025 H025 118.3 . . ?
C00A C026 H026 117.1 . . ?
C01A C026 C00A 125.9 . . ?
C01A C026 H026 117.1 . . ?
C02P C027 C01L 122.1 . . ?
C02P C027 C03J 126.3 . . ?
C03J C027 C01L 111.6 . . ?
C01R C029 C016 118.5 . . ?
C01R C029 C02X 125.7 . . ?
C02X C029 C016 115.6 . . ?
C02T C02A C00Z 125.4 . . ?
C02T C02A C03E 111.2 . . ?
C03E C02A C00Z 123.4 . . ?
C00C C02B C00L 123.2 . . ?
C00C C02B H02B 118.4 . . ?
C00L C02B H02B 118.4 . . ?
C02N C02C N00D 115.1 . . ?
C04A C02C N00D 120.3 . . ?
C04A C02C C02N 124.3 . . ?
C033 C02D H02D 122.8 . . ?
C03Q C02D H02D 122.8 . . ?
C03Q C02D C033 114.4 . . ?
C020 C02F C01Q 116.3 . . ?
C02Q C02F C01Q 121.8 . . ?
C02Q C02F C020 120.7 . . ?
N006 C02G C035 121.6 . . ?
C03M C02G N006 118.7 . . ?
C03M C02G C035 119.6 . . ?
C00X C02H C025 118.4 . . ?
C00X C02H H02H 120.8 . . ?
C025 C02H H02H 120.8 . . ?
C00N C02I H02I 118.1 . . ?
C03D C02I C00N 123.8 . . ?
C03D C02I H02I 118.1 . . ?
C038 C02J C00S 124.3 . . ?
C038 C02J C03Z 112.6 . . ?
C03Z C02J C00S 123.1 . . ?
C01E C02K H02K 118.4 . . ?
C01S C02K C01E 123.3 . . ?
C01S C02K H02K 118.4 . . ?
C03C C02L C03T 120.3 . . ?
C03C C02L C044 120.5 . . ?
C03T C02L C044 119.2 . . ?
C00S C02M H02M 119.0 . . ?
C04B C02M C00S 122.0 . . ?
C04B C02M H02M 119.0 . . ?
C02C C02N H02N 124.5 . . ?
C02C C02N C038 111.0 . . ?
C038 C02N H02N 124.5 . . ?
C02S C02O H02O 116.3 . . ?
C04F C02O H02O 116.3 . . ?
C04F C02O C02S 127.5 . . ?
C027 C02P H02P 117.9 . . ?
C027 C02P C02S 124.3 . . ?
C02S C02P H02P 117.9 . . ?
C022 C02Q H02Q 118.7 . . ?
C02F C02Q C022 122.6 . . ?
C02F C02Q H02Q 118.7 . . ?
C00P C02R H02R 119.5 . . ?
C00P C02R C02T 120.9 . . ?
C02T C02R H02R 119.5 . . ?
C01M C02S C02O 118.6 . . ?
C01M C02S C02P 113.8 . . ?
C02P C02S C02O 127.5 . . ?
C02A C02T C02R 123.4 . . ?
C02A C02T H02T 118.3 . . ?
C02R C02T H02T 118.3 . . ?
C00F C02U C013 121.9 . . ?
C00F C02U H02U 119.1 . . ?
C013 C02U H02U 119.1 . . ?
C02Y C02V C036 110.0 . . ?
C02Y C02V C04Q 126.9 . . ?
C04Q C02V C036 121.0 . . ?
C01H C02W C030 111.6 . . ?
C01M C02W C01H 124.1 . . ?
C01M C02W C030 124.3 . . ?
C01Z C02X C029 122.9 . . ?
C01Z C02X C05A 124.1 . . ?
C029 C02X C05A 113.0 . . ?
C02V C02Y H02Y 116.8 . . ?
C030 C02Y C02V 126.3 . . ?
C030 C02Y H02Y 116.8 . . ?
N015 C02Z C052 124.3 . . ?
C01X C02Z N015 117.5 . . ?
C01X C02Z C052 117.9 . . ?
C02Y C030 C02W 121.9 . . ?
C04F C030 C02W 117.1 . . ?
C04F C030 C02Y 120.5 . . ?
C00Q C1 H1 118.1 . . ?
C022 C1 C00Q 123.8 . . ?
C022 C1 H1 118.1 . . ?
C01T C033 C02D 125.5 . . ?
C01T C033 H033 117.3 . . ?
C02D C033 H033 117.3 . . ?
C011 C034 H034 122.0 . . ?
C037 C034 C011 116.0 . . ?
C037 C034 H034 122.0 . . ?
C03V C035 C02G 121.4 . . ?
C04D C035 C02G 120.1 . . ?
C04D C035 C03V 118.5 . . ?
C01H C036 C02V 118.4 . . ?
C01H C036 H036 120.8 . . ?
C02V C036 H036 120.8 . . ?
C034 C037 H037 115.8 . . ?
C04U C037 C034 128.3 . . ?
C04U C037 H037 115.8 . . ?
C02J C038 C02N 128.3 . . ?
C02J C038 H038 115.9 . . ?
C02N C038 H038 115.9 . . ?
C03C C039 C01V 121.4 . . ?
C03S C039 C01V 118.7 . . ?
C03S C039 C03C 119.9 . . ?
C023 C03C C039 119.5 . . ?
C02L C03C C023 119.9 . . ?
C02L C03C C039 120.6 . . ?
C02I C03D C067 120.4 . . ?
C049 C03D C02I 112.6 . . ?
C049 C03D C067 127.0 . . ?
C024 C03E C02A 127.4 . . ?
C024 C03E H03E 116.3 . . ?
C02A C03E H03E 116.3 . . ?
C03T C03I C045 116.5 . . ?
C03T C03I C05K 126.2 . . ?
C03T C03I C05L 126.1 . . ?
C045 C03I C05K 116.8 . . ?
C045 C03I C05L 115.7 . . ?
C027 C03J C05F 114.5 . . ?
C027 C03J C061 108.1 . . ?
C027 C03J C06R 109.2 . . ?
C05F C03J C061 105.8 . . ?
C05F C03J C06R 110.6 . . ?
C061 C03J C06R 108.6 . . ?
N015 C03M C05T 122.1 . . ?
C02G C03M N015 116.5 . . ?
C02G C03M C05T 120.7 . . ?
C00T C03N H03N 121.6 . . ?
C020 C03N C00T 116.8 . . ?
C020 C03N H03N 121.6 . . ?
C00T C03P H03P 118.5 . . ?
C04C C03P C00T 123.0 . . ?
C04C C03P H03P 118.5 . . ?
C02D C03Q N008 117.7 . . ?
C041 C03Q N008 115.8 . . ?
C041 C03Q C02D 126.5 . . ?
C039 C03S C04L 114.3 . . ?
C056 C03S C039 118.1 . . ?
C056 C03S C04L 127.6 . . ?
C02L C03T H03T 118.3 . . ?
C03I C03T C02L 123.4 . . ?
C03I C03T H03T 118.3 . . ?
C01O C03U C01R 115.0 . . ?
C01O C03U H03U 122.5 . . ?
C01R C03U H03U 122.5 . . ?
C035 C03V H03V 119.7 . . ?
C035 C03V C04N 120.5 . . ?
C04N C03V H03V 119.7 . . ?
C04B C03W N015 114.0 . . ?
C04B C03W C04O 125.8 . . ?
C04O C03W N015 119.9 . . ?
C02J C03Z H03Z 119.3 . . ?
C04A C03Z C02J 121.3 . . ?
C04A C03Z H03Z 119.3 . . ?
C03Q C041 H041 122.6 . . ?
C03Q C041 C04E 114.8 . . ?
C04E C041 H041 122.6 . . ?
C01R C043 H043 117.9 . . ?
C1W C043 C01R 124.2 . . ?
C1W C043 H043 117.9 . . ?
C02L C044 H044 119.6 . . ?
C04L C044 C02L 120.8 . . ?
C04L C044 H044 119.6 . . ?
C023 C045 C03I 118.7 . . ?
C023 C045 H045 120.7 . . ?
C03I C045 H045 120.7 . . ?
C04U C048 C00Y 127.0 . . ?
C04U C048 C052 113.1 . . ?
C052 C048 C00Y 119.4 . . ?
C011 C049 C03D 127.4 . . ?
C011 C049 H049 116.3 . . ?
C03D C049 H049 116.3 . . ?
C02C C04A C03Z 121.6 . . ?
C02C C04A H04A 119.2 . . ?
C03Z C04A H04A 119.2 . . ?
C02M C04B H04B 121.8 . . ?
C03W C04B C02M 116.3 . . ?
C03W C04B H04B 121.8 . . ?
C03P C04C C05D 113.9 . . ?
C04X C04C C03P 115.0 . . ?
C04X C04C C05D 131.1 . . ?
C035 C04D C04P 122.2 . . ?
C035 C04D C05V 118.3 . . ?
C04P C04D C05V 119.3 . . ?
C01T C04E H04E 118.0 . . ?
C041 C04E C01T 124.1 . . ?
C041 C04E H04E 118.0 . . ?
C02O C04F C030 117.0 . . ?
C02O C04F H04F 121.5 . . ?
C030 C04F H04F 121.5 . . ?
C06U C04H C022 116.9 . . ?
C06W C04H C022 110.7 . . ?
C06W C04H C06U 106.0 . . ?
C072 C04H C022 108.6 . . ?
C072 C04H C06U 106.7 . . ?
C072 C04H C06W 107.5 . . ?
C06V C04H C022 99.3 . . ?
C24 C04H C022 113.8 . . ?
C24 C04H C06V 115.7 . . ?
C06X C04H C022 109.8 . . ?
C06X C04H C06V 121.5 . . ?
C06X C04H C24 97.4 . . ?
C03S C04L H04L 118.3 . . ?
C044 C04L C03S 123.5 . . ?
C044 C04L H04L 118.3 . . ?
C01V C04M H04M 117.2 . . ?
C01V C04M C05C 125.6 . . ?
C05C C04M H04M 117.2 . . ?
C03V C04N C04R 123.2 . . ?
C03V C04N C04Y 118.7 . . ?
C04Y C04N C04R 118.0 . . ?
C01W C04O H04O 121.3 . . ?
C03W C04O C01W 117.3 . . ?
C03W C04O H04O 121.3 . . ?
C04D C04P C054 113.8 . . ?
C04Y C04P C04D 122.3 . . ?
C04Y C04P C054 124.0 . . ?
C05G C04Q C02V 109.8 . . ?
C05G C04Q C05U 111.1 . . ?
C05G C04Q C06Y 116.1 . . ?
C05U C04Q C02V 107.4 . . ?
C06Y C04Q C02V 109.4 . . ?
C06Y C04Q C05U 102.6 . . ?
C04N C04R C35 115.8 . . ?
C04N C04R C46 113.6 . . ?
C04N C04R C111 113.4 . . ?
C35 C04R C111 103.5 . . ?
C46 C04R C35 105.1 . . ?
C46 C04R C111 104.2 . . ?
C037 C04U C048 115.6 . . ?
C037 C04U C069 121.7 . . ?
C048 C04U C069 122.7 . . ?
C01Y C04V H04C 109.5 . . ?
C01Y C04V H04D 109.5 . . ?
C01Y C04V H04G 109.5 . . ?
H04C C04V H04D 109.5 . . ?
H04C C04V H04G 109.5 . . ?
H04D C04V H04G 109.5 . . ?
C021 C04X H04X 115.7 . . ?
C04C C04X C021 128.6 . . ?
C04C C04X H04X 115.7 . . ?
C04N C04Y H04Y 121.1 . . ?
C04P C04Y C04N 117.7 . . ?
C04P C04Y H04Y 121.1 . . ?
H04H C04Z H04I 109.5 . . ?
H04H C04Z H04J 109.5 . . ?
H04I C04Z H04J 109.5 . . ?
C06C C04Z H04H 109.5 . . ?
C06C C04Z H04I 109.5 . . ?
C06C C04Z H04J 109.5 . . ?
C048 C052 C02Z 121.2 . . ?
C048 C052 C06G 126.2 . . ?
C06G C052 C02Z 112.6 . . ?
C04P C054 H054 117.1 . . ?
C05I C054 C04P 125.9 . . ?
C05I C054 H054 117.1 . . ?
C03S C056 H056 118.6 . . ?
C03S C056 C05C 122.8 . . ?
C05C C056 H056 118.6 . . ?
C02X C05A H05A 116.6 . . ?
C1W C05A C02X 126.7 . . ?
C1W C05A H05A 116.6 . . ?
C04M C05C C056 116.8 . . ?
C04M C05C C066 122.3 . . ?
C056 C05C C066 119.4 . . ?
C04C C05D C07F 100.3 . . ?
C04C C05D C07G 102.1 . . ?
C07E C05D C04C 113.3 . . ?
C07E C05D C07F 112.1 . . ?
C07E C05D C07L 117.2 . . ?
C07L C05D C04C 116.6 . . ?
C07L C05D C07F 94.1 . . ?
C20 C05D C04C 123.3 . . ?
C20 C05D C07G 93.3 . . ?
C1R C05D C04C 103.5 . . ?
C1R C05D C07G 124.3 . . ?
C1R C05D C20 111.7 . . ?
C27 C05E C1I 116.1 . . ?
C85 C05E C27 110.0 . . ?
C85 C05E C1I 105.9 . . ?
C90 C05E C27 109.6 . . ?
C90 C05E C85 104.9 . . ?
C90 C05E C1I 109.8 . . ?
C03J C05F H05B 109.5 . . ?
C03J C05F H05C 109.5 . . ?
C03J C05F H05D 109.5 . . ?
H05B C05F H05C 109.5 . . ?
H05B C05F H05D 109.5 . . ?
H05C C05F H05D 109.5 . . ?
C04Q C05G H05E 109.5 . . ?
C04Q C05G H05F 109.5 . . ?
C04Q C05G H05G 109.5 . . ?
H05E C05G H05F 109.5 . . ?
H05E C05G H05G 109.5 . . ?
H05F C05G H05G 109.5 . . ?
C054 C05I H05I 121.1 . . ?
C054 C05I C05Q 117.8 . . ?
C05Q C05I H05I 121.1 . . ?
C03I C05K C06H 106.6 . . ?
C03I C05K C075 120.8 . . ?
C075 C05K C06H 93.2 . . ?
C07H C05K C03I 118.1 . . ?
C07H C05K C06H 91.1 . . ?
C07H C05K C075 116.6 . . ?
C05I C05Q C05V 127.0 . . ?
C05I C05Q C078 119.5 . . ?
C05V C05Q C078 113.3 . . ?
C03M C05T C06B 118.3 . . ?
C05V C05T C03M 120.4 . . ?
C05V C05T C06B 121.1 . . ?
C04Q C05U H05H 109.5 . . ?
C04Q C05U H05J 109.5 . . ?
C04Q C05U H05K 109.5 . . ?
H05H C05U H05J 109.5 . . ?
H05H C05U H05K 109.5 . . ?
H05J C05U H05K 109.5 . . ?
C05Q C05V C04D 114.4 . . ?
C05T C05V C04D 120.5 . . ?
C05T C05V C05Q 124.6 . . ?
C01Y C05X H05L 109.5 . . ?
C01Y C05X H05M 109.5 . . ?
C01Y C05X H05N 109.5 . . ?
H05L C05X H05M 109.5 . . ?
H05L C05X H05N 109.5 . . ?
H05M C05X H05N 109.5 . . ?
H05O C05Z H05P 109.5 . . ?
H05O C05Z H05Q 109.5 . . ?
H05P C05Z H05Q 109.5 . . ?
C06N C05Z H05O 109.5 . . ?
C06N C05Z H05P 109.5 . . ?
C06N C05Z H05Q 109.5 . . ?
C03J C061 H06A 109.5 . . ?
C03J C061 H06B 109.5 . . ?
C03J C061 H06C 109.5 . . ?
H06A C061 H06B 109.5 . . ?
H06A C061 H06C 109.5 . . ?
H06B C061 H06C 109.5 . . ?
C06M C062 C07C 115.4 . . ?
C06M C062 C19 118.6 . . ?
C06M C062 C32 96.0 . . ?
C19 C062 C07C 110.1 . . ?
C32 C062 C07C 115.4 . . ?
C32 C062 C19 99.6 . . ?
C079 C066 C05C 113.8 . . ?
C07I C066 C05C 99.3 . . ?
C07I C066 C079 106.5 . . ?
C07J C066 C05C 121.0 . . ?
C07J C066 C079 107.4 . . ?
C07J C066 C07I 107.6 . . ?
C03D C067 C07D 118.8 . . ?
C03D C067 C07M 111.5 . . ?
C03D C067 C121 104.5 . . ?
C03D C067 C23 96.2 . . ?
C03D C067 C07N 114.7 . . ?
C03D C067 C1X 107.0 . . ?
C07D C067 C07M 118.1 . . ?
C07D C067 C121 102.2 . . ?
C07M C067 C121 97.4 . . ?
C07N C067 C23 83.8 . . ?
C1X C067 C23 119.7 . . ?
C1X C067 C07N 129.2 . . ?
C04U C069 H069 119.1 . . ?
C06M C069 C04U 121.7 . . ?
C06M C069 H069 119.1 . . ?
C05T C06B H06D 120.3 . . ?
C073 C06B C05T 119.4 . . ?
C073 C06B H06D 120.3 . . ?
C04Z C06C C104 105.3 . . ?
C04Z C06C C109 140.4 . . ?
C04Z C06C C1B 107.4 . . ?
C109 C06C C104 92.2 . . ?
C1B C06C C104 90.8 . . ?
C1B C06C C109 107.6 . . ?
C052 C06G H06G 118.7 . . ?
C06M C06G C052 122.5 . . ?
C06M C06G H06G 118.7 . . ?
C05K C06H H06E 109.5 . . ?
C05K C06H H06F 109.5 . . ?
C05K C06H H06H 109.5 . . ?
H06E C06H H06F 109.5 . . ?
H06E C06H H06H 109.5 . . ?
H06F C06H H06H 109.5 . . ?
C82 C06K C72 109.5 . . ?
C168 C06K C72 109.6 . . ?
C168 C06K C82 110.2 . . ?
C11 C06K C72 102.9 . . ?
C11 C06K C82 116.8 . . ?
C11 C06K C168 107.4 . . ?
C069 C06M C062 117.3 . . ?
C069 C06M C0 99.9 . . ?
C06G C06M C062 129.1 . . ?
C06G C06M C069 113.6 . . ?
C06G C06M C0 144.3 . . ?
C05Z C06N C209 103.3 . . ?
C05Z C06N C4 118.9 . . ?
C132 C06N C05Z 106.2 . . ?
C132 C06N C209 104.7 . . ?
C132 C06N C4 108.9 . . ?
C4 C06N C209 113.8 . . ?
C03J C06R H06I 109.5 . . ?
C03J C06R H06J 109.5 . . ?
C03J C06R H06K 109.5 . . ?
H06I C06R H06J 109.5 . . ?
H06I C06R H06K 109.5 . . ?
H06J C06R H06K 109.5 . . ?
C01Y C06S H06L 109.5 . . ?
C01Y C06S H06M 109.5 . . ?
C01Y C06S H06N 109.5 . . ?
H06L C06S H06M 109.5 . . ?
H06L C06S H06N 109.5 . . ?
H06M C06S H06N 109.5 . . ?
C04H C06U H06O 109.5 . . ?
C04H C06U H06P 109.5 . . ?
C04H C06U H06Q 109.5 . . ?
H06O C06U H06P 109.5 . . ?
H06O C06U H06Q 109.5 . . ?
H06P C06U H06Q 109.5 . . ?
C04H C06W H06R 109.5 . . ?
C04H C06W H06S 109.5 . . ?
C04H C06W H06T 109.5 . . ?
H06R C06W H06S 109.5 . . ?
H06R C06W H06T 109.5 . . ?
H06S C06W H06T 109.5 . . ?
C04Q C06Y H06U 109.5 . . ?
C04Q C06Y H06V 109.5 . . ?
C04Q C06Y H06W 109.5 . . ?
H06U C06Y H06V 109.5 . . ?
H06U C06Y H06W 109.5 . . ?
H06V C06Y H06W 109.5 . . ?
C04H C072 H07A 109.5 . . ?
C04H C072 H07B 109.5 . . ?
C04H C072 H07C 109.5 . . ?
H07A C072 H07B 109.5 . . ?
H07A C072 H07C 109.5 . . ?
H07B C072 H07C 109.5 . . ?
C06B C073 C078 112.5 . . ?
C06B C073 C144 123.5 . . ?
C06B C073 C22 109.0 . . ?
C078 C073 C144 119.0 . . ?
C078 C073 C22 136.6 . . ?
C05K C075 H07D 109.5 . . ?
C05K C075 H07E 109.5 . . ?
C05K C075 H07F 109.5 . . ?
H07D C075 H07E 109.5 . . ?
H07D C075 H07F 109.5 . . ?
H07E C075 H07F 109.5 . . ?
C05Q C078 C073 128.0 . . ?
C05Q C078 H078 116.0 . . ?
C073 C078 H078 116.0 . . ?
C066 C079 H07G 109.5 . . ?
C066 C079 H07H 109.5 . . ?
C066 C079 H07I 109.5 . . ?
H07G C079 H07H 109.5 . . ?
H07G C079 H07I 109.5 . . ?
H07H C079 H07I 109.5 . . ?
C062 C07C H07J 109.5 . . ?
C062 C07C H07K 109.5 . . ?
C062 C07C H07L 109.5 . . ?
H07J C07C H07K 109.5 . . ?
H07J C07C H07L 109.5 . . ?
H07K C07C H07L 109.5 . . ?
C067 C07D H07M 109.5 . . ?
C067 C07D H07N 109.5 . . ?
C067 C07D H07O 109.5 . . ?
H07M C07D H07N 109.5 . . ?
H07M C07D H07O 109.5 . . ?
H07N C07D H07O 109.5 . . ?
C05D C07E H07P 109.5 . . ?
C05D C07E H07Q 109.5 . . ?
C05D C07E H07R 109.5 . . ?
H07P C07E H07Q 109.5 . . ?
H07P C07E H07R 109.5 . . ?
H07Q C07E H07R 109.5 . . ?
C05D C07F H07S 109.5 . . ?
C05D C07F H07T 109.5 . . ?
C05D C07F H07U 109.5 . . ?
H07S C07F H07T 109.5 . . ?
H07S C07F H07U 109.5 . . ?
H07T C07F H07U 109.5 . . ?
C05K C07H H07V 109.5 . . ?
C05K C07H H07W 109.5 . . ?
C05K C07H H07X 109.5 . . ?
H07V C07H H07W 109.5 . . ?
H07V C07H H07X 109.5 . . ?
H07W C07H H07X 109.5 . . ?
C066 C07I H07Y 109.5 . . ?
C066 C07I H 109.5 . . ?
C066 C07I HA 109.5 . . ?
H07Y C07I H 109.5 . . ?
H07Y C07I HA 109.5 . . ?
H C07I HA 109.5 . . ?
C066 C07J H07Z 109.5 . . ?
C066 C07J HB 109.5 . . ?
C066 C07J HC 109.5 . . ?
H07Z C07J HB 109.5 . . ?
H07Z C07J HC 109.5 . . ?
HB C07J HC 109.5 . . ?
C05D C07L H07 109.5 . . ?
C05D C07L HD 109.5 . . ?
C05D C07L HE 109.5 . . ?
H07 C07L HD 109.5 . . ?
H07 C07L HE 109.5 . . ?
HD C07L HE 109.5 . . ?
C067 C07M H2 109.5 . . ?
C067 C07M HF 109.5 . . ?
C067 C07M HG 109.5 . . ?
H2 C07M HF 109.5 . . ?
H2 C07M HG 109.5 . . ?
HF C07M HG 109.5 . . ?
H3 C07O HH 109.5 . . ?
H3 C07O HI 109.5 . . ?
HH C07O HI 109.5 . . ?
C144 C07O H3 109.5 . . ?
C144 C07O HH 109.5 . . ?
C144 C07O HI 109.5 . . ?
C04R C35 H35A 109.5 . . ?
C04R C35 H35B 109.5 . . ?
C04R C35 H35C 109.5 . . ?
H35A C35 H35B 109.5 . . ?
H35A C35 H35C 109.5 . . ?
H35B C35 H35C 109.5 . . ?
C04R C46 H46A 109.5 . . ?
C04R C46 H46B 109.5 . . ?
C04R C46 H46C 109.5 . . ?
H46A C46 H46B 109.5 . . ?
H46A C46 H46C 109.5 . . ?
H46B C46 H46C 109.5 . . ?
C06K C72 H72A 109.5 . . ?
C06K C72 H72B 109.5 . . ?
C06K C72 H72C 109.5 . . ?
H72A C72 H72B 109.5 . . ?
H72A C72 H72C 109.5 . . ?
H72B C72 H72C 109.5 . . ?
C06K C82 H82A 109.5 . . ?
C06K C82 H82B 109.5 . . ?
C06K C82 H82C 109.5 . . ?
H82A C82 H82B 109.5 . . ?
H82A C82 H82C 109.5 . . ?
H82B C82 H82C 109.5 . . ?
C06C C104 H10A 109.5 . . ?
C06C C104 H10B 109.5 . . ?
C06C C104 H10C 109.5 . . ?
H10A C104 H10B 109.5 . . ?
H10A C104 H10C 109.5 . . ?
H10B C104 H10C 109.5 . . ?
C06C C109 H10D 109.5 . . ?
C06C C109 H10E 109.5 . . ?
C06C C109 H10F 109.5 . . ?
H10D C109 H10E 109.5 . . ?
H10D C109 H10F 109.5 . . ?
H10E C109 H10F 109.5 . . ?
C04R C111 H11A 109.5 . . ?
C04R C111 H11B 109.5 . . ?
C04R C111 H11C 109.5 . . ?
H11A C111 H11B 109.5 . . ?
H11A C111 H11C 109.5 . . ?
H11B C111 H11C 109.5 . . ?
C067 C121 H12A 109.5 . . ?
C067 C121 H12B 109.5 . . ?
C067 C121 H12C 109.5 . . ?
H12A C121 H12B 109.5 . . ?
H12A C121 H12C 109.5 . . ?
H12B C121 H12C 109.5 . . ?
C073 C144 C88 114.4 . . ?
C07O C144 C073 117.4 . . ?
C07O C144 C56 107.0 . . ?
C07O C144 C88 106.7 . . ?
C56 C144 C073 103.9 . . ?
C56 C144 C88 106.7 . . ?
C06K C168 H16A 109.5 . . ?
C06K C168 H16B 109.5 . . ?
C06K C168 H16C 109.5 . . ?
H16A C168 H16B 109.5 . . ?
H16A C168 H16C 109.5 . . ?
H16B C168 H16C 109.5 . . ?
C062 C19 H19A 109.5 . . ?
C062 C19 H19B 109.5 . . ?
C062 C19 H19C 109.5 . . ?
H19A C19 H19B 109.5 . . ?
H19A C19 H19C 109.5 . . ?
H19B C19 H19C 109.5 . . ?
C05E C27 H27A 109.5 . . ?
C05E C27 H27B 109.5 . . ?
C05E C27 H27C 109.5 . . ?
H27A C27 H27B 109.5 . . ?
H27A C27 H27C 109.5 . . ?
H27B C27 H27C 109.5 . . ?
C062 C32 H32A 109.5 . . ?
C062 C32 H32B 109.5 . . ?
C062 C32 H32C 109.5 . . ?
H32A C32 H32B 109.5 . . ?
H32A C32 H32C 109.5 . . ?
H32B C32 H32C 109.5 . . ?
C05E C85 H85A 109.5 . . ?
C05E C85 H85B 109.5 . . ?
C05E C85 H85C 109.5 . . ?
H85A C85 H85B 109.5 . . ?
H85A C85 H85C 109.5 . . ?
H85B C85 H85C 109.5 . . ?
C05E C90 H90A 109.5 . . ?
C05E C90 H90B 109.5 . . ?
C05E C90 H90C 109.5 . . ?
H90A C90 H90B 109.5 . . ?
H90A C90 H90C 109.5 . . ?
H90B C90 H90C 109.5 . . ?
C144 C56 H56A 109.5 . . ?
C144 C56 H56B 109.5 . . ?
C144 C56 H56C 109.5 . . ?
H56A C56 H56B 109.5 . . ?
H56A C56 H56C 109.5 . . ?
H56B C56 H56C 109.5 . . ?
C144 C88 H88A 109.5 . . ?
C144 C88 H88B 109.5 . . ?
C144 C88 H88C 109.5 . . ?
H88A C88 H88B 109.5 . . ?
H88A C88 H88C 109.5 . . ?
H88B C88 H88C 109.5 . . ?
C06N C132 H13A 109.5 . . ?
C06N C132 H13B 109.5 . . ?
C06N C132 H13C 109.5 . . ?
H13A C132 H13B 109.5 . . ?
H13A C132 H13C 109.5 . . ?
H13B C132 H13C 109.5 . . ?
C06N C209 H20A 109.5 . . ?
C06N C209 H20B 109.5 . . ?
C06N C209 H20C 109.5 . . ?
H20A C209 H20B 109.5 . . ?
H20A C209 H20C 109.5 . . ?
H20B C209 H20C 109.5 . . ?
C4 C3 H3A 119.0 . . ?
C16 C3 H3A 119.0 . . ?
C16 C3 C4 122.1 . . ?
C3 C4 C06N 128.2 . . ?
C5 C4 C06N 117.1 . . ?
C5 C4 C3 114.2 . . ?
C4 C5 H5 116.1 . . ?
C4 C5 C6 127.7 . . ?
C6 C5 H5 116.1 . . ?
C5 C6 C7 125.1 . . ?
C5 C6 C17 116.7 . . ?
C17 C6 C7 118.2 . . ?
N008 C7 C6 122.2 . . ?
C8 C7 N008 115.9 . . ?
C8 C7 C6 121.6 . . ?
C7 C8 N00D 112.9 . . ?
C7 C8 C9 121.8 . . ?
C9 C8 N00D 123.4 . . ?
C8 C9 C18 116.3 . . ?
C10 C9 C8 123.9 . . ?
C10 C9 C18 119.8 . . ?
C9 C10 H10 120.6 . . ?
C9 C10 C11 118.8 . . ?
C11 C10 H10 120.6 . . ?
C10 C11 C06K 117.7 . . ?
C12 C11 C06K 121.4 . . ?
C12 C11 C10 120.4 . . ?
C11 C12 H12 119.3 . . ?
C11 C12 C13 121.4 . . ?
C13 C12 H12 119.3 . . ?
C12 C13 C14 120.1 . . ?
C12 C13 C18 119.0 . . ?
C18 C13 C14 120.4 . . ?
C13 C14 H14 119.0 . . ?
C15 C14 C13 122.1 . . ?
C15 C14 H14 119.0 . . ?
C14 C15 H15 120.6 . . ?
C14 C15 C16 118.8 . . ?
C16 C15 H15 120.6 . . ?
C3 C16 C15 120.0 . . ?
C3 C16 C17 121.0 . . ?
C15 C16 C17 118.8 . . ?
C6 C17 C16 117.9 . . ?
C18 C17 C6 119.1 . . ?
C18 C17 C16 121.9 . . ?
C13 C18 C9 119.9 . . ?
C17 C18 C9 122.2 . . ?
C17 C18 C13 117.3 . . ?
C1B C1A H1A 119.8 . . ?
C1B C1A C1N 120.4 . . ?
C1N C1A H1A 119.8 . . ?
C1A C1B C06C 128.2 . . ?
C1A C1B C06D 113.6 . . ?
C1C C1B C06C 110.2 . . ?
C1C C1B C1A 120.3 . . ?
C1C C1B C06D 125.1 . . ?
C1B C1C H1C 119.7 . . ?
C1D C1C C1B 120.6 . . ?
C1D C1C H1C 119.7 . . ?
C1C C1D C1E 121.5 . . ?
C1C C1D C1O 120.1 . . ?
C1O C1D C1E 118.4 . . ?
C1D C1E N003 123.6 . . ?
C1F C1E N003 116.1 . . ?
C1F C1E C1D 118.8 . . ?
C1E C1F N002 117.4 . . ?
C1E C1F C1G 123.6 . . ?
C1G C1F N002 118.9 . . ?
C1F C1G C1P 117.3 . . ?
C1H C1G C1F 122.8 . . ?
C1H C1G C1P 119.9 . . ?
C1G C1H H1H 118.9 . . ?
C1G C1H C1I 122.2 . . ?
C1I C1H H1H 118.9 . . ?
C1H C1I C05E 116.8 . . ?
C1J C1I C05E 125.6 . . ?
C1J C1I C1H 117.6 . . ?
C1I C1J H1J 119.8 . . ?
C1K C1J C1I 120.4 . . ?
C1K C1J H1J 119.8 . . ?
C1J C1K C1L 119.6 . . ?
C1J C1K C1P 121.9 . . ?
C1P C1K C1L 116.7 . . ?
C1K C1L H1L 119.8 . . ?
C1M C1L C1K 120.5 . . ?
C1M C1L H1L 119.8 . . ?
C1L C1M H1M 119.9 . . ?
C1L C1M C1N 120.3 . . ?
C1N C1M H1M 119.9 . . ?
C1M C1N C1A 122.1 . . ?
C1M C1N C1O 119.1 . . ?
C1O C1N C1A 117.6 . . ?
C1D C1O C1N 120.4 . . ?
C1P C1O C1D 122.0 . . ?
C1P C1O C1N 117.5 . . ?
C1K C1P C1G 116.6 . . ?
C1O C1P C1G 119.1 . . ?
C1O C1P C1K 123.2 . . ?
C1B C06D C2 112.2 . . ?
C1B C06D C1Q 88.4 . . ?
C04{ C06D C1B 105.5 . . ?
C04{ C06D C2 133.7 . . ?
C04{ C06D C1Q 112.4 . . ?
C2 C06D C1Q 94.9 . . ?
C06D C04{ H04K 109.5 . . ?
C06D C04{ H04N 109.5 . . ?
C06D C04{ H04P 109.5 . . ?
H04K C04{ H04N 109.5 . . ?
H04K C04{ H04P 109.5 . . ?
H04N C04{ H04P 109.5 . . ?
C06D C2 H2A 109.5 . . ?
C06D C2 H2B 109.5 . . ?
C06D C2 H2C 109.5 . . ?
H2A C2 H2B 109.5 . . ?
H2A C2 H2C 109.5 . . ?
H2B C2 H2C 109.5 . . ?
C06D C1Q H1QA 109.5 . . ?
C06D C1Q H1QB 109.5 . . ?
C06D C1Q H1QC 109.5 . . ?
H1QA C1Q H1QB 109.5 . . ?
H1QA C1Q H1QC 109.5 . . ?
H1QB C1Q H1QC 109.5 . . ?
C05D C07G H4 109.5 . . ?
C05D C07G HJ 109.5 . . ?
C05D C07G HK 109.5 . . ?
H4 C07G HJ 109.5 . . ?
H4 C07G HK 109.5 . . ?
HJ C07G HK 109.5 . . ?
C05D C20 H20D 109.5 . . ?
C05D C20 H20E 109.5 . . ?
C05D C20 H20F 109.5 . . ?
H20D C20 H20E 109.5 . . ?
H20D C20 H20F 109.5 . . ?
H20E C20 H20F 109.5 . . ?
C05D C1R H1RA 109.5 . . ?
C05D C1R H1RB 109.5 . . ?
C05D C1R H1RC 109.5 . . ?
H1RA C1R H1RB 109.5 . . ?
H1RA C1R H1RC 109.5 . . ?
H1RB C1R H1RC 109.5 . . ?
H32D C32A H32E 109.5 . . ?
H32D C32A H32F 109.5 . . ?
H32E C32A H32F 109.5 . . ?
C0 C32A H32D 109.5 . . ?
C0 C32A H32E 109.5 . . ?
C0 C32A H32F 109.5 . . ?
H21A C21 H21B 109.5 . . ?
H21A C21 H21C 109.5 . . ?
H21B C21 H21C 109.5 . . ?
C0 C21 H21A 109.5 . . ?
C0 C21 H21B 109.5 . . ?
C0 C21 H21C 109.5 . . ?
H19D C19A H19E 109.5 . . ?
H19D C19A H19F 109.5 . . ?
H19E C19A H19F 109.5 . . ?
C0 C19A H19D 109.5 . . ?
C0 C19A H19E 109.5 . . ?
C0 C19A H19F 109.5 . . ?
C06M C0 C21 115.3 . . ?
C06M C0 C19A 119.3 . . ?
C32A C0 C06M 98.3 . . ?
C32A C0 C21 109.5 . . ?
C32A C0 C19A 109.8 . . ?
C19A C0 C21 104.4 . . ?
H88D C88A H88E 109.5 . . ?
H88D C88A H88F 109.5 . . ?
H88E C88A H88F 109.5 . . ?
C22 C88A H88D 109.5 . . ?
C22 C88A H88E 109.5 . . ?
C22 C88A H88F 109.5 . . ?
C073 C22 C88A 108.3 . . ?
C073 C22 C56A 103.2 . . ?
C07P C22 C073 122.9 . . ?
C07P C22 C88A 104.4 . . ?
C07P C22 C56A 109.5 . . ?
C56A C22 C88A 108.1 . . ?
C22 C07P H6 109.5 . . ?
C22 C07P HL 109.5 . . ?
C22 C07P HM 109.5 . . ?
H6 C07P HL 109.5 . . ?
H6 C07P HM 109.5 . . ?
HL C07P HM 109.5 . . ?
C22 C56A H56D 109.5 . . ?
C22 C56A H56E 109.5 . . ?
C22 C56A H56F 109.5 . . ?
H56D C56A H56E 109.5 . . ?
H56D C56A H56F 109.5 . . ?
H56E C56A H56F 109.5 . . ?
H1SA C1S H1SB 109.5 . . ?
H1SA C1S H1SC 109.5 . . ?
H1SB C1S H1SC 109.5 . . ?
C1T C1S H1SA 109.5 . . ?
C1T C1S H1SB 109.5 . . ?
C1T C1S H1SC 109.5 . . ?
C1S C1T C1V 101.7 . . ?
C1S C1T C1W 112.7 . . ?
C1U C1T C1S 118.0 . . ?
C1U C1T C1V 99.7 . . ?
C1U C1T C1W 110.6 . . ?
C1W C1T C1V 113.1 . . ?
C1T C1U H1UA 109.5 . . ?
C1T C1U H1UB 109.5 . . ?
C1T C1U H1UC 109.5 . . ?
H1UA C1U H1UB 109.5 . . ?
H1UA C1U H1UC 109.5 . . ?
H1UB C1U H1UC 109.5 . . ?
C1T C1V H1VA 109.5 . . ?
C1T C1V H1VB 109.5 . . ?
C1T C1V H1VC 109.5 . . ?
H1VA C1V H1VB 109.5 . . ?
H1VA C1V H1VC 109.5 . . ?
H1VB C1V H1VC 109.5 . . ?
C043 C1W C1T 124.9 . . ?
C05A C1W C043 114.5 . . ?
C05A C1W C1T 120.2 . . ?
C067 C23 H23A 109.5 . . ?
C067 C23 H23B 109.5 . . ?
C067 C23 H23C 109.5 . . ?
H23A C23 H23B 109.5 . . ?
H23A C23 H23C 109.5 . . ?
H23B C23 H23C 109.5 . . ?
C067 C07N H7 109.5 . . ?
C067 C07N HN 109.5 . . ?
C067 C07N HO 109.5 . . ?
H7 C07N HN 109.5 . . ?
H7 C07N HO 109.5 . . ?
HN C07N HO 109.5 . . ?
C067 C1X H1XA 109.5 . . ?
C067 C1X H1XB 109.5 . . ?
C067 C1X H1XC 109.5 . . ?
H1XA C1X H1XB 109.5 . . ?
H1XA C1X H1XC 109.5 . . ?
H1XB C1X H1XC 109.5 . . ?
C04H C06V H06X 109.5 . . ?
C04H C06V H06Y 109.5 . . ?
C04H C06V HP 109.5 . . ?
H06X C06V H06Y 109.5 . . ?
H06X C06V HP 109.5 . . ?
H06Y C06V HP 109.5 . . ?
C04H C24 H24A 109.5 . . ?
C04H C24 H24B 109.5 . . ?
C04H C24 H24C 109.5 . . ?
H24A C24 H24B 109.5 . . ?
H24A C24 H24C 109.5 . . ?
H24B C24 H24C 109.5 . . ?
C04H C06X H06Z 109.5 . . ?
C04H C06X HQ 109.5 . . ?
C04H C06X HR 109.5 . . ?
H06Z C06X HQ 109.5 . . ?
H06Z C06X HR 109.5 . . ?
HQ C06X HR 109.5 . . ?
C03I C05L C06I 109.9 . . ?
C03I C05L C1Y 117.5 . . ?
C25 C05L C03I 114.9 . . ?
C25 C05L C06I 94.0 . . ?
C25 C05L C1Y 120.9 . . ?
C1Y C05L C06I 92.6 . . ?
C05L C25 H25A 109.5 . . ?
C05L C25 H25B 109.5 . . ?
C05L C25 H25C 109.5 . . ?
H25A C25 H25B 109.5 . . ?
H25A C25 H25C 109.5 . . ?
H25B C25 H25C 109.5 . . ?
C05L C06I H06 109.5 . . ?
C05L C06I HS 109.5 . . ?
C05L C06I HT 109.5 . . ?
H06 C06I HS 109.5 . . ?
H06 C06I HT 109.5 . . ?
HS C06I HT 109.5 . . ?
C05L C1Y H1YA 109.5 . . ?
C05L C1Y H1YB 109.5 . . ?
C05L C1Y H1YC 109.5 . . ?
H1YA C1Y H1YB 109.5 . . ?
H1YA C1Y H1YC 109.5 . . ?
H1YB C1Y H1YC 109.5 . . ?

loop_
_geom_bond_atom_site_label_1
_geom_bond_atom_site_label_2
_geom_bond_distance
_geom_bond_site_symmetry_2
_geom_bond_publ_flag
N002 C00G 1.4198 . ?
N002 C00X 1.4914 . ?
N002 C1F 1.4265 . ?
N003 C00P 1.4076 . ?
N003 C01B 1.4094 . ?
N003 C1E 1.4414 . ?
N004 C00F 1.4513 . ?
N004 C00V 1.5155 . ?
N004 C01I 1.3952 . ?
N006 C00A 1.3618 . ?
N006 C01X 1.4072 . ?
N006 C02G 1.4165 . ?
N008 C00U 1.4168 . ?
N008 C03Q 1.4565 . ?
N008 C7 1.3961 . ?
N009 C01D 1.4012 . ?
N009 C01S 1.3995 . ?
N009 C01Z 1.4401 . ?
C00A C01N 1.3650 . ?
C00A C026 1.3873 . ?
C00C C016 1.4200 . ?
C00C C01O 1.4806 . ?
C00C C02B 1.3474 . ?
N00D C00R 1.4043 . ?
N00D C02C 1.5232 . ?
N00D C8 1.4264 . ?
C00F C010 1.4109 . ?
C00F C02U 1.3536 . ?
C00G C01B 1.4085 . ?
C00G C023 1.4875 . ?
C00H C00M 1.4073 . ?
C00H C014 1.3892 . ?
C00H C01E 1.3835 . ?
C00I H00I 0.9400 . ?
C00I C00L 1.4276 . ?
C00I C01U 1.4579 . ?
C00K C00O 1.4440 . ?
C00K C013 1.3833 . ?
C00K C01T 1.5212 . ?
C00L C01Y 1.5092 . ?
C00L C02B 1.3737 . ?
C00M C01K 1.3590 . ?
C00M C025 1.3520 . ?
C00N C00Y 1.4028 . ?
C00N C01X 1.4084 . ?
C00N C02I 1.4407 . ?
C00O H00O 0.9400 . ?
C00O C010 1.2838 . ?
C00P C024 1.3885 . ?
C00P C02R 1.3728 . ?
C00Q C00R 1.4043 . ?
C00Q C01Q 1.3959 . ?
C00Q C1 1.4037 . ?
C00R C00U 1.3392 . ?
C00S C01W 1.2933 . ?
C00S C02J 1.4568 . ?
C00S C02M 1.3873 . ?
C00T C00W 1.3584 . ?
C00T C03N 1.3960 . ?
C00T C03P 1.4471 . ?
C00U C021 1.4729 . ?
C00V C01D 1.3822 . ?
C00V C01J 1.4673 . ?
C00W C01Q 1.3829 . ?
C00W C021 1.4552 . ?
C00X C018 1.3490 . ?
C00X C02H 1.3095 . ?
C00Y C011 1.3398 . ?
C00Y C048 1.4870 . ?
C00Z C01A 1.4487 . ?
C00Z C01P 1.3291 . ?
C00Z C02A 1.5296 . ?
C010 H010 0.9400 . ?
C011 C034 1.5856 . ?
C011 C049 1.3057 . ?
C013 H013 0.9400 . ?
C013 C02U 1.4243 . ?
C014 H014 0.9400 . ?
C014 C017 1.3457 . ?
N015 C02Z 1.4103 . ?
N015 C03M 1.4179 . ?
N015 C03W 1.5624 . ?
C016 C01U 1.3948 . ?
C016 C029 1.5162 . ?
C017 H017 0.9400 . ?
C017 C01S 1.4678 . ?
C018 H018 0.9400 . ?
C018 C01K 1.3253 . ?
C01A H01A 0.9400 . ?
C01A C026 1.3529 . ?
C01B C01V 1.4331 . ?
C01D C01H 1.4971 . ?
C01E H01E 0.9400 . ?
C01E C02K 1.3327 . ?
C01H C02W 1.4337 . ?
C01H C036 1.4035 . ?
C01I C01U 1.4978 . ?
C01I C01Z 1.4025 . ?
C01J C01L 1.3348 . ?
C01J C01M 1.5212 . ?
C01K H01K 0.9400 . ?
C01L H01L 0.9400 . ?
C01L C027 1.4371 . ?
C01M C02S 1.3226 . ?
C01M C02W 1.3613 . ?
C01N H01N 0.9400 . ?
C01N C01P 1.3427 . ?
C01O H01O 0.9400 . ?
C01O C03U 1.2378 . ?
C01P H01P 0.9400 . ?
C01Q C02F 1.4277 . ?
C01R C029 1.3856 . ?
C01R C03U 1.4686 . ?
C01R C043 1.4267 . ?
C01S C02K 1.3034 . ?
C01T C033 1.3302 . ?
C01T C04E 1.4845 . ?
C01V C039 1.4960 . ?
C01V C04M 1.2540 . ?
C01W H01W 0.9400 . ?
C01W C04O 1.4022 . ?
C01X C02Z 1.3477 . ?
C01Y C04V 1.5972 . ?
C01Y C05X 1.5458 . ?
C01Y C06S 1.5783 . ?
C01Z C02X 1.3574 . ?
C020 H020 0.9400 . ?
C020 C02F 1.4212 . ?
C020 C03N 1.3921 . ?
C021 C04X 1.4904 . ?
C022 C02Q 1.3429 . ?
C022 C1 1.3948 . ?
C022 C04H 1.5571 . ?
C023 C03C 1.3682 . ?
C023 C045 1.3960 . ?
C024 H024 0.9400 . ?
C024 C03E 1.2896 . ?
C025 H025 0.9400 . ?
C025 C02H 1.3861 . ?
C026 H026 0.9400 . ?
C027 C02P 1.3721 . ?
C027 C03J 1.4368 . ?
C029 C02X 1.4014 . ?
C02A C02T 1.3598 . ?
C02A C03E 1.4710 . ?
C02B H02B 0.9400 . ?
C02C C02N 1.3798 . ?
C02C C04A 1.3134 . ?
C02D H02D 0.9400 . ?
C02D C033 1.4455 . ?
C02D C03Q 1.3997 . ?
C02F C02Q 1.3179 . ?
C02G C035 1.4618 . ?
C02G C03M 1.3385 . ?
C02H H02H 0.9400 . ?
C02I H02I 0.9400 . ?
C02I C03D 1.4340 . ?
C02J C038 1.3446 . ?
C02J C03Z 1.4319 . ?
C02K H02K 0.9400 . ?
C02L C03C 1.3448 . ?
C02L C03T 1.3574 . ?
C02L C044 1.3934 . ?
C02M H02M 0.9400 . ?
C02M C04B 1.3790 . ?
C02N H02N 0.9400 . ?
C02N C038 1.4800 . ?
C02O H02O 0.9400 . ?
C02O C02S 1.3943 . ?
C02O C04F 1.2816 . ?
C02P H02P 0.9400 . ?
C02P C02S 1.3924 . ?
C02Q H02Q 0.9400 . ?
C02R H02R 0.9400 . ?
C02R C02T 1.3731 . ?
C02T H02T 0.9400 . ?
C02U H02U 0.9400 . ?
C02V C02Y 1.5106 . ?
C02V C036 1.5228 . ?
C02V C04Q 1.5198 . ?
C02W C030 1.4386 . ?
C02X C05A 1.4352 . ?
C02Y H02Y 0.9400 . ?
C02Y C030 1.4106 . ?
C02Z C052 1.5422 . ?
C030 C04F 1.3271 . ?
C1 H1 0.9400 . ?
C033 H033 0.9400 . ?
C034 H034 0.9400 . ?
C034 C037 1.4283 . ?
C035 C03V 1.3689 . ?
C035 C04D 1.3545 . ?
C036 H036 0.9400 . ?
C037 H037 0.9400 . ?
C037 C04U 1.2481 . ?
C038 H038 0.9400 . ?
C039 C03C 1.4788 . ?
C039 C03S 1.4414 . ?
C03D C049 1.3589 . ?
C03D C067 1.4630 . ?
C03E H03E 0.9400 . ?
C03I C03T 1.3388 . ?
C03I C045 1.4409 . ?
C03I C05K 1.4950 . ?
C03I C05L 1.5090 . ?
C03J C05F 1.4905 . ?
C03J C061 1.6631 . ?
C03J C06R 1.6730 . ?
C03M C05T 1.4724 . ?
C03N H03N 0.9400 . ?
C03P H03P 0.9400 . ?
C03P C04C 1.3825 . ?
C03Q C041 1.3671 . ?
C03S C04L 1.4521 . ?
C03S C056 1.3287 . ?
C03T H03T 0.9400 . ?
C03U H03U 0.9400 . ?
C03V H03V 0.9400 . ?
C03V C04N 1.4066 . ?
C03W C04B 1.2657 . ?
C03W C04O 1.2983 . ?
C03Z H03Z 0.9400 . ?
C03Z C04A 1.3820 . ?
C041 H041 0.9400 . ?
C041 C04E 1.3985 . ?
C043 H043 0.9400 . ?
C043 C1W 1.4074 . ?
C044 H044 0.9400 . ?
C044 C04L 1.3666 . ?
C045 H045 0.9400 . ?
C048 C04U 1.3065 . ?
C048 C052 1.3260 . ?
C049 H049 0.9400 . ?
C04A H04A 0.9400 . ?
C04B H04B 0.9400 . ?
C04C C04X 1.2917 . ?
C04C C05D 1.4988 . ?
C04D C04P 1.3789 . ?
C04D C05V 1.5083 . ?
C04E H04E 0.9400 . ?
C04F H04F 0.9400 . ?
C04H C06U 1.5362 . ?
C04H C06W 1.5163 . ?
C04H C072 1.5109 . ?
C04H C06V 1.5241 . ?
C04H C24 1.5226 . ?
C04H C06X 1.5101 . ?
C04L H04L 0.9400 . ?
C04M H04M 0.9400 . ?
C04M C05C 1.4100 . ?
C04N C04R 1.5084 . ?
C04N C04Y 1.4567 . ?
C04O H04O 0.9400 . ?
C04P C04Y 1.3126 . ?
C04P C054 1.5476 . ?
C04Q C05G 1.4197 . ?
C04Q C05U 1.5160 . ?
C04Q C06Y 1.4814 . ?
C04R C35 1.5182 . ?
C04R C46 1.5103 . ?
C04R C111 1.5301 . ?
C04U C069 1.5034 . ?
C04V H04C 0.9700 . ?
C04V H04D 0.9700 . ?
C04V H04G 0.9700 . ?
C04X H04X 0.9400 . ?
C04Y H04Y 0.9400 . ?
C04Z H04H 0.9700 . ?
C04Z H04I 0.9700 . ?
C04Z H04J 0.9700 . ?
C04Z C06C 1.4171 . ?
C052 C06G 1.4765 . ?
C054 H054 0.9400 . ?
C054 C05I 1.2250 . ?
C056 H056 0.9400 . ?
C056 C05C 1.4156 . ?
C05A H05A 0.9400 . ?
C05A C1W 1.3654 . ?
C05C C066 1.5294 . ?
C05D C07E 1.3741 . ?
C05D C07F 1.6713 . ?
C05D C07L 1.4610 . ?
C05D C07G 1.6884 . ?
C05D C20 1.4027 . ?
C05D C1R 1.3236 . ?
C05E C27 1.5622 . ?
C05E C85 1.5368 . ?
C05E C90 1.3593 . ?
C05E C1I 1.5789 . ?
C05F H05B 0.9700 . ?
C05F H05C 0.9700 . ?
C05F H05D 0.9700 . ?
C05G H05E 0.9700 . ?
C05G H05F 0.9700 . ?
C05G H05G 0.9700 . ?
C05I H05I 0.9400 . ?
C05I C05Q 1.3211 . ?
C05K C06H 1.7105 . ?
C05K C075 1.5808 . ?
C05K C07H 1.4759 . ?
C05Q C05V 1.4077 . ?
C05Q C078 1.4215 . ?
C05T C05V 1.2930 . ?
C05T C06B 1.4883 . ?
C05U H05H 0.9700 . ?
C05U H05J 0.9700 . ?
C05U H05K 0.9700 . ?
C05X H05L 0.9700 . ?
C05X H05M 0.9700 . ?
C05X H05N 0.9700 . ?
C05Z H05O 0.9700 . ?
C05Z H05P 0.9700 . ?
C05Z H05Q 0.9700 . ?
C05Z C06N 1.5236 . ?
C061 H06A 0.9700 . ?
C061 H06B 0.9700 . ?
C061 H06C 0.9700 . ?
C062 C06M 1.4994 . ?
C062 C07C 1.5299 . ?
C062 C19 1.5141 . ?
C062 C32 1.5134 . ?
C066 C079 1.5174 . ?
C066 C07I 1.5163 . ?
C066 C07J 1.5136 . ?
C067 C07D 1.4959 . ?
C067 C07M 1.5338 . ?
C067 C121 1.7391 . ?
C067 C23 1.7403 . ?
C067 C07N 1.5371 . ?
C067 C1X 1.5021 . ?
C069 H069 0.9400 . ?
C069 C06M 1.4023 . ?
C06B H06D 0.9400 . ?
C06B C073 1.4309 . ?
C06C C104 1.9018 . ?
C06C C109 1.6466 . ?
C06C C1B 1.5568 . ?
C06G H06G 0.9400 . ?
C06G C06M 1.2798 . ?
C06H H06E 0.9700 . ?
C06H H06F 0.9700 . ?
C06H H06H 0.9700 . ?
C06K C72 1.5565 . ?
C06K C82 1.5446 . ?
C06K C168 1.5359 . ?
C06K C11 1.5161 . ?
C06M C0 1.4779 . ?
C06N C132 1.5022 . ?
C06N C209 1.5484 . ?
C06N C4 1.5405 . ?
C06R H06I 0.9700 . ?
C06R H06J 0.9700 . ?
C06R H06K 0.9700 . ?
C06S H06L 0.9700 . ?
C06S H06M 0.9700 . ?
C06S H06N 0.9700 . ?
C06U H06O 0.9700 . ?
C06U H06P 0.9700 . ?
C06U H06Q 0.9700 . ?
C06W H06R 0.9700 . ?
C06W H06S 0.9700 . ?
C06W H06T 0.9700 . ?
C06Y H06U 0.9700 . ?
C06Y H06V 0.9700 . ?
C06Y H06W 0.9700 . ?
C072 H07A 0.9700 . ?
C072 H07B 0.9700 . ?
C072 H07C 0.9700 . ?
C073 C078 1.4461 . ?
C073 C144 1.5382 . ?
C073 C22 1.5406 . ?
C075 H07D 0.9700 . ?
C075 H07E 0.9700 . ?
C075 H07F 0.9700 . ?
C078 H078 0.9400 . ?
C079 H07G 0.9700 . ?
C079 H07H 0.9700 . ?
C079 H07I 0.9700 . ?
C07C H07J 0.9700 . ?
C07C H07K 0.9700 . ?
C07C H07L 0.9700 . ?
C07D H07M 0.9700 . ?
C07D H07N 0.9700 . ?
C07D H07O 0.9700 . ?
C07E H07P 0.9700 . ?
C07E H07Q 0.9700 . ?
C07E H07R 0.9700 . ?
C07F H07S 0.9700 . ?
C07F H07T 0.9700 . ?
C07F H07U 0.9700 . ?
C07H H07V 0.9700 . ?
C07H H07W 0.9700 . ?
C07H H07X 0.9700 . ?
C07I H07Y 0.9700 . ?
C07I H 0.9700 . ?
C07I HA 0.9700 . ?
C07J H07Z 0.9700 . ?
C07J HB 0.9700 . ?
C07J HC 0.9700 . ?
C07L H07 0.9700 . ?
C07L HD 0.9700 . ?
C07L HE 0.9700 . ?
C07M H2 0.9700 . ?
C07M HF 0.9700 . ?
C07M HG 0.9700 . ?
C07O H3 0.9700 . ?
C07O HH 0.9700 . ?
C07O HI 0.9700 . ?
C07O C144 1.5360 . ?
C35 H35A 0.9700 . ?
C35 H35B 0.9700 . ?
C35 H35C 0.9700 . ?
C46 H46A 0.9700 . ?
C46 H46B 0.9700 . ?
C46 H46C 0.9700 . ?
C72 H72A 0.9700 . ?
C72 H72B 0.9700 . ?
C72 H72C 0.9700 . ?
C82 H82A 0.9700 . ?
C82 H82B 0.9700 . ?
C82 H82C 0.9700 . ?
C104 H10A 0.9700 . ?
C104 H10B 0.9700 . ?
C104 H10C 0.9700 . ?
C109 H10D 0.9700 . ?
C109 H10E 0.9700 . ?
C109 H10F 0.9700 . ?
C111 H11A 0.9700 . ?
C111 H11B 0.9700 . ?
C111 H11C 0.9700 . ?
C121 H12A 0.9700 . ?
C121 H12B 0.9700 . ?
C121 H12C 0.9700 . ?
C144 C56 1.5369 . ?
C144 C88 1.5387 . ?
C168 H16A 0.9700 . ?
C168 H16B 0.9700 . ?
C168 H16C 0.9700 . ?
C19 H19A 0.9700 . ?
C19 H19B 0.9700 . ?
C19 H19C 0.9700 . ?
C27 H27A 0.9700 . ?
C27 H27B 0.9700 . ?
C27 H27C 0.9700 . ?
C32 H32A 0.9700 . ?
C32 H32B 0.9700 . ?
C32 H32C 0.9700 . ?
C85 H85A 0.9700 . ?
C85 H85B 0.9700 . ?
C85 H85C 0.9700 . ?
C90 H90A 0.9700 . ?
C90 H90B 0.9700 . ?
C90 H90C 0.9700 . ?
C56 H56A 0.9700 . ?
C56 H56B 0.9700 . ?
C56 H56C 0.9700 . ?
C88 H88A 0.9700 . ?
C88 H88B 0.9700 . ?
C88 H88C 0.9700 . ?
C132 H13A 0.9700 . ?
C132 H13B 0.9700 . ?
C132 H13C 0.9700 . ?
C209 H20A 0.9700 . ?
C209 H20B 0.9700 . ?
C209 H20C 0.9700 . ?
C3 H3A 0.9400 . ?
C3 C4 1.3978 . ?
C3 C16 1.3923 . ?
C4 C5 1.3833 . ?
C5 H5 0.9400 . ?
C5 C6 1.3863 . ?
C6 C7 1.4185 . ?
C6 C17 1.4127 . ?
C7 C8 1.3729 . ?
C8 C9 1.4097 . ?
C9 C10 1.3958 . ?
C9 C18 1.4329 . ?
C10 H10 0.9400 . ?
C10 C11 1.4173 . ?
C11 C12 1.3839 . ?
C12 H12 0.9400 . ?
C12 C13 1.3927 . ?
C13 C14 1.4084 . ?
C13 C18 1.4052 . ?
C14 H14 0.9400 . ?
C14 C15 1.3802 . ?
C15 H15 0.9400 . ?
C15 C16 1.4075 . ?
C16 C17 1.4269 . ?
C17 C18 1.3988 . ?
C1A H1A 0.9400 . ?
C1A C1B 1.4081 . ?
C1A C1N 1.4376 . ?
C1B C1C 1.4041 . ?
C1B C06D 1.5313 . ?
C1C H1C 0.9400 . ?
C1C C1D 1.3891 . ?
C1D C1E 1.4254 . ?
C1D C1O 1.4182 . ?
C1E C1F 1.3801 . ?
C1F C1G 1.4126 . ?
C1G C1H 1.3932 . ?
C1G C1P 1.4367 . ?
C1H H1H 0.9400 . ?
C1H C1I 1.4173 . ?
C1I C1J 1.3995 . ?
C1J H1J 0.9400 . ?
C1J C1K 1.3913 . ?
C1K C1L 1.4168 . ?
C1K C1P 1.4139 . ?
C1L H1L 0.9400 . ?
C1L C1M 1.3888 . ?
C1M H1M 0.9400 . ?
C1M C1N 1.4278 . ?
C1N C1O 1.4331 . ?
C1O C1P 1.4012 . ?
C06D C04{ 1.4089 . ?
C06D C2 1.6216 . ?
C06D C1Q 1.8865 . ?
C04{ H04K 0.9700 . ?
C04{ H04N 0.9700 . ?
C04{ H04P 0.9700 . ?
C2 H2A 0.9700 . ?
C2 H2B 0.9700 . ?
C2 H2C 0.9700 . ?
C1Q H1QA 0.9700 . ?
C1Q H1QB 0.9700 . ?
C1Q H1QC 0.9700 . ?
C07G H4 0.9700 . ?
C07G HJ 0.9700 . ?
C07G HK 0.9700 . ?
C20 H20D 0.9700 . ?
C20 H20E 0.9700 . ?
C20 H20F 0.9700 . ?
C1R H1RA 0.9700 . ?
C1R H1RB 0.9700 . ?
C1R H1RC 0.9700 . ?
C32A H32D 0.9700 . ?
C32A H32E 0.9700 . ?
C32A H32F 0.9700 . ?
C32A C0 1.4659 . ?
C21 H21A 0.9700 . ?
C21 H21B 0.9700 . ?
C21 H21C 0.9700 . ?
C21 C0 1.5539 . ?
C19A H19D 0.9700 . ?
C19A H19E 0.9700 . ?
C19A H19F 0.9700 . ?
C19A C0 1.5212 . ?
C88A H88D 0.9700 . ?
C88A H88E 0.9700 . ?
C88A H88F 0.9700 . ?
C88A C22 1.5741 . ?
C22 C07P 1.5206 . ?
C22 C56A 1.5427 . ?
C07P H6 0.9700 . ?
C07P HL 0.9700 . ?
C07P HM 0.9700 . ?
C56A H56D 0.9700 . ?
C56A H56E 0.9700 . ?
C56A H56F 0.9700 . ?
C1S H1SA 0.9700 . ?
C1S H1SB 0.9700 . ?
C1S H1SC 0.9700 . ?
C1S C1T 1.4859 . ?
C1T C1U 1.4852 . ?
C1T C1V 1.5354 . ?
C1T C1W 1.5114 . ?
C1U H1UA 0.9700 . ?
C1U H1UB 0.9700 . ?
C1U H1UC 0.9700 . ?
C1V H1VA 0.9700 . ?
C1V H1VB 0.9700 . ?
C1V H1VC 0.9700 . ?
C23 H23A 0.9700 . ?
C23 H23B 0.9700 . ?
C23 H23C 0.9700 . ?
C07N H7 0.9700 . ?
C07N HN 0.9700 . ?
C07N HO 0.9700 . ?
C1X H1XA 0.9700 . ?
C1X H1XB 0.9700 . ?
C1X H1XC 0.9700 . ?
C06V H06X 0.9700 . ?
C06V H06Y 0.9700 . ?
C06V HP 0.9700 . ?
C24 H24A 0.9700 . ?
C24 H24B 0.9700 . ?
C24 H24C 0.9700 . ?
C06X H06Z 0.9700 . ?
C06X HQ 0.9700 . ?
C06X HR 0.9700 . ?
C05L C25 1.4743 . ?
C05L C06I 1.7045 . ?
C05L C1Y 1.5932 . ?
C25 H25A 0.9700 . ?
C25 H25B 0.9700 . ?
C25 H25C 0.9700 . ?
C06I H06 0.9700 . ?
C06I HS 0.9700 . ?
C06I HT 0.9700 . ?
C1Y H1YA 0.9700 . ?
C1Y H1YB 0.9700 . ?
C1Y H1YC 0.9700 . ?

loop_
_geom_torsion_atom_site_label_1
_geom_torsion_atom_site_label_2
_geom_torsion_atom_site_label_3
_geom_torsion_atom_site_label_4
_geom_torsion
_geom_torsion_site_symmetry_1
_geom_torsion_site_symmetry_2
_geom_torsion_site_symmetry_3
_geom_torsion_site_symmetry_4
_geom_torsion_publ_flag
N002 C00G C01B N003 -0.5 . . . . ?
N002 C00G C01B C01V -172.8 . . . . ?
N002 C00G C023 C03C 177.0 . . . . ?
N002 C00G C023 C045 2.3 . . . . ?
N002 C00X C018 C01K -170.4 . . . . ?
N002 C00X C02H C025 169.7 . . . . ?
N002 C1F C1G C1H -3.3 . . . . ?
N002 C1F C1G C1P 177.9 . . . . ?
N003 C00P C024 C03E -174.4 . . . . ?
N003 C00P C02R C02T 171.8 . . . . ?
N003 C01B C01V C039 -178.5 . . . . ?
N003 C01B C01V C04M 7.5 . . . . ?
N003 C1E C1F N002 8.6 . . . . ?
N003 C1E C1F C1G -175.9 . . . . ?
N004 C00F C010 C00O 177.8 . . . . ?
N004 C00F C02U C013 -177.6 . . . . ?
N004 C00V C01D N009 -2.3 . . . . ?
N004 C00V C01D C01H 168.3 . . . . ?
N004 C00V C01J C01L 5.4 . . . . ?
N004 C00V C01J C01M -177.5 . . . . ?
N004 C01I C01U C00I 4.6 . . . . ?
N004 C01I C01U C016 179.9 . . . . ?
N004 C01I C01Z N009 -1.1 . . . . ?
N004 C01I C01Z C02X -179.5 . . . . ?
N006 C00A C01N C01P -179.9 . . . . ?
N006 C00A C026 C01A -179.7 . . . . ?
N006 C01X C02Z N015 -1.8 . . . . ?
N006 C01X C02Z C052 172.3 . . . . ?
N006 C02G C035 C03V 1.3 . . . . ?
N006 C02G C035 C04D -179.3 . . . . ?
N006 C02G C03M N015 -4.5 . . . . ?
N006 C02G C03M C05T -174.6 . . . . ?
N008 C00U C021 C00W -175.6 . . . . ?
N008 C00U C021 C04X 8.1 . . . . ?
N008 C03Q C041 C04E -175.0 . . . . ?
N008 C7 C8 N00D -7.5 . . . . ?
N008 C7 C8 C9 -172.1 . . . . ?
N009 C01D C01H C02W 177.1 . . . . ?
N009 C01D C01H C036 3.7 . . . . ?
N009 C01S C02K C01E 176.0 . . . . ?
N009 C01Z C02X C029 -178.9 . . . . ?
N009 C01Z C02X C05A 1.6 . . . . ?
C00A N006 C01X C00N -91.3 . . . . ?
C00A N006 C01X C02Z 98.7 . . . . ?
C00A N006 C02G C035 87.5 . . . . ?
C00A N006 C02G C03M -95.6 . . . . ?
C00A C01N C01P C00Z 4.1 . . . . ?
C00C C016 C01U C00I -5.2 . . . . ?
C00C C016 C01U C01I 179.7 . . . . ?
C00C C016 C029 C01R 1.5 . . . . ?
C00C C016 C029 C02X 176.9 . . . . ?
C00C C01O C03U C01R -0.3 . . . . ?
N00D C00R C00U N008 2.2 . . . . ?
N00D C00R C00U C021 -174.0 . . . . ?
N00D C02C C02N C038 -164.6 . . . . ?
N00D C02C C04A C03Z 170.0 . . . . ?
N00D C8 C9 C10 15.3 . . . . ?
N00D C8 C9 C18 -162.9 . . . . ?
C00F N004 C00V C01D 99.8 . . . . ?
C00F N004 C00V C01J -85.9 . . . . ?
C00F N004 C01I C01U 84.7 . . . . ?
C00F N004 C01I C01Z -98.9 . . . . ?
C00G N002 C00X C018 -25.0 . . . . ?
C00G N002 C00X C02H 160.3 . . . . ?
C00G N002 C1F C1E -48.3 . . . . ?
C00G N002 C1F C1G 136.0 . . . . ?
C00G C01B C01V C039 -6.5 . . . . ?
C00G C01B C01V C04M 179.5 . . . . ?
C00G C023 C03C C02L 177.4 . . . . ?
C00G C023 C03C C039 -1.8 . . . . ?
C00G C023 C045 C03I 176.7 . . . . ?
C00H C00M C01K C018 171.5 . . . . ?
C00H C00M C025 C02H -172.7 . . . . ?
C00H C014 C017 C01S -1.4 . . . . ?
C00H C01E C02K C01S -6.0 . . . . ?
C00I C00L C01Y C04V 169.4 . . . . ?
C00I C00L C01Y C05X 54.0 . . . . ?
C00I C00L C01Y C06S -73.8 . . . . ?
C00I C00L C02B C00C -13.1 . . . . ?
C00K C00O C010 C00F 2.0 . . . . ?
C00K C013 C02U C00F -2.5 . . . . ?
C00K C01T C033 C02D 174.8 . . . . ?
C00K C01T C04E C041 -175.5 . . . . ?
C00L C00I C01U C016 3.7 . . . . ?
C00L C00I C01U C01I 178.9 . . . . ?
C00M C00H C014 C017 177.5 . . . . ?
C00M C00H C01E C02K -173.8 . . . . ?
C00M C025 C02H C00X -3.1 . . . . ?
C00N C00Y C011 C034 172.9 . . . . ?
C00N C00Y C011 C049 -11.5 . . . . ?
C00N C00Y C048 C04U -179.9 . . . . ?
C00N C00Y C048 C052 9.4 . . . . ?
C00N C01X C02Z N015 -172.0 . . . . ?
C00N C01X C02Z C052 2.1 . . . . ?
C00N C02I C03D C049 0.2 . . . . ?
C00N C02I C03D C067 -180.0 . . . . ?
C00O C00K C013 C02U 3.3 . . . . ?
C00O C00K C01T C033 -139.9 . . . . ?
C00O C00K C01T C04E 36.0 . . . . ?
C00P N003 C01B C00G 105.8 . . . . ?
C00P N003 C01B C01V -81.9 . . . . ?
C00P N003 C1E C1D 84.4 . . . . ?
C00P N003 C1E C1F -109.9 . . . . ?
C00P C024 C03E C02A -1.6 . . . . ?
C00P C02R C02T C02A 6.8 . . . . ?
C00Q C00R C00U N008 168.8 . . . . ?
C00Q C00R C00U C021 -7.4 . . . . ?
C00Q C01Q C02F C020 174.8 . . . . ?
C00Q C01Q C02F C02Q 7.2 . . . . ?
C00R N00D C02C C02N -22.6 . . . . ?
C00R N00D C02C C04A 163.7 . . . . ?
C00R N00D C8 C7 -38.5 . . . . ?
C00R N00D C8 C9 125.8 . . . . ?
C00R C00Q C01Q C00W -8.6 . . . . ?
C00R C00Q C01Q C02F 173.4 . . . . ?
C00R C00Q C1 C022 -174.5 . . . . ?
C00R C00U C021 C00W 0.4 . . . . ?
C00R C00U C021 C04X -175.9 . . . . ?
C00S C01W C04O C03W -7.4 . . . . ?
C00S C02J C038 C02N -179.8 . . . . ?
C00S C02J C03Z C04A -173.5 . . . . ?
C00S C02M C04B C03W -5.0 . . . . ?
C00T C00W C01Q C00Q -179.2 . . . . ?
C00T C00W C01Q C02F -1.2 . . . . ?
C00T C00W C021 C00U -176.6 . . . . ?
C00T C00W C021 C04X 0.2 . . . . ?
C00T C03P C04C C04X -3.7 . . . . ?
C00T C03P C04C C05D 176.8 . . . . ?
C00U N008 C03Q C02D 17.3 . . . . ?
C00U N008 C03Q C041 -161.8 . . . . ?
C00U N008 C7 C6 -127.3 . . . . ?
C00U N008 C7 C8 47.2 . . . . ?
C00U C021 C04X C04C 172.1 . . . . ?
C00V N004 C00F C010 37.9 . . . . ?
C00V N004 C00F C02U -143.2 . . . . ?
C00V N004 C01I C01U -137.7 . . . . ?
C00V N004 C01I C01Z 38.8 . . . . ?
C00V C01D C01H C02W 7.8 . . . . ?
C00V C01D C01H C036 -165.6 . . . . ?
C00V C01J C01L C027 177.4 . . . . ?
C00V C01J C01M C02S 177.6 . . . . ?
C00V C01J C01M C02W 11.2 . . . . ?
C00W C00T C03N C020 -5.3 . . . . ?
C00W C00T C03P C04C 0.1 . . . . ?
C00W C01Q C02F C020 -3.3 . . . . ?
C00W C01Q C02F C02Q -170.9 . . . . ?
C00W C021 C04X C04C -4.4 . . . . ?
C00X N002 C00G C01B -111.9 . . . . ?
C00X N002 C00G C023 73.7 . . . . ?
C00X N002 C1F C1E 105.2 . . . . ?
C00X N002 C1F C1G -70.5 . . . . ?
C00X C018 C01K C00M 5.5 . . . . ?
C00Y C00N C01X N006 -173.6 . . . . ?
C00Y C00N C01X C02Z -3.8 . . . . ?
C00Y C00N C02I C03D -6.3 . . . . ?
C00Y C011 C034 C037 6.3 . . . . ?
C00Y C011 C049 C03D 4.1 . . . . ?
C00Y C048 C04U C037 5.7 . . . . ?
C00Y C048 C04U C069 -170.9 . . . . ?
C00Y C048 C052 C02Z -11.3 . . . . ?
C00Y C048 C052 C06G 172.0 . . . . ?
C00Z C01A C026 C00A -3.9 . . . . ?
C00Z C02A C02T C02R 176.7 . . . . ?
C00Z C02A C03E C024 -179.2 . . . . ?
C010 C00F C02U C013 1.4 . . . . ?
C011 C00Y C048 C04U -5.7 . . . . ?
C011 C00Y C048 C052 -176.4 . . . . ?
C011 C034 C037 C04U -7.3 . . . . ?
C013 C00K C00O C010 -3.2 . . . . ?
C013 C00K C01T C033 42.1 . . . . ?
C013 C00K C01T C04E -142.1 . . . . ?
C014 C00H C00M C01K 135.5 . . . . ?
C014 C00H C00M C025 -40.2 . . . . ?
C014 C00H C01E C02K 6.6 . . . . ?
C014 C017 C01S N009 -173.0 . . . . ?
C014 C017 C01S C02K 2.6 . . . . ?
N015 C02Z C052 C048 179.3 . . . . ?
N015 C02Z C052 C06G -3.6 . . . . ?
N015 C03M C05T C05V -172.8 . . . . ?
N015 C03M C05T C06B 1.5 . . . . ?
N015 C03W C04B C02M 172.9 . . . . ?
N015 C03W C04O C01W -166.6 . . . . ?
C016 C00C C01O C03U 0.3 . . . . ?
C016 C00C C02B C00L 11.5 . . . . ?
C016 C029 C02X C01Z 3.7 . . . . ?
C016 C029 C02X C05A -176.8 . . . . ?
C017 C01S C02K C01E 0.8 . . . . ?
C018 C00X C02H C025 -5.0 . . . . ?
C01A C00Z C01P C01N 0.0 . . . . ?
C01A C00Z C02A C02T 39.0 . . . . ?
C01A C00Z C02A C03E -141.2 . . . . ?
C01B N003 C00P C024 -158.1 . . . . ?
C01B N003 C00P C02R 22.6 . . . . ?
C01B N003 C1E C1D -129.9 . . . . ?
C01B N003 C1E C1F 35.9 . . . . ?
C01B C00G C023 C03C 2.8 . . . . ?
C01B C00G C023 C045 -171.9 . . . . ?
C01B C01V C039 C03C 7.4 . . . . ?
C01B C01V C039 C03S -171.0 . . . . ?
C01B C01V C04M C05C 170.0 . . . . ?
C01D N009 C01S C017 -31.8 . . . . ?
C01D N009 C01S C02K 153.0 . . . . ?
C01D N009 C01Z C01I -42.0 . . . . ?
C01D N009 C01Z C02X 136.4 . . . . ?
C01D C00V C01J C01L 178.9 . . . . ?
C01D C00V C01J C01M -4.0 . . . . ?
C01D C01H C02W C01M -0.6 . . . . ?
C01D C01H C02W C030 178.7 . . . . ?
C01D C01H C036 C02V -176.8 . . . . ?
C01E C00H C00M C01K -44.0 . . . . ?
C01E C00H C00M C025 140.3 . . . . ?
C01E C00H C014 C017 -2.9 . . . . ?
C01H C02W C030 C02Y 8.7 . . . . ?
C01H C02W C030 C04F -178.6 . . . . ?
C01I N004 C00F C010 172.0 . . . . ?
C01I N004 C00F C02U -9.1 . . . . ?
C01I N004 C00V C01D -36.8 . . . . ?
C01I N004 C00V C01J 137.5 . . . . ?
C01I C01Z C02X C029 -0.7 . . . . ?
C01I C01Z C02X C05A 179.8 . . . . ?
C01J C00V C01D N009 -175.8 . . . . ?
C01J C00V C01D C01H -5.2 . . . . ?
C01J C01L C027 C02P 1.7 . . . . ?
C01J C01L C027 C03J 179.9 . . . . ?
C01J C01M C02S C02O -171.4 . . . . ?
C01J C01M C02S C02P 6.6 . . . . ?
C01J C01M C02W C01H -9.3 . . . . ?
C01J C01M C02W C030 171.5 . . . . ?
C01K C00M C025 C02H 11.1 . . . . ?
C01L C01J C01M C02S -5.1 . . . . ?
C01L C01J C01M C02W -171.4 . . . . ?
C01L C027 C02P C02S 0.2 . . . . ?
C01L C027 C03J C05F -59.2 . . . . ?
C01L C027 C03J C061 58.3 . . . . ?
C01L C027 C03J C06R 176.2 . . . . ?
C01M C01J C01L C027 0.5 . . . . ?
C01M C02W C030 C02Y -172.0 . . . . ?
C01M C02W C030 C04F 0.6 . . . . ?
C01N C00A C026 C01A 7.3 . . . . ?
C01O C00C C016 C01U 179.1 . . . . ?
C01O C00C C016 C029 -0.8 . . . . ?
C01O C00C C02B C00L -170.1 . . . . ?
C01P C00Z C01A C026 -0.1 . . . . ?
C01P C00Z C02A C02T -137.3 . . . . ?
C01P C00Z C02A C03E 42.6 . . . . ?
C01Q C00Q C00R N00D 176.5 . . . . ?
C01Q C00Q C00R C00U 11.4 . . . . ?
C01Q C00Q C1 C022 -0.6 . . . . ?
C01Q C00W C021 C00U 2.1 . . . . ?
C01Q C00W C021 C04X 178.9 . . . . ?
C01Q C02F C02Q C022 -12.1 . . . . ?
C01R C029 C02X C01Z 178.7 . . . . ?
C01R C029 C02X C05A -1.8 . . . . ?
C01R C043 C1W C05A -4.5 . . . . ?
C01R C043 C1W C1T -178.2 . . . . ?
C01S N009 C01D C00V -109.8 . . . . ?
C01S N009 C01D C01H 81.1 . . . . ?
C01S N009 C01Z C01I 111.9 . . . . ?
C01S N009 C01Z C02X -69.7 . . . . ?
C01T C00K C00O C010 178.9 . . . . ?
C01T C00K C013 C02U -178.5 . . . . ?
C01U C00I C00L C01Y 178.6 . . . . ?
C01U C00I C00L C02B 5.1 . . . . ?
C01U C016 C029 C01R -178.5 . . . . ?
C01U C016 C029 C02X -3.1 . . . . ?
C01U C01I C01Z N009 175.5 . . . . ?
C01U C01I C01Z C02X -2.9 . . . . ?
C01V C039 C03C C023 -3.4 . . . . ?
C01V C039 C03C C02L 177.4 . . . . ?
C01V C039 C03S C04L 178.3 . . . . ?
C01V C039 C03S C056 -4.0 . . . . ?
C01V C04M C05C C056 4.4 . . . . ?
C01V C04M C05C C066 169.9 . . . . ?
C01W C00S C02J C038 137.9 . . . . ?
C01W C00S C02J C03Z -41.0 . . . . ?
C01W C00S C02M C04B 4.5 . . . . ?
C01X N006 C00A C01N 28.1 . . . . ?
C01X N006 C00A C026 -143.9 . . . . ?
C01X N006 C02G C035 -136.2 . . . . ?
C01X N006 C02G C03M 40.7 . . . . ?
C01X C00N C00Y C011 -175.7 . . . . ?
C01X C00N C00Y C048 -1.8 . . . . ?
C01X C00N C02I C03D -178.6 . . . . ?
C01X C02Z C052 C048 5.7 . . . . ?
C01X C02Z C052 C06G -177.3 . . . . ?
C01Y C00L C02B C00C 174.2 . . . . ?
C01Z N009 C01D C00V 43.5 . . . . ?
C01Z N009 C01D C01H -125.6 . . . . ?
C01Z N009 C01S C017 175.6 . . . . ?
C01Z N009 C01S C02K 0.4 . . . . ?
C01Z C01I C01U C00I -172.1 . . . . ?
C01Z C01I C01U C016 3.2 . . . . ?
C01Z C02X C05A C1W 173.6 . . . . ?
C020 C02F C02Q C022 -179.2 . . . . ?
C021 C00W C01Q C00Q 2.2 . . . . ?
C021 C00W C01Q C02F -179.9 . . . . ?
C023 C00G C01B N003 174.0 . . . . ?
C023 C00G C01B C01V 1.7 . . . . ?
C024 C00P C02R C02T -7.5 . . . . ?
C025 C00M C01K C018 -12.5 . . . . ?
C026 C00A C01N C01P -7.3 . . . . ?
C027 C02P C02S C01M -4.2 . . . . ?
C027 C02P C02S C02O 173.6 . . . . ?
C029 C016 C01U C00I 174.8 . . . . ?
C029 C016 C01U C01I -0.3 . . . . ?
C029 C01R C03U C01O 0.9 . . . . ?
C029 C01R C043 C1W -1.8 . . . . ?
C029 C02X C05A C1W -5.9 . . . . ?
C02A C00Z C01A C026 -176.8 . . . . ?
C02A C00Z C01P C01N 176.2 . . . . ?
C02B C00C C016 C01U -2.3 . . . . ?
C02B C00C C016 C029 177.8 . . . . ?
C02B C00C C01O C03U -178.1 . . . . ?
C02B C00L C01Y C04V -17.4 . . . . ?
C02B C00L C01Y C05X -132.9 . . . . ?
C02B C00L C01Y C06S 99.4 . . . . ?
C02C N00D C00R C00Q 81.0 . . . . ?
C02C N00D C00R C00U -112.3 . . . . ?
C02C N00D C8 C7 116.1 . . . . ?
C02C N00D C8 C9 -79.6 . . . . ?
C02C C02N C038 C02J -6.9 . . . . ?
C02D C03Q C041 C04E 6.0 . . . . ?
C02F C020 C03N C00T 0.6 . . . . ?
C02G N006 C00A C01N 162.5 . . . . ?
C02G N006 C00A C026 -9.6 . . . . ?
C02G N006 C01X C00N 132.9 . . . . ?
C02G N006 C01X C02Z -37.1 . . . . ?
C02G C035 C03V C04N -177.5 . . . . ?
C02G C035 C04D C04P 177.1 . . . . ?
C02G C035 C04D C05V -8.6 . . . . ?
C02G C03M C05T C05V -3.3 . . . . ?
C02G C03M C05T C06B 171.1 . . . . ?
C02H C00X C018 C01K 4.0 . . . . ?
C02I C00N C00Y C011 12.0 . . . . ?
C02I C00N C00Y C048 -174.1 . . . . ?
C02I C00N C01X N006 -2.1 . . . . ?
C02I C00N C01X C02Z 167.7 . . . . ?
C02I C03D C049 C011 1.3 . . . . ?
C02I C03D C067 C07D 9.3 . . . . ?
C02I C03D C067 C07M 152.0 . . . . ?
C02I C03D C067 C121 -103.8 . . . . ?
C02I C03D C067 C23 -166.8 . . . . ?
C02I C03D C067 C07N 107.2 . . . . ?
C02I C03D C067 C1X -43.1 . . . . ?
C02J C00S C01W C04O 174.5 . . . . ?
C02J C00S C02M C04B -168.4 . . . . ?
C02J C03Z C04A C02C -6.1 . . . . ?
C02L C044 C04L C03S -7.2 . . . . ?
C02M C00S C01W C04O 1.7 . . . . ?
C02M C00S C02J C038 -49.6 . . . . ?
C02M C00S C02J C03Z 131.5 . . . . ?
C02N C02C C04A C03Z -3.1 . . . . ?
C02P C027 C03J C05F 118.9 . . . . ?
C02P C027 C03J C061 -123.6 . . . . ?
C02P C027 C03J C06R -5.6 . . . . ?
C02Q C022 C1 C00Q -3.5 . . . . ?
C02Q C022 C04H C06U 175.2 . . . . ?
C02Q C022 C04H C06W -63.3 . . . . ?
C02Q C022 C04H C072 54.5 . . . . ?
C02Q C022 C04H C06V 119.2 . . . . ?
C02Q C022 C04H C24 -4.4 . . . . ?
C02Q C022 C04H C06X -112.4 . . . . ?
C02R C00P C024 C03E 4.9 . . . . ?
C02S C01M C02W C01H -176.9 . . . . ?
C02S C01M C02W C030 3.9 . . . . ?
C02S C02O C04F C030 3.6 . . . . ?
C02T C02A C03E C024 0.6 . . . . ?
C02U C00F C010 C00O -1.1 . . . . ?
C02V C02Y C030 C02W -10.9 . . . . ?
C02V C02Y C030 C04F 176.6 . . . . ?
C02W C01H C036 C02V 10.8 . . . . ?
C02W C01M C02S C02O -4.6 . . . . ?
C02W C01M C02S C02P 173.4 . . . . ?
C02W C030 C04F C02O -4.2 . . . . ?
C02X C05A C1W C043 8.8 . . . . ?
C02X C05A C1W C1T -177.2 . . . . ?
C02Y C02V C036 C01H -9.5 . . . . ?
C02Y C02V C04Q C05G 143.4 . . . . ?
C02Y C02V C04Q C05U -95.7 . . . . ?
C02Y C02V C04Q C06Y 15.0 . . . . ?
C02Y C030 C04F C02O 168.6 . . . . ?
C02Z N015 C03M C02G -35.2 . . . . ?
C02Z N015 C03M C05T 134.8 . . . . ?
C02Z N015 C03W C04B 157.1 . . . . ?
C02Z N015 C03W C04O -28.3 . . . . ?
C02Z C052 C06G C06M -174.6 . . . . ?
C1 C00Q C00R N00D -9.6 . . . . ?
C1 C00Q C00R C00U -174.7 . . . . ?
C1 C00Q C01Q C00W 177.0 . . . . ?
C1 C00Q C01Q C02F -1.0 . . . . ?
C1 C022 C02Q C02F 9.9 . . . . ?
C1 C022 C04H C06U -11.4 . . . . ?
C1 C022 C04H C06W 110.0 . . . . ?
C1 C022 C04H C072 -132.2 . . . . ?
C1 C022 C04H C06V -67.5 . . . . ?
C1 C022 C04H C24 168.9 . . . . ?
C1 C022 C04H C06X 60.9 . . . . ?
C033 C01T C04E C041 0.8 . . . . ?
C033 C02D C03Q N008 174.6 . . . . ?
C033 C02D C03Q C041 -6.4 . . . . ?
C034 C011 C049 C03D 179.0 . . . . ?
C034 C037 C04U C048 1.3 . . . . ?
C034 C037 C04U C069 177.9 . . . . ?
C035 C02G C03M N015 172.5 . . . . ?
C035 C02G C03M C05T 2.4 . . . . ?
C035 C03V C04N C04R -177.3 . . . . ?
C035 C03V C04N C04Y -1.3 . . . . ?
C035 C04D C04P C04Y 1.9 . . . . ?
C035 C04D C04P C054 -177.1 . . . . ?
C035 C04D C05V C05Q 179.7 . . . . ?
C035 C04D C05V C05T 7.8 . . . . ?
C036 C01H C02W C01M 171.2 . . . . ?
C036 C01H C02W C030 -9.6 . . . . ?
C036 C02V C02Y C030 10.5 . . . . ?
C036 C02V C04Q C05G -54.7 . . . . ?
C036 C02V C04Q C05U 66.2 . . . . ?
C036 C02V C04Q C06Y 176.9 . . . . ?
C037 C04U C069 C06M -179.3 . . . . ?
C038 C02J C03Z C04A 7.5 . . . . ?
C039 C01V C04M C05C -3.8 . . . . ?
C039 C03S C04L C044 5.8 . . . . ?
C039 C03S C056 C05C 4.8 . . . . ?
C03C C023 C045 C03I 2.1 . . . . ?
C03C C02L C03T C03I 5.7 . . . . ?
C03C C02L C044 C04L 2.4 . . . . ?
C03C C039 C03S C04L -0.1 . . . . ?
C03C C039 C03S C056 177.6 . . . . ?
C03E C02A C02T C02R -3.1 . . . . ?
C03J C027 C02P C02S -177.8 . . . . ?
C03M N015 C02Z C01X 38.7 . . . . ?
C03M N015 C02Z C052 -135.0 . . . . ?
C03M N015 C03W C04B 11.3 . . . . ?
C03M N015 C03W C04O -174.1 . . . . ?
C03M C02G C035 C03V -175.6 . . . . ?
C03M C02G C035 C04D 3.7 . . . . ?
C03M C05T C05V C04D -1.8 . . . . ?
C03M C05T C05V C05Q -172.8 . . . . ?
C03M C05T C06B C073 174.5 . . . . ?
C03N C00T C00W C01Q 5.8 . . . . ?
C03N C00T C00W C021 -175.6 . . . . ?
C03N C00T C03P C04C 177.3 . . . . ?
C03N C020 C02F C01Q 3.6 . . . . ?
C03N C020 C02F C02Q 171.3 . . . . ?
C03P C00T C00W C01Q -177.0 . . . . ?
C03P C00T C00W C021 1.6 . . . . ?
C03P C00T C03N C020 177.5 . . . . ?
C03P C04C C04X C021 6.0 . . . . ?
C03P C04C C05D C07E -78.7 . . . . ?
C03P C04C C05D C07F 161.7 . . . . ?
C03P C04C C05D C07L 61.8 . . . . ?
C03P C04C C05D C07G 112.0 . . . . ?
C03P C04C C05D C20 9.7 . . . . ?
C03P C04C C05D C1R -117.9 . . . . ?
C03Q N008 C00U C00R 104.8 . . . . ?
C03Q N008 C00U C021 -79.2 . . . . ?
C03Q N008 C7 C6 81.8 . . . . ?
C03Q N008 C7 C8 -103.7 . . . . ?
C03Q C02D C033 C01T 3.8 . . . . ?
C03Q C041 C04E C01T -2.9 . . . . ?
C03S C039 C03C C023 175.0 . . . . ?
C03S C039 C03C C02L -4.2 . . . . ?
C03S C056 C05C C04M -4.8 . . . . ?
C03S C056 C05C C066 -170.8 . . . . ?
C03T C02L C03C C023 4.4 . . . . ?
C03T C02L C03C C039 -176.4 . . . . ?
C03T C02L C044 C04L -178.0 . . . . ?
C03T C03I C045 C023 7.2 . . . . ?
C03T C03I C05K C06H 130.6 . . . . ?
C03T C03I C05K C075 -125.3 . . . . ?
C03T C03I C05K C07H 30.1 . . . . ?
C03T C03I C05L C25 31.3 . . . . ?
C03T C03I C05L C06I 135.7 . . . . ?
C03T C03I C05L C1Y -120.3 . . . . ?
C03U C01R C029 C016 -1.5 . . . . ?
C03U C01R C029 C02X -176.4 . . . . ?
C03U C01R C043 C1W 179.8 . . . . ?
C03V C035 C04D C04P -3.5 . . . . ?
C03V C035 C04D C05V 170.8 . . . . ?
C03V C04N C04R C35 -69.9 . . . . ?
C03V C04N C04R C46 51.8 . . . . ?
C03V C04N C04R C111 170.6 . . . . ?
C03V C04N C04Y C04P -0.3 . . . . ?
C03W N015 C02Z C01X -108.8 . . . . ?
C03W N015 C02Z C052 77.5 . . . . ?
C03W N015 C03M C02G 112.3 . . . . ?
C03W N015 C03M C05T -77.8 . . . . ?
C03Z C02J C038 C02N -0.8 . . . . ?
C043 C01R C029 C016 -179.9 . . . . ?
C043 C01R C029 C02X 5.2 . . . . ?
C043 C01R C03U C01O 179.2 . . . . ?
C044 C02L C03C C023 -176.1 . . . . ?
C044 C02L C03C C039 3.1 . . . . ?
C044 C02L C03T C03I -173.8 . . . . ?
C045 C023 C03C C02L -8.0 . . . . ?
C045 C023 C03C C039 172.8 . . . . ?
C045 C03I C03T C02L -11.2 . . . . ?
C045 C03I C05K C06H -57.7 . . . . ?
C045 C03I C05K C075 46.5 . . . . ?
C045 C03I C05K C07H -158.2 . . . . ?
C045 C03I C05L C25 -133.5 . . . . ?
C045 C03I C05L C06I -29.2 . . . . ?
C045 C03I C05L C1Y 74.8 . . . . ?
C048 C00Y C011 C034 -0.9 . . . . ?
C048 C00Y C011 C049 174.8 . . . . ?
C048 C04U C069 C06M -2.9 . . . . ?
C048 C052 C06G C06M 2.3 . . . . ?
C049 C011 C034 C037 -168.9 . . . . ?
C049 C03D C067 C07D -170.8 . . . . ?
C049 C03D C067 C07M -28.2 . . . . ?
C049 C03D C067 C121 76.0 . . . . ?
C049 C03D C067 C23 13.1 . . . . ?
C049 C03D C067 C07N -73.0 . . . . ?
C049 C03D C067 C1X 136.7 . . . . ?
C04A C02C C02N C038 8.8 . . . . ?
C04B C03W C04O C01W 7.2 . . . . ?
C04D C035 C03V C04N 3.2 . . . . ?
C04D C04P C04Y C04N 0.0 . . . . ?
C04D C04P C054 C05I -14.4 . . . . ?
C04E C01T C033 C02D -1.3 . . . . ?
C04F C02O C02S C01M 1.1 . . . . ?
C04F C02O C02S C02P -176.6 . . . . ?
C04H C022 C02Q C02F -176.6 . . . . ?
C04H C022 C1 C00Q -177.4 . . . . ?
C04L C03S C056 C05C -177.9 . . . . ?
C04M C01V C039 C03C -178.1 . . . . ?
C04M C01V C039 C03S 3.5 . . . . ?
C04M C05C C066 C079 8.5 . . . . ?
C04M C05C C066 C07I 121.3 . . . . ?
C04M C05C C066 C07J -121.7 . . . . ?
C04O C03W C04B C02M -1.3 . . . . ?
C04P C04D C05V C05Q -5.9 . . . . ?
C04P C04D C05V C05T -177.7 . . . . ?
C04P C054 C05I C05Q 15.2 . . . . ?
C04Q C02V C02Y C030 174.0 . . . . ?
C04Q C02V C036 C01H -174.1 . . . . ?
C04R C04N C04Y C04P 175.9 . . . . ?
C04U C048 C052 C02Z 176.8 . . . . ?
C04U C048 C052 C06G 0.1 . . . . ?
C04U C069 C06M C062 -174.3 . . . . ?
C04U C069 C06M C06G 4.9 . . . . ?
C04U C069 C06M C0 172.4 . . . . ?
C04X C04C C05D C07E 102.0 . . . . ?
C04X C04C C05D C07F -17.6 . . . . ?
C04X C04C C05D C07L -117.5 . . . . ?
C04X C04C C05D C07G -67.4 . . . . ?
C04X C04C C05D C20 -169.6 . . . . ?
C04X C04C C05D C1R 62.7 . . . . ?
C04Y C04N C04R C35 114.0 . . . . ?
C04Y C04N C04R C46 -124.2 . . . . ?
C04Y C04N C04R C111 -5.4 . . . . ?
C04Y C04P C054 C05I 166.6 . . . . ?
C04Z C06C C1B C1A 124.4 . . . . ?
C04Z C06C C1B C1C -68.6 . . . . ?
C052 C048 C04U C037 176.9 . . . . ?
C052 C048 C04U C069 0.3 . . . . ?
C052 C06G C06M C062 174.5 . . . . ?
C052 C06G C06M C069 -4.5 . . . . ?
C052 C06G C06M C0 -163.0 . . . . ?
C054 C04P C04Y C04N 178.9 . . . . ?
C054 C05I C05Q C05V -11.5 . . . . ?
C054 C05I C05Q C078 174.0 . . . . ?
C056 C03S C04L C044 -171.7 . . . . ?
C056 C05C C066 C079 173.7 . . . . ?
C056 C05C C066 C07I -73.5 . . . . ?
C056 C05C C066 C07J 43.5 . . . . ?
C05D C04C C04X C021 -174.6 . . . . ?
C05E C1I C1J C1K -172.2 . . . . ?
C05I C05Q C05V C04D 6.7 . . . . ?
C05I C05Q C05V C05T 178.2 . . . . ?
C05I C05Q C078 C073 174.6 . . . . ?
C05K C03I C03T C02L 160.5 . . . . ?
C05K C03I C045 C023 -165.4 . . . . ?
C05T C06B C073 C078 3.9 . . . . ?
C05T C06B C073 C144 -150.8 . . . . ?
C05T C06B C073 C22 170.9 . . . . ?
C05V C04D C04P C04Y -172.3 . . . . ?
C05V C04D C04P C054 8.7 . . . . ?
C05V C05Q C078 C073 -0.6 . . . . ?
C05V C05T C06B C073 -11.1 . . . . ?
C05Z C06N C4 C3 -149.4 . . . . ?
C05Z C06N C4 C5 38.7 . . . . ?
C067 C03D C049 C011 -178.6 . . . . ?
C069 C06M C0 C32A 170.4 . . . . ?
C069 C06M C0 C21 54.2 . . . . ?
C069 C06M C0 C19A -71.3 . . . . ?
C06B C05T C05V C04D -176.0 . . . . ?
C06B C05T C05V C05Q 13.0 . . . . ?
C06B C073 C078 C05Q 1.6 . . . . ?
C06B C073 C144 C07O -39.1 . . . . ?
C06B C073 C144 C56 -157.0 . . . . ?
C06B C073 C144 C88 87.0 . . . . ?
C06B C073 C22 C88A 137.0 . . . . ?
C06B C073 C22 C07P 15.4 . . . . ?
C06B C073 C22 C56A -108.6 . . . . ?
C06C C1B C1C C1D -172.0 . . . . ?
C06G C06M C0 C32A -29.5 . . . . ?
C06G C06M C0 C21 -145.7 . . . . ?
C06G C06M C0 C19A 88.8 . . . . ?
C06K C11 C12 C13 -172.8 . . . . ?
C06N C4 C5 C6 171.7 . . . . ?
C078 C05Q C05V C04D -178.6 . . . . ?
C078 C05Q C05V C05T -7.1 . . . . ?
C078 C073 C144 C07O 167.7 . . . . ?
C078 C073 C144 C56 49.8 . . . . ?
C078 C073 C144 C88 -66.1 . . . . ?
C078 C073 C22 C88A -60.5 . . . . ?
C078 C073 C22 C07P 177.8 . . . . ?
C078 C073 C22 C56A 53.9 . . . . ?
C07C C062 C06M C069 52.0 . . . . ?
C07C C062 C06M C06G -127.0 . . . . ?
C72 C06K C11 C10 -51.7 . . . . ?
C72 C06K C11 C12 120.7 . . . . ?
C82 C06K C11 C10 68.3 . . . . ?
C82 C06K C11 C12 -119.3 . . . . ?
C104 C06C C1B C1A 18.1 . . . . ?
C104 C06C C1B C1C -174.9 . . . . ?
C109 C06C C1B C1A -74.4 . . . . ?
C109 C06C C1B C1C 92.6 . . . . ?
C144 C073 C078 C05Q 157.5 . . . . ?
C168 C06K C11 C10 -167.4 . . . . ?
C168 C06K C11 C12 5.0 . . . . ?
C19 C062 C06M C069 -81.8 . . . . ?
C19 C062 C06M C06G 99.2 . . . . ?
C27 C05E C1I C1H 36.0 . . . . ?
C27 C05E C1I C1J -142.9 . . . . ?
C32 C062 C06M C069 173.8 . . . . ?
C32 C062 C06M C06G -5.1 . . . . ?
C85 C05E C1I C1H -86.3 . . . . ?
C85 C05E C1I C1J 94.8 . . . . ?
C90 C05E C1I C1H 161.0 . . . . ?
C90 C05E C1I C1J -17.9 . . . . ?
C132 C06N C4 C3 -27.7 . . . . ?
C132 C06N C4 C5 160.3 . . . . ?
C209 C06N C4 C3 88.7 . . . . ?
C209 C06N C4 C5 -83.3 . . . . ?
C3 C4 C5 C6 -1.4 . . . . ?
C3 C16 C17 C6 -6.7 . . . . ?
C3 C16 C17 C18 -175.2 . . . . ?
C4 C3 C16 C15 -179.9 . . . . ?
C4 C3 C16 C17 5.5 . . . . ?
C4 C5 C6 C7 -178.9 . . . . ?
C4 C5 C6 C17 0.0 . . . . ?
C5 C6 C7 N008 -5.2 . . . . ?
C5 C6 C7 C8 -179.4 . . . . ?
C5 C6 C17 C16 4.0 . . . . ?
C5 C6 C17 C18 172.8 . . . . ?
C6 C7 C8 N00D 167.0 . . . . ?
C6 C7 C8 C9 2.5 . . . . ?
C6 C17 C18 C9 11.0 . . . . ?
C6 C17 C18 C13 -177.6 . . . . ?
C7 N008 C00U C00R -45.5 . . . . ?
C7 N008 C00U C021 130.5 . . . . ?
C7 N008 C03Q C02D 165.2 . . . . ?
C7 N008 C03Q C041 -13.8 . . . . ?
C7 C6 C17 C16 -177.0 . . . . ?
C7 C6 C17 C18 -8.2 . . . . ?
C7 C8 C9 C10 178.2 . . . . ?
C7 C8 C9 C18 0.0 . . . . ?
C8 N00D C00R C00Q -125.8 . . . . ?
C8 N00D C00R C00U 40.9 . . . . ?
C8 N00D C02C C02N -176.6 . . . . ?
C8 N00D C02C C04A 9.7 . . . . ?
C8 C9 C10 C11 173.4 . . . . ?
C8 C9 C18 C13 -177.9 . . . . ?
C8 C9 C18 C17 -6.8 . . . . ?
C9 C10 C11 C06K 179.4 . . . . ?
C9 C10 C11 C12 7.0 . . . . ?
C10 C9 C18 C13 3.8 . . . . ?
C10 C9 C18 C17 174.9 . . . . ?
C10 C11 C12 C13 -0.7 . . . . ?
C11 C12 C13 C14 -176.2 . . . . ?
C11 C12 C13 C18 -4.1 . . . . ?
C12 C13 C14 C15 174.3 . . . . ?
C12 C13 C18 C9 2.5 . . . . ?
C12 C13 C18 C17 -169.0 . . . . ?
C13 C14 C15 C16 -1.6 . . . . ?
C14 C13 C18 C9 174.6 . . . . ?
C14 C13 C18 C17 3.0 . . . . ?
C14 C15 C16 C3 -179.1 . . . . ?
C14 C15 C16 C17 -4.4 . . . . ?
C15 C16 C17 C6 178.6 . . . . ?
C15 C16 C17 C18 10.1 . . . . ?
C16 C3 C4 C06N -173.6 . . . . ?
C16 C3 C4 C5 -1.4 . . . . ?
C16 C17 C18 C9 179.4 . . . . ?
C16 C17 C18 C13 -9.3 . . . . ?
C17 C6 C7 N008 175.9 . . . . ?
C17 C6 C7 C8 1.7 . . . . ?
C18 C9 C10 C11 -8.4 . . . . ?
C18 C13 C14 C15 2.4 . . . . ?
C1A C1B C1C C1D -3.8 . . . . ?
C1A C1B C06D C04{ 161.3 . . . . ?
C1A C1B C06D C2 -46.2 . . . . ?
C1A C1B C06D C1Q 48.5 . . . . ?
C1A C1N C1O C1D 7.8 . . . . ?
C1A C1N C1O C1P -176.5 . . . . ?
C1B C1A C1N C1M -174.7 . . . . ?
C1B C1A C1N C1O -6.9 . . . . ?
C1B C1C C1D C1E -176.9 . . . . ?
C1B C1C C1D C1O 4.7 . . . . ?
C1C C1B C06D C04{ -30.3 . . . . ?
C1C C1B C06D C2 122.3 . . . . ?
C1C C1B C06D C1Q -143.1 . . . . ?
C1C C1D C1E N003 -4.6 . . . . ?
C1C C1D C1E C1F -170.0 . . . . ?
C1C C1D C1O C1N -6.8 . . . . ?
C1C C1D C1O C1P 177.7 . . . . ?
C1D C1E C1F N002 175.0 . . . . ?
C1D C1E C1F C1G -9.5 . . . . ?
C1D C1O C1P C1G -6.3 . . . . ?
C1D C1O C1P C1K -173.9 . . . . ?
C1E N003 C00P C024 -14.3 . . . . ?
C1E N003 C00P C02R 166.4 . . . . ?
C1E N003 C01B C00G -40.0 . . . . ?
C1E N003 C01B C01V 132.4 . . . . ?
C1E C1D C1O C1N 174.7 . . . . ?
C1E C1D C1O C1P -0.7 . . . . ?
C1E C1F C1G C1H -178.7 . . . . ?
C1E C1F C1G C1P 2.4 . . . . ?
C1F N002 C00G C01B 43.8 . . . . ?
C1F N002 C00G C023 -130.7 . . . . ?
C1F N002 C00X C018 -176.5 . . . . ?
C1F N002 C00X C02H 8.8 . . . . ?
C1F C1G C1H C1I -179.5 . . . . ?
C1F C1G C1P C1K 173.9 . . . . ?
C1F C1G C1P C1O 5.5 . . . . ?
C1G C1H C1I C05E 179.9 . . . . ?
C1G C1H C1I C1J -1.1 . . . . ?
C1H C1G C1P C1K -5.0 . . . . ?
C1H C1G C1P C1O -173.4 . . . . ?
C1H C1I C1J C1K 8.9 . . . . ?
C1I C1J C1K C1L -179.4 . . . . ?
C1I C1J C1K C1P -15.4 . . . . ?
C1J C1K C1L C1M -178.2 . . . . ?
C1J C1K C1P C1G 13.1 . . . . ?
C1J C1K C1P C1O -179.0 . . . . ?
C1K C1L C1M C1N -15.8 . . . . ?
C1L C1K C1P C1G 177.5 . . . . ?
C1L C1K C1P C1O -14.6 . . . . ?
C1L C1M C1N C1A 178.9 . . . . ?
C1L C1M C1N C1O 11.3 . . . . ?
C1M C1N C1O C1D 175.9 . . . . ?
C1M C1N C1O C1P -8.4 . . . . ?
C1N C1A C1B C06C 170.9 . . . . ?
C1N C1A C1B C1C 5.0 . . . . ?
C1N C1A C1B C06D 174.1 . . . . ?
C1N C1O C1P C1G 178.1 . . . . ?
C1N C1O C1P C1K 10.5 . . . . ?
C1O C1D C1E N003 173.8 . . . . ?
C1O C1D C1E C1F 8.5 . . . . ?
C1P C1G C1H C1I -0.7 . . . . ?
C1P C1K C1L C1M 16.9 . . . . ?
C06D C1B C1C C1D -171.6 . . . . ?
C22 C073 C078 C05Q -160.5 . . . . ?
C1S C1T C1W C043 -125.2 . . . . ?
C1S C1T C1W C05A 61.5 . . . . ?
C1U C1T C1W C043 9.3 . . . . ?
C1U C1T C1W C05A -164.0 . . . . ?
C1V C1T C1W C043 120.2 . . . . ?
C1V C1T C1W C05A -53.1 . . . . ?
C05L C03I C03T C02L -176.0 . . . . ?
C05L C03I C045 C023 173.5 . . . . ?

loop_
_smtbx_masks_void_nr
_smtbx_masks_void_average_x
_smtbx_masks_void_average_y
_smtbx_masks_void_average_z
_smtbx_masks_void_volume
_smtbx_masks_void_count_electrons
_smtbx_masks_void_content
1 -0.650 -0.041 -0.912 7402.0 1610.5 '16 CHCl3'
2 0.009 0.475 0.128 0.0 0.0 ?
3 0.009 0.608 0.150 0.0 0.0 ?
4 0.037 0.483 0.122 0.0 -0.0 ?
5 0.111 0.125 0.667 0.0 0.0 ?
6 0.148 0.275 0.900 0.0 0.0 ?
7 0.148 0.325 0.172 0.0 0.0 ?
8 0.157 0.783 0.744 0.0 0.0 ?
9 0.181 0.725 0.656 0.0 0.0 ?
10 0.185 0.225 0.739 0.0 0.0 ?
11 0.250 0.175 0.128 0.0 0.0 ?
12 0.278 0.975 0.361 0.0 0.0 ?
13 0.287 0.683 0.178 0.0 0.0 ?
14 0.306 0.000 0.294 0.0 0.0 ?
15 0.306 0.125 0.517 0.0 0.0 ?
16 0.319 0.092 0.872 0.0 0.0 ?
17 0.315 0.200 0.450 0.0 0.0 ?
18 0.315 0.492 0.139 0.0 0.0 ?
19 0.324 0.483 0.133 0.0 0.0 ?
20 0.333 0.658 0.389 0.0 0.0 ?
21 0.343 0.650 0.403 0.0 0.0 ?
22 0.343 0.658 0.394 0.0 0.0 ?
23 0.343 0.667 0.389 0.0 0.0 ?
24 0.352 0.667 0.394 0.0 0.0 ?
25 0.352 0.775 0.711 0.0 0.0 ?
26 0.380 0.458 0.381 0.0 0.0 ?
27 0.389 0.458 0.369 0.0 0.0 ?
28 0.389 0.800 0.689 0.0 0.0 ?
29 0.407 0.483 0.394 0.0 0.0 ?
30 0.417 0.367 0.094 0.0 0.0 ?
31 0.417 0.492 0.400 0.0 0.0 ?
32 0.426 0.200 0.589 0.0 0.0 ?
33 0.444 0.717 0.833 0.0 0.0 ?
34 0.491 0.867 0.728 0.0 0.0 ?
35 0.491 0.875 0.739 0.0 0.0 ?
36 0.500 0.133 0.267 0.0 0.0 ?
37 0.500 0.867 0.733 0.0 0.0 ?
38 0.509 0.125 0.261 0.0 0.0 ?
39 0.509 0.133 0.272 0.0 0.0 ?
40 0.556 0.283 0.167 0.0 0.0 ?
41 0.574 0.800 0.411 0.0 0.0 ?
42 0.583 0.508 0.600 0.0 0.0 ?
43 0.583 0.633 0.906 0.0 0.0 ?
44 0.593 0.517 0.606 0.0 0.0 ?
45 0.611 0.200 0.311 0.0 0.0 ?
46 0.611 0.542 0.631 0.0 0.0 ?
47 0.620 0.542 0.619 0.0 0.0 ?
48 0.648 0.225 0.289 0.0 0.0 ?
49 0.648 0.333 0.606 0.0 0.0 ?
50 0.657 0.333 0.611 0.0 0.0 ?
51 0.657 0.342 0.606 0.0 0.0 ?
52 0.657 0.350 0.597 0.0 0.0 ?
53 0.667 0.342 0.611 0.0 0.0 ?
54 0.676 0.517 0.867 0.0 0.0 ?
55 0.681 0.908 0.128 0.0 0.0 ?
56 0.685 0.508 0.861 0.0 0.0 ?
57 0.685 0.800 0.550 0.0 0.0 ?
58 0.694 0.000 0.706 0.0 0.0 ?
59 0.694 0.875 0.483 0.0 0.0 ?
60 0.713 0.317 0.822 0.0 0.0 ?
61 0.722 0.025 0.639 0.0 0.0 ?
62 0.750 0.825 0.872 0.0 0.0 ?
63 0.819 0.275 0.344 0.0 0.0 ?
64 0.815 0.775 0.261 0.0 0.0 ?
65 0.843 0.217 0.256 0.0 0.0 ?
66 0.852 0.675 0.828 0.0 0.0 ?
67 0.852 0.725 0.100 0.0 0.0 ?
68 0.889 0.875 0.333 0.0 0.0 ?
69 0.963 0.517 0.878 0.0 -0.0 ?
70 0.991 0.392 0.850 0.0 0.0 ?
71 0.991 0.525 0.872 0.0 0.0 ?
